data_1549778
loop_
_publ_author_name
'Nair, Lakshmi V.'
'Hossain, Sakiat'
'Takagi, Shunjiro'
'Imai, Yukari'
'Hu, Guoxiang'
'Wakayama, Shota'
'Kumar, Bharat'
'Kurashige, Wataru'
'Jiang, De-En'
'Negishi, Yuichi'

_publ_section_title
;
 Hetero-biicosahedral
 [Au<sub>24</sub>Pd(PPh<sub>3</sub>)<sub>10</sub>(SC<sub>2</sub>H<sub>4</sub>Ph)<sub>5</sub>Cl<sub>2</sub>]<sup>+</sup>
 nanocluster: selective synthesis and optical and electrochemical
 properties.
;
_journal_issue 40
_journal_name_full Nanoscale
_journal_page_first 18969
_journal_page_last 18979
_journal_paper_doi 10.1039/c8nr04078h
_journal_volume 10
_journal_year 2018
_chemical_compound_source 'Crystallized by slow evaporation of a DCM-Hexane solution of the cluster at low tempereture'
_chemical_formula_moiety 'C220 H195 Au24.01 Cl2 P10 Pd0.99 S5, Cl'
_chemical_formula_sum 'C220 H194.5 Au24.01 Cl3 P10 Pd0.99 S5'
_chemical_formula_weight 8249.32
_chemical_name_common Au24Pd-biicosahedral
_space_group_crystal_system triclinic
_space_group_IT_number 2
_space_group_name_Hall '-P 1'
_space_group_name_H-M_alt 'P -1'
_symmetry_space_group_name_Hall '-P 1'
_symmetry_space_group_name_H-M 'P -1'
_atom_sites_solution_hydrogens geom
_atom_sites_solution_primary dual
_audit_creation_date 2018-04-27
_audit_creation_method
;
Olex2 1.2
(compiled 2018.04.18 svn.r3501 for OlexSys, GUI svn.r5488)
;
_audit_update_record
;
2018-05-19 deposited with the CCDC.
2018-08-10 downloaded from the CCDC.
;
_cell_angle_alpha 75.3930(10)
_cell_angle_beta 74.9100(10)
_cell_angle_gamma 84.0290(10)
_cell_formula_units_Z 4
_cell_length_a 20.474(2)
_cell_length_b 31.755(4)
_cell_length_c 36.216(4)
_cell_measurement_reflns_used 9778
_cell_measurement_temperature 100
_cell_measurement_theta_max 26.69
_cell_measurement_theta_min 2.28
_cell_volume 21981(4)
_computing_cell_refinement 'SAINT v8.37A (Bruker, 2015)'
_computing_data_reduction 'SAINT v8.37A (Bruker, 2015)'
_computing_molecular_graphics 'Olex2 (Dolomanov et al., 2009)'
_computing_publication_material 'Olex2 (Dolomanov et al., 2009)'
_computing_structure_refinement 'ShelXL (Sheldrick, 2015)'
_computing_structure_solution 'ShelXT (Sheldrick, 2015)'
_diffrn_ambient_temperature 100
_diffrn_measured_fraction_theta_full 0.997
_diffrn_measured_fraction_theta_max 0.990
_diffrn_measurement_device_type 'Bruker APEX-II CCD'
_diffrn_measurement_method '\f and \w scans'
_diffrn_radiation_type MoK\a
_diffrn_radiation_wavelength 0.71073
_diffrn_reflns_av_R_equivalents 0.0620
_diffrn_reflns_av_unetI/netI 0.0918
_diffrn_reflns_Laue_measured_fraction_full 0.997
_diffrn_reflns_Laue_measured_fraction_max 0.990
_diffrn_reflns_limit_h_max 25
_diffrn_reflns_limit_h_min -25
_diffrn_reflns_limit_k_max 40
_diffrn_reflns_limit_k_min -40
_diffrn_reflns_limit_l_max 45
_diffrn_reflns_limit_l_min -45
_diffrn_reflns_number 244227
_diffrn_reflns_point_group_measured_fraction_full 0.997
_diffrn_reflns_point_group_measured_fraction_max 0.990
_diffrn_reflns_theta_full 25.242
_diffrn_reflns_theta_max 26.720
_diffrn_reflns_theta_min 1.226
_diffrn_standards_number 0
_exptl_absorpt_coefficient_mu 16.236
_exptl_absorpt_correction_T_max 0.7454
_exptl_absorpt_correction_T_min 0.5484
_exptl_absorpt_correction_type multi-scan
_exptl_absorpt_process_details
'SADABS-2016/2 (Bruker,2016/2) was used for absorption correction. wR2(int) was 0.0843 before and 0.0442 after correction. The Ratio of minimum to maximum transmission is 0.7357. The \l/2 correction factor is Not present.'
_exptl_crystal_colour brown
_exptl_crystal_colour_primary brown
_exptl_crystal_density_diffrn 2.493
_exptl_crystal_description block
_exptl_crystal_F_000 14952
_exptl_crystal_preparation Luminescent
_exptl_crystal_recrystallization_method 'Slow evaporation of a DCM-Hexane solution of the cluster at low tempereture'
_exptl_crystal_size_max 0.22
_exptl_crystal_size_mid 0.18
_exptl_crystal_size_min 0.09
_refine_diff_density_max 4.063
_refine_diff_density_min -2.543
_refine_diff_density_rms 0.328
_refine_ls_extinction_coef 0.0000035(6)
_refine_ls_extinction_expression Fc^*^=kFc[1+0.001xFc^2^\l^3^/sin(2\q)]^-1/4^
_refine_ls_extinction_method 'SHELXL-2018/3 (Sheldrick 2018)'
_refine_ls_goodness_of_fit_ref 1.049
_refine_ls_hydrogen_treatment constr
_refine_ls_matrix_type full
_refine_ls_number_parameters 4198
_refine_ls_number_reflns 92330
_refine_ls_number_restraints 9498
_refine_ls_restrained_S_all 1.002
_refine_ls_R_factor_all 0.1148
_refine_ls_R_factor_gt 0.0594
_refine_ls_shift/su_max 0.002
_refine_ls_shift/su_mean 0.000
_refine_ls_structure_factor_coef Fsqd
_refine_ls_weighting_details 'w=1/[\s^2^(Fo^2^)+(0.0001P)^2^+829.1947P] where P=(Fo^2^+2Fc^2^)/3'
_refine_ls_weighting_scheme calc
_refine_ls_wR_factor_gt 0.1158
_refine_ls_wR_factor_ref 0.1364
_reflns_Friedel_coverage 0.000
_reflns_number_gt 57781
_reflns_number_total 92330
_reflns_threshold_expression 'I > 2\s(I)'
_cod_data_source_file c8nr04078h2.cif
_cod_data_source_block Au24Pd-Biicosahedral
_cod_depositor_comments 'Adding full bibliography for 1549778.cif.'
_cod_original_formula_sum 'C220 H194.50 Au24.01 Cl3 P10 Pd0.99 S5'
_cod_database_code 1549778
_shelx_shelxl_version_number 2018/3
_shelx_space_group_comment
;
The symmetry employed for this shelxl refinement is uniquely defined
by the following loop, which should always be used as a source of
symmetry information in preference to the above space-group names.
They are only intended as comments.
;
_shelx_estimated_absorpt_t_max 0.323
_shelx_estimated_absorpt_t_min 0.124
_olex2_refinement_description
;
1. Fixed Uiso
 At 1.2 times of:
  All C(H) groups, All C(H,H) groups, All C(H,H,H,H) groups
2. Shared sites
{Au47, Pd47}
{Au48, Pd48}
{Au49, Pd49}
{Au50, Pd50}
3. Restrained distances
 C419-C385
 1.52 with sigma of 0.02
 C419-C417
 1.52 with sigma of 0.02
 C471-C477
 1.52 with sigma of 0.02
 C346-C477
 1.52 with sigma of 0.02
 C427-C353
 1.47 with sigma of 0.02
 C418-C353
 1.55 with sigma of 0.02
4. Restrained planarity
 C381, C380, C379, C384, C383, C382
 with sigma of 0.1
 C367, C366, C368, C369, C370, C371
 with sigma of 0.1
5. Uiso/Uaniso restraints and constraints
All non-hydrogen atoms have similar U: within 1.7A with sigma of 0.01 and sigma
for terminal atoms of 0.02
Uanis(C397) \\sim Ueq, Uanis(C398) \\sim Ueq, Uanis(C399) \\sim Ueq,
Uanis(C400) \\sim Ueq, Uanis(C401) \\sim Ueq, Uanis(C402) \\sim Ueq,
Uanis(C367) \\sim Ueq, Uanis(C368) \\sim Ueq, Uanis(C369) \\sim Ueq,
Uanis(C370) \\sim Ueq, Uanis(C371) \\sim Ueq, Uanis(C366) \\sim Ueq: with sigma
of 0.01 and sigma for terminal atoms of 0.02
Uanis(C417) \\sim Ueq, Uanis(C419) \\sim Ueq: with sigma of 0.01 and sigma for
terminal atoms of 0.02
Uanis(C392) \\sim Ueq, Uanis(C393) \\sim Ueq, Uanis(C394) \\sim Ueq,
Uanis(C395) \\sim Ueq, Uanis(C396) \\sim Ueq, Uanis(C391) \\sim Ueq,
Uanis(C465) \\sim Ueq, Uanis(C466) \\sim Ueq, Uanis(C467) \\sim Ueq,
Uanis(C468) \\sim Ueq, Uanis(C469) \\sim Ueq, Uanis(C470) \\sim Ueq: with sigma
of 0.005 and sigma for terminal atoms of 0.001
Uanis(C418) \\sim Ueq, Uanis(C353) \\sim Ueq, Uanis(C427) \\sim Ueq,
Uanis(C426) \\sim Ueq, Uanis(C431) \\sim Ueq, Uanis(C428) \\sim Ueq,
Uanis(C429) \\sim Ueq, Uanis(C430) \\sim Ueq, Uanis(C346) \\sim Ueq,
Uanis(C477) \\sim Ueq, Uanis(C471) \\sim Ueq, Uanis(C472) \\sim Ueq,
Uanis(C473) \\sim Ueq, Uanis(C474) \\sim Ueq, Uanis(C475) \\sim Ueq,
Uanis(C476) \\sim Ueq: with sigma of 0.01 and sigma for terminal atoms of 0.02
Uanis(C327) \\sim Ueq, Uanis(C328) \\sim Ueq, Uanis(C461) \\sim Ueq,
Uanis(C326) \\sim Ueq, Uanis(C459) \\sim Ueq, Uanis(C460) \\sim Ueq,
Uanis(C329) \\sim Ueq, Uanis(C462) \\sim Ueq, Uanis(C330) \\sim Ueq,
Uanis(C463) \\sim Ueq, Uanis(C325) \\sim Ueq, Uanis(C464) \\sim Ueq: with sigma
of 0.005 and sigma for terminal atoms of 0.001
Uanis(Au49) = Uanis(Pd49)
Uanis(Au50) = Uanis(Pd50)
Uanis(Au47) = Uanis(Pd47)
Uanis(Au48) = Uanis(Pd48)
6. Rigid body (RIGU) restrains
 All non-hydrogen atoms
 with sigma for 1-2 distances of 0.002 and sigma for 1-3 distances of 0.002
7. Others
 Sof(Pd47)=1-FVAR(1)
 Sof(Au47)=FVAR(1)
 Sof(Pd48)=1-FVAR(2)
 Sof(Au48)=FVAR(2)
 Sof(Pd49)=1-FVAR(3)
 Sof(Au49)=FVAR(3)
 Sof(Pd50)=1-FVAR(4)
 Sof(Au50)=FVAR(4)
 Sof(C433)=Sof(C434)=Sof(H434)=Sof(C435)=Sof(H435)=Sof(C436)=Sof(H436)=
 Sof(C437)=Sof(H437)=Sof(C438)=Sof(H438)=1-FVAR(5)
 Sof(C360)=Sof(H360)=Sof(C361)=Sof(H361)=Sof(C362)=Sof(H362)=Sof(C363)=
 Sof(H363)=Sof(C364)=Sof(H364)=Sof(C365)=FVAR(5)
 Sof(C420)=Sof(C421)=Sof(H421)=Sof(C422)=Sof(H422)=Sof(C423)=Sof(H423)=
 Sof(C424)=Sof(H424)=Sof(C425)=Sof(H425)=1-FVAR(6)
 Sof(C439)=Sof(C440)=Sof(H440)=Sof(C441)=Sof(H441)=Sof(C442)=Sof(H442)=
 Sof(C443)=Sof(H443)=Sof(C444)=Sof(H444)=FVAR(6)
 Sof(H37C)=Sof(H37D)=Sof(C445)=Sof(H445)=Sof(C446)=Sof(H446)=Sof(C447)=
 Sof(H447)=Sof(C448)=Sof(H448)=Sof(C449)=Sof(H449)=Sof(C450)=Sof(C452)=
 Sof(H45C)=Sof(H45D)=1-FVAR(7)
 Sof(H37A)=Sof(H37B)=Sof(C410)=Sof(C411)=Sof(H411)=Sof(C412)=Sof(H412)=
 Sof(C413)=Sof(H413)=Sof(C414)=Sof(H414)=Sof(C415)=Sof(H415)=Sof(C451)=
 Sof(H45A)=Sof(H45B)=FVAR(7)
 Sof(C453)=Sof(C454)=Sof(H454)=Sof(C455)=Sof(H455)=Sof(C456)=Sof(H456)=
 Sof(C457)=Sof(H457)=Sof(C458)=Sof(H458)=1-FVAR(8)
 Sof(C347)=Sof(H347)=Sof(C348)=Sof(H348)=Sof(C349)=Sof(H349)=Sof(C350)=
 Sof(H350)=Sof(C351)=Sof(H351)=Sof(C352)=FVAR(8)
 Sof(C459)=Sof(H459)=Sof(C460)=Sof(H460)=Sof(C461)=Sof(H461)=Sof(C462)=
 Sof(H462)=Sof(C463)=Sof(H463)=Sof(C464)=1-FVAR(9)
 Sof(C325)=Sof(C326)=Sof(H326)=Sof(C327)=Sof(H327)=Sof(C328)=Sof(H328)=
 Sof(C329)=Sof(H329)=Sof(C330)=Sof(H330)=FVAR(9)
 Sof(C465)=Sof(C466)=Sof(H466)=Sof(C467)=Sof(H467)=Sof(C468)=Sof(H468)=
 Sof(C469)=Sof(H469)=Sof(C470)=Sof(H470)=1-FVAR(10)
 Sof(C391)=Sof(C392)=Sof(H392)=Sof(C393)=Sof(H393)=Sof(C394)=Sof(H394)=
 Sof(C395)=Sof(H395)=Sof(C396)=Sof(H396)=FVAR(10)
8.a Secondary CH2 refined with riding coordinates:
 C234(H23A,H23B), C235(H23C,H23D), C236(H23E,H23F), C237(H23G,H23H), C239(H23I,
 H23J), C240(H24A,H24B), C253(H25A,H25B), C260(H26A,H26B), C274(H27A,H27B),
 C299(H29A,H29B), C338(H33A,H33B), C346(H34A,H34B), C353(H35A,H35B), C378(H37A,
 H37B), C378(H37C,H37D), C403(H40A,H40B), C417(H41A,H41B), C418(H41E,H41F),
 C419(H41C,H41D), C451(H45A,H45B), C452(H45C,H45D), C477(H47A,H47B)
8.b Aromatic/amide H refined with riding coordinates:
 C2(H2), C3(H3), C4(H4), C5(H5), C6(H6), C8(H8), C9(H9), C10(H10), C11(H11),
 C13(H13), C14(H14), C15(H15), C16(H16), C17(H17), C19(H19), C20(H20), C21(H21),
  C22(H22), C23(H23), C25(H25), C26(H26), C27(H27), C28(H28), C29(H29),
 C32(H32), C33(H33), C34(H34), C35(H35), C37(H37), C38(H38), C39(H39), C40(H40),
  C41(H41), C43(H43), C44(H44), C45(H45), C46(H46), C47(H47), C49(H49),
 C50(H50), C51(H51), C52(H52), C53(H53), C55(H55), C56(H56), C57(H57), C58(H58),
  C59(H59), C61(H61), C62(H62), C63(H63), C64(H64), C65(H65), C67(H67),
 C68(H68), C69(H69), C70(H70), C71(H71), C73(H73), C74(H74), C75(H75), C76(H76),
  C77(H77), C79(H79), C80(H80), C81(H81), C82(H82), C83(H83), C85(H85),
 C86(H86), C87(H87), C88(H88), C89(H89), C91(H91), C92(H92), C93(H93), C94(H94),
  C95(H95), C97(H97), C98(H98), C99(H99), C100(H100), C101(H101), C103(H103),
 C104(H104), C105(H105), C106(H106), C107(H107), C109(H109), C110(H110),
 C111(H111), C112(H112), C113(H113), C115(H115), C116(H116), C117(H117),
 C118(H118), C119(H119), C121(H121), C122(H122), C123(H123), C124(H124),
 C125(H125), C127(H127), C128(H128), C129(H129), C130(H130), C131(H131),
 C133(H133), C134(H134), C135(H135), C136(H136), C137(H137), C139(H139),
 C140(H140), C141(H141), C142(H142), C143(H143), C145(H145), C146(H146),
 C147(H147), C148(H148), C149(H149), C151(H151), C152(H152), C153(H153),
 C154(H154), C155(H155), C157(H157), C158(H158), C159(H159), C160(H160),
 C161(H161), C163(H163), C164(H164), C165(H165), C166(H166), C167(H167),
 C169(H169), C170(H170), C171(H171), C172(H172), C173(H173), C175(H175),
 C176(H176), C177(H177), C178(H178), C179(H179), C181(H181), C182(H182),
 C183(H183), C184(H184), C185(H185), C187(H187), C188(H188), C189(H189),
 C190(H190), C191(H191), C193(H193), C194(H194), C195(H195), C196(H196),
 C197(H197), C199(H199), C200(H200), C201(H201), C202(H202), C203(H203),
 C205(H205), C206(H206), C207(H207), C208(H208), C209(H209), C211(H211),
 C212(H212), C213(H213), C214(H214), C215(H215), C217(H217), C218(H218),
 C219(H219), C220(H220), C221(H221), C223(H223), C224(H224), C225(H225),
 C226(H226), C227(H227), C229(H229), C230(H230), C231(H231), C232(H232),
 C233(H233), C238(H238), C242(H242), C243(H243), C244(H244), C245(H245),
 C246(H246), C248(H248), C249(H249), C250(H250), C251(H251), C252(H252),
 C255(H255), C256(H256), C257(H257), C258(H258), C259(H259), C262(H262),
 C263(H263), C264(H264), C265(H265), C266(H266), C269(H269), C270(H270),
 C271(H271), C272(H272), C273(H273), C276(H276), C277(H277), C278(H278),
 C279(H279), C280(H280), C282(H282), C283(H283), C284(H284), C285(H285),
 C286(H286), C288(H288), C289(H289), C290(H290), C291(H291), C292(H292),
 C294(H294), C295(H295), C296(H296), C297(H297), C298(H298), C300(H300),
 C302(H302), C303(H303), C304(H304), C305(H305), C306(H306), C308(H308),
 C309(H309), C310(H310), C311(H311), C312(H312), C314(H314), C315(H315),
 C316(H316), C317(H317), C318(H318), C320(H320), C321(H321), C322(H322),
 C323(H323), C324(H324), C326(H326), C327(H327), C328(H328), C329(H329),
 C330(H330), C332(H332), C333(H333), C334(H334), C335(H335), C336(H336),
 C337(H337), C339(H339), C341(H341), C342(H342), C343(H343), C344(H344),
 C345(H345), C347(H347), C348(H348), C349(H349), C350(H350), C351(H351),
 C355(H355), C356(H356), C357(H357), C358(H358), C359(H359), C360(H360),
 C361(H361), C362(H362), C363(H363), C364(H364), C366(H366), C368(H368),
 C369(H369), C370(H370), C371(H371), C373(H373), C374(H374), C375(H375),
 C376(H376), C377(H377), C379(H379), C380(H380), C382(H382), C383(H383),
 C384(H384), C386(H386), C387(H387), C388(H388), C389(H389), C390(H390),
 C392(H392), C393(H393), C394(H394), C395(H395), C396(H396), C398(H398),
 C399(H399), C400(H400), C401(H401), C402(H402), C405(H405), C406(H406),
 C407(H407), C408(H408), C409(H409), C411(H411), C412(H412), C413(H413),
 C414(H414), C415(H415), C416(H416), C421(H421), C422(H422), C423(H423),
 C424(H424), C425(H425), C426(H426), C428(H428), C429(H429), C430(H430),
 C431(H431), C432(H432), C434(H434), C435(H435), C436(H436), C437(H437),
 C438(H438), C440(H440), C441(H441), C442(H442), C443(H443), C444(H444),
 C445(H445), C446(H446), C447(H447), C448(H448), C449(H449), C454(H454),
 C455(H455), C456(H456), C457(H457), C458(H458), C459(H459), C460(H460),
 C461(H461), C462(H462), C463(H463), C466(H466), C467(H467), C468(H468),
 C469(H469), C470(H470), C472(H472), C473(H473), C474(H474), C475(H475),
 C476(H476)
8.c Fitted hexagon refined as free rotating group:
 C1(C2,C3,C4,C5,C6), C12(C13,C14,C15,C16,C17), C18(C19,C20,C21,C22,C23),
 C24(C25,C26,C27,C28,C29), C30(C31,C32,C33,C34,C35), C36(C37,C38,C39,C40,C41),
 C42(C43,C44,C45,C46,C47), C48(C49,C50,C51,C52,C53), C54(C55,C56,C57,C58,C59),
 C60(C61,C62,C63,C64,C65), C66(C67,C68,C69,C70,C71), C72(C73,C74,C75,C76,C77),
 C78(C79,C80,C81,C82,C83), C84(C85,C86,C87,C88,C89), C90(C91,C92,C93,C94,C95),
 C96(C97,C98,C99,C100,C101), C102(C103,C104,C105,C106,C107), C108(C109,C110,
 C111,C112,C113), C114(C115,C116,C117,C118,C119), C120(C121,C122,C123,C124,
 C125), C126(C127,C128,C129,C130,C131), C132(C133,C134,C135,C136,C137),
 C138(C139,C140,C141,C142,C143), C144(C145,C146,C147,C148,C149), C150(C151,C152,
 C153,C154,C155), C156(C157,C158,C159,C160,C161), C162(C163,C164,C165,C166,
 C167), C168(C169,C170,C171,C172,C173), C174(C175,C176,C177,C178,C179),
 C180(C181,C182,C183,C184,C185), C186(C187,C188,C189,C190,C191), C192(C193,C194,
 C195,C196,C197), C198(C199,C200,C201,C202,C203), C204(C205,C206,C207,C208,
 C209), C210(C211,C212,C213,C214,C215), C216(C217,C218,C219,C220,C221),
 C222(C223,C224,C225,C226,C227), C228(C229,C230,C231,C232,C233), C241(C242,C243,
 C244,C245,C246), C247(C248,C249,C250,C251,C252), C254(C255,C256,C257,C258,
 C259), C261(C262,C263,C264,C265,C266), C268(C269,C270,C271,C272,C273),
 C275(C276,C277,C278,C279,C280), C281(C282,C283,C284,C285,C286), C287(C288,C289,
 C290,C291,C292), C293(C294,C295,C296,C297,C298), C301(C302,C303,C304,C305,
 C306), C307(C308,C309,C310,C311,C312), C313(C314,C315,C316,C317,C318),
 C319(C320,C321,C322,C323,C324), C325(C326,C327,C328,C329,C330), C331(C332,C333,
 C334,C335,C336), C340(C341,C342,C343,C344,C345), C347(C348,C349,C350,C351,
 C352), C354(C355,C356,C357,C358,C359), C360(C361,C362,C363,C364,C365),
 C366(C367,C368,C369,C370,C371), C372(C373,C374,C375,C376,C377), C379(C380,C381,
 C382,C383,C384), C385(C386,C387,C388,C389,C390), C391(C392,C393,C394,C395,
 C396), C397(C398,C399,C400,C401,C402), C404(C405,C406,C407,C408,C409),
 C410(C411,C412,C413,C414,C415), C420(C421,C422,C423,C424,C425), C426(C427,C428,
 C429,C430,C431), C433(C434,C435,C436,C437,C438), C439(C440,C441,C442,C443,
 C444), C445(C446,C447,C448,C449,C450), C453(C454,C455,C456,C457,C458),
 C465(C466,C467,C468,C469,C470), C471(C472,C473,C474,C475,C476)
;
_olex2_submission_special_instructions 'No special instructions were received'

loop_
_space_group_symop_operation_xyz
'x, y, z'
'-x, -y, -z'

loop_
_atom_site_label
_atom_site_type_symbol
_atom_site_fract_x
_atom_site_fract_y
_atom_site_fract_z
_atom_site_U_iso_or_equiv
_atom_site_adp_type
_atom_site_occupancy
_atom_site_site_symmetry_order
_atom_site_calc_flag
_atom_site_refinement_flags_posn
_atom_site_refinement_flags_adp
_atom_site_refinement_flags_occupancy
_atom_site_disorder_assembly
_atom_site_disorder_group
Au1 Au 0.35264(3) 0.70749(2) 0.31506(2) 0.02165(13) Uani 1 1 d . U . . .
Au2 Au 0.29912(3) 0.62349(2) 0.33377(2) 0.02065(13) Uani 1 1 d . U . . .
Au3 Au 0.44664(3) 0.63417(2) 0.33094(2) 0.02177(13) Uani 1 1 d . U . . .
Au4 Au 0.58090(3) 0.65862(2) 0.28825(2) 0.02345(14) Uani 1 1 d . U . . .
Au5 Au 0.46614(3) 0.68881(2) 0.25322(2) 0.02135(13) Uani 1 1 d . U . . .
Au6 Au 0.08045(3) 0.75861(2) 0.82032(2) 0.02216(13) Uani 1 1 d . U . . .
Au7 Au 0.32044(3) 0.67694(2) 0.25448(2) 0.02209(13) Uani 1 1 d . U . . .
Au8 Au 0.12470(3) 0.82745(2) 0.84528(2) 0.02315(14) Uani 1 1 d . U . . .
Au9 Au -0.02288(3) 0.81630(2) 0.85489(2) 0.02417(14) Uani 1 1 d . U . . .
Au10 Au 0.28528(3) 0.76634(2) 0.26011(2) 0.02613(15) Uani 1 1 d . U . . .
Au11 Au 0.15314(3) 0.82866(2) 0.76277(2) 0.02397(14) Uani 1 1 d . U . . .
Au12 Au 0.02508(3) 0.67504(2) 0.83717(2) 0.02326(14) Uani 1 1 d . U . . .
Au13 Au 0.15533(3) 0.63099(2) 0.37282(2) 0.02438(14) Uani 1 1 d . U . . .
Au14 Au 0.20067(3) 0.62506(2) 0.29120(2) 0.02247(13) Uani 1 1 d . U . . .
Au15 Au -0.08311(3) 0.68224(2) 0.79911(2) 0.02518(14) Uani 1 1 d . U . . .
Au16 Au 0.42904(3) 0.77676(2) 0.25971(2) 0.02342(14) Uani 1 1 d . U . . .
Au17 Au 0.57006(3) 0.74756(2) 0.24111(2) 0.02538(14) Uani 1 1 d . U . . .
Au18 Au 0.24460(3) 0.79999(2) 0.87093(2) 0.02438(14) Uani 1 1 d . U . . .
Au19 Au 0.17560(3) 0.68499(2) 0.83007(2) 0.02409(14) Uani 1 1 d . U . . .
Au20 Au 0.27331(3) 0.70883(2) 0.86686(2) 0.02590(14) Uani 1 1 d . U . . .
Au21 Au -0.01319(3) 0.72590(2) 0.89543(2) 0.02415(14) Uani 1 1 d . U . . .
Au22 Au 0.03507(3) 0.73352(2) 0.76090(2) 0.02617(14) Uani 1 1 d . U . . .
Au23 Au 0.25565(3) 0.85355(2) 0.79236(2) 0.02299(14) Uani 1 1 d . U . . .
Au24 Au 0.18481(3) 0.74174(2) 0.75347(2) 0.02527(14) Uani 1 1 d . U . . .
Au25 Au 0.19386(3) 0.71406(2) 0.24189(2) 0.02753(15) Uani 1 1 d . U . . .
Au26 Au 0.38710(3) 0.77701(2) 0.34238(2) 0.02658(15) Uani 1 1 d . U . . .
Au27 Au 0.00411(3) 0.82089(2) 0.77263(2) 0.02575(14) Uani 1 1 d . U . . .
Au28 Au 0.29232(3) 0.79841(2) 0.73665(2) 0.02623(14) Uani 1 1 d . U . . .
Au29 Au 0.53798(3) 0.66086(2) 0.37074(2) 0.02532(14) Uani 1 1 d . U . . .
Au30 Au -0.14264(3) 0.77008(2) 0.89342(2) 0.02748(15) Uani 1 1 d . U . . .
Au31 Au 0.24261(3) 0.76680(2) 0.34172(2) 0.02969(16) Uani 1 1 d . U . . .
Au32 Au 0.13635(3) 0.73808(2) 0.88724(2) 0.02448(14) Uani 1 1 d . U . . .
Au33 Au 0.39850(3) 0.68807(2) 0.38626(2) 0.02541(14) Uani 1 1 d . U . . .
Au34 Au 0.25099(3) 0.67941(2) 0.38692(2) 0.02663(15) Uani 1 1 d . U . . .
Au35 Au -0.13436(3) 0.82562(2) 0.81559(2) 0.02828(15) Uani 1 1 d . U . . .
Au36 Au 0.30646(3) 0.70906(2) 0.78245(2) 0.02701(15) Uani 1 1 d . U . . .
Au37 Au 0.35125(3) 0.77844(2) 0.80685(2) 0.02643(15) Uani 1 1 d . U . . .
Au38 Au -0.09578(3) 0.77221(2) 0.75825(2) 0.02851(15) Uani 1 1 d . U . . .
Au39 Au -0.11439(3) 0.67860(2) 0.88272(2) 0.02748(15) Uani 1 1 d . U . . .
Au40 Au 0.61670(3) 0.73286(2) 0.31287(2) 0.02957(16) Uani 1 1 d . U . . .
Au41 Au 0.51946(3) 0.80458(2) 0.29518(2) 0.02869(15) Uani 1 1 d . U . . .
Au42 Au 0.08848(3) 0.68649(2) 0.31342(2) 0.03032(16) Uani 1 1 d . U . . .
Au43 Au 0.14431(3) 0.77279(2) 0.29385(2) 0.03184(17) Uani 1 1 d . U . . .
Au44 Au -0.19079(3) 0.73939(2) 0.83548(2) 0.03227(16) Uani 1 1 d . U . . .
Au45 Au 0.50142(4) 0.75129(2) 0.37478(2) 0.03137(16) Uani 1 1 d . U . . .
Au46 Au 0.12037(3) 0.72162(2) 0.37447(2) 0.03318(17) Uani 1 1 d . U . . .
Au47 Au 0.21915(4) 0.76909(2) 0.81270(3) 0.0208(3) Uani 0.510(6) 1 d . U P A 1
Au48 Au -0.05838(4) 0.74965(3) 0.82745(3) 0.0223(3) Uani 0.508(6) 1 d . U P A 3
Au49 Au 0.48814(4) 0.71902(3) 0.31432(3) 0.0212(3) Uani 0.494(6) 1 d . U P B 5
Au50 Au 0.21680(4) 0.69742(3) 0.31491(3) 0.0229(3) Uani 0.511(6) 1 d . U P B 7
S1 S 0.0513(2) 0.70730(14) 0.94364(13) 0.0281(9) Uani 1 1 d . U . . .
S2 S 0.3882(2) 0.56973(13) 0.34023(12) 0.0232(9) Uani 1 1 d . U . . .
S3 S 0.1142(2) 0.62121(13) 0.84093(13) 0.0250(9) Uani 1 1 d . U . . .
S4 S 0.0299(2) 0.86815(13) 0.87441(13) 0.0260(9) Uani 1 1 d . U . . .
S5 S 0.0763(2) 0.87782(14) 0.73168(14) 0.0287(10) Uani 1 1 d . U . . .
S6 S 0.2870(2) 0.81799(14) 0.36619(15) 0.0336(11) Uani 1 1 d . U . . .
S7 S 0.3591(2) 0.82390(13) 0.22201(14) 0.0280(10) Uani 1 1 d . U . . .
S8 S 0.3047(2) 0.66238(14) 0.43991(14) 0.0332(10) Uani 1 1 d . U . . .
S9 S 0.4214(2) 0.66979(14) 0.20520(13) 0.0257(9) Uani 1 1 d . U . . .
P1 P 0.2936(2) 0.92277(14) 0.77651(14) 0.0273(10) Uani 1 1 d . U . . .
P2 P 0.5884(2) 0.61261(15) 0.41548(14) 0.0306(11) Uani 1 1 d . U . . .
P3 P 0.6398(2) 0.77141(15) 0.17960(15) 0.0322(11) Uani 1 1 d . U . . .
P4 P 0.6615(2) 0.60832(14) 0.26670(14) 0.0283(10) Uani 1 1 d . U . . .
P5 P 0.1850(2) 0.56253(14) 0.27428(14) 0.0250(9) Uani 1 1 d . U . . .
P6 P 0.1009(2) 0.57591(14) 0.42189(14) 0.0269(10) Uani 1 1 d . U . . .
P7 P 0.3142(2) 0.66117(16) 0.91620(16) 0.0349(11) Uani 1 1 d . U . . .
P8 P 0.1764(2) 0.72651(16) 0.17992(15) 0.0331(11) Uani 1 1 d . U . . .
P9 P 0.2662(3) 0.82838(16) 0.91838(15) 0.0339(11) Uani 1 1 d . U . . .
P10 P -0.1072(2) 0.62661(15) 0.77542(14) 0.0303(10) Uani 1 1 d . U . . .
P11 P 0.3552(2) 0.82128(16) 0.67288(15) 0.0346(11) Uani 1 1 d . U . . .
P12 P 0.3857(2) 0.66159(16) 0.75551(16) 0.0370(12) Uani 1 1 d . U . . .
P13 P -0.2119(3) 0.79104(18) 0.94731(16) 0.0396(12) Uani 1 1 d . U . . .
P14 P -0.1329(3) 0.78996(16) 0.70173(15) 0.0341(11) Uani 1 1 d . U . . .
P15 P -0.1658(3) 0.61807(16) 0.92539(16) 0.0395(13) Uani 1 1 d . U . . .
P16 P -0.2052(3) 0.88674(16) 0.80916(17) 0.0386(12) Uani 1 1 d . U . . .
Cl1 Cl 0.4691(2) 0.78494(14) 0.80021(14) 0.0354(11) Uani 1 1 d . U . . .
Cl2 Cl -0.3080(2) 0.72658(16) 0.84606(17) 0.0452(13) Uani 1 1 d . U . . .
Cl1A Cl 0.7300(2) 0.74755(16) 0.31104(17) 0.0446(13) Uani 1 1 d . U . . .
Cl0A Cl -0.0250(2) 0.67700(15) 0.31121(16) 0.0417(12) Uani 1 1 d . U . . .
S10 S 0.1309(3) 0.7160(2) 0.71325(17) 0.0568(17) Uani 1 1 d . U . . .
P17 P 0.5499(2) 0.87533(15) 0.27908(17) 0.0366(12) Uani 1 1 d . U . . .
P18 P 0.5126(3) 0.77994(17) 0.42476(17) 0.0427(13) Uani 1 1 d . U . . .
P19 P 0.0815(2) 0.83573(16) 0.2766(2) 0.0469(15) Uani 1 1 d . U . . .
P20 P 0.0351(3) 0.73975(18) 0.42391(19) 0.0544(17) Uani 1 1 d . U . . .
C1 C 0.0445(5) 0.5476(3) 0.4053(3) 0.026(2) Uani 1 1 d . U . . .
C2 C 0.0209(5) 0.5692(3) 0.3725(3) 0.028(3) Uani 1 1 d G U . . .
H2 H 0.036816 0.597073 0.358050 0.034 Uiso 1 1 calc R . . . .
C3 C -0.0258(5) 0.5499(3) 0.3609(3) 0.030(3) Uani 1 1 d G U . . .
H3 H -0.041876 0.564589 0.338438 0.036 Uiso 1 1 calc R . . . .
C4 C -0.0490(5) 0.5090(3) 0.3820(3) 0.033(3) Uani 1 1 d G U . . .
H4 H -0.080978 0.495856 0.374083 0.039 Uiso 1 1 calc R . . . .
C5 C -0.0255(5) 0.4875(3) 0.4149(3) 0.036(3) Uani 1 1 d G U . . .
H5 H -0.041388 0.459606 0.429341 0.043 Uiso 1 1 calc R . . . .
C6 C 0.0212(5) 0.5068(3) 0.4265(3) 0.033(3) Uani 1 1 d G U . . .
H6 H 0.037304 0.492090 0.448955 0.039 Uiso 1 1 calc R . . . .
C7 C 0.2577(9) 0.5445(6) 0.2403(5) 0.030(3) Uani 1 1 d . U . . .
C8 C 0.2712(9) 0.5011(6) 0.2379(5) 0.033(3) Uani 1 1 d . U . . .
H8 H 0.240274 0.479570 0.253997 0.040 Uiso 1 1 calc R . . . .
C9 C 0.3281(10) 0.4892(7) 0.2127(6) 0.041(3) Uani 1 1 d . U . . .
H9 H 0.336580 0.459424 0.211982 0.049 Uiso 1 1 calc R . . . .
C10 C 0.3611(10) 0.5631(7) 0.1899(6) 0.045(3) Uani 1 1 d . U . . .
H10 H 0.390956 0.584543 0.172458 0.054 Uiso 1 1 calc R . . . .
C11 C 0.3062(9) 0.5754(6) 0.2163(6) 0.037(3) Uani 1 1 d . U . . .
H11 H 0.300330 0.604738 0.218703 0.045 Uiso 1 1 calc R . . . .
C12 C 0.2307(6) 0.7666(4) 0.1433(3) 0.042(3) Uani 1 1 d . U . . .
C13 C 0.2769(7) 0.7864(4) 0.1550(3) 0.042(3) Uani 1 1 d G U . . .
H13 H 0.277733 0.780064 0.181909 0.050 Uiso 1 1 calc R . . . .
C14 C 0.3218(6) 0.8154(4) 0.1272(4) 0.048(3) Uani 1 1 d G U . . .
H14 H 0.353365 0.828882 0.135198 0.058 Uiso 1 1 calc R . . . .
C15 C 0.3206(7) 0.8246(4) 0.0878(3) 0.052(4) Uani 1 1 d G U . . .
H15 H 0.351256 0.844444 0.068819 0.063 Uiso 1 1 calc R . . . .
C16 C 0.2744(7) 0.8049(5) 0.0761(3) 0.058(4) Uani 1 1 d G U . . .
H16 H 0.273515 0.811187 0.049150 0.069 Uiso 1 1 calc R . . . .
C17 C 0.2294(7) 0.7759(5) 0.1038(4) 0.052(3) Uani 1 1 d G U . . .
H17 H 0.197883 0.762369 0.095861 0.063 Uiso 1 1 calc R . . . .
C18 C 0.3337(6) 0.9425(4) 0.7247(3) 0.034(3) Uani 1 1 d . U . . .
C19 C 0.2985(5) 0.9416(4) 0.6969(3) 0.038(3) Uani 1 1 d G U . . .
H19 H 0.253986 0.931048 0.705149 0.045 Uiso 1 1 calc R . . . .
C20 C 0.3283(6) 0.9560(4) 0.6571(3) 0.046(3) Uani 1 1 d G U . . .
H20 H 0.304260 0.955391 0.638067 0.055 Uiso 1 1 calc R . . . .
C21 C 0.3935(6) 0.9715(4) 0.6450(3) 0.048(3) Uani 1 1 d G U . . .
H21 H 0.413867 0.981337 0.617757 0.057 Uiso 1 1 calc R . . . .
C22 C 0.4287(5) 0.9724(4) 0.6728(4) 0.043(3) Uani 1 1 d G U . . .
H22 H 0.473201 0.982942 0.664530 0.051 Uiso 1 1 calc R . . . .
C23 C 0.3988(6) 0.9579(4) 0.7126(3) 0.040(3) Uani 1 1 d G U . . .
H23 H 0.422928 0.958600 0.731613 0.048 Uiso 1 1 calc R . . . .
C24 C 0.6325(5) 0.5785(3) 0.2369(3) 0.029(2) Uani 1 1 d . U . . .
C25 C 0.6651(5) 0.5399(3) 0.2291(3) 0.034(3) Uani 1 1 d G U . . .
H25 H 0.702947 0.528255 0.239515 0.040 Uiso 1 1 calc R . . . .
C26 C 0.6424(6) 0.5185(3) 0.2061(4) 0.036(3) Uani 1 1 d G U . . .
H26 H 0.664655 0.492090 0.200767 0.043 Uiso 1 1 calc R . . . .
C27 C 0.5870(6) 0.5356(3) 0.1908(3) 0.034(3) Uani 1 1 d G U . . .
H27 H 0.571433 0.520876 0.175092 0.041 Uiso 1 1 calc R . . . .
C28 C 0.5543(5) 0.5741(3) 0.1986(3) 0.032(3) Uani 1 1 d G U . . .
H28 H 0.516501 0.585827 0.188163 0.039 Uiso 1 1 calc R . . . .
C29 C 0.5771(5) 0.5956(3) 0.2216(3) 0.029(3) Uani 1 1 d G U . . .
H29 H 0.554792 0.621992 0.226911 0.035 Uiso 1 1 calc R . . . .
C30 C 0.3584(5) 0.9272(3) 0.8011(4) 0.030(3) Uani 1 1 d . U . . .
C31 C 0.4027(6) 0.8913(3) 0.8067(4) 0.032(3) Uani 1 1 d G U . . .
C32 C 0.4589(5) 0.8939(3) 0.8207(4) 0.037(3) Uani 1 1 d G U . . .
H32 H 0.489242 0.869309 0.824578 0.045 Uiso 1 1 calc R . . . .
C33 C 0.4709(5) 0.9324(4) 0.8290(4) 0.041(3) Uani 1 1 d G U . . .
H33 H 0.509317 0.934169 0.838532 0.050 Uiso 1 1 calc R . . . .
C34 C 0.4265(6) 0.9684(3) 0.8233(4) 0.039(3) Uani 1 1 d G U . . .
H34 H 0.434698 0.994686 0.828993 0.047 Uiso 1 1 calc R . . . .
C35 C 0.3703(5) 0.9658(3) 0.8094(4) 0.032(3) Uani 1 1 d G U . . .
H35 H 0.340003 0.990344 0.805499 0.039 Uiso 1 1 calc R . . . .
C36 C 0.5527(6) 0.5581(3) 0.4309(4) 0.037(3) Uani 1 1 d . U . . .
C37 C 0.5016(6) 0.5516(3) 0.4143(3) 0.039(3) Uani 1 1 d G U . . .
H37 H 0.484899 0.575096 0.396707 0.047 Uiso 1 1 calc R . . . .
C38 C 0.4750(6) 0.5106(4) 0.4235(4) 0.042(3) Uani 1 1 d G U . . .
H38 H 0.440051 0.506196 0.412194 0.050 Uiso 1 1 calc R . . . .
C39 C 0.4994(6) 0.4762(3) 0.4493(4) 0.043(3) Uani 1 1 d G U . . .
H39 H 0.481211 0.448244 0.455597 0.052 Uiso 1 1 calc R . . . .
C40 C 0.5505(6) 0.4827(3) 0.4659(3) 0.042(3) Uani 1 1 d G U . . .
H40 H 0.567218 0.459192 0.483514 0.051 Uiso 1 1 calc R . . . .
C41 C 0.5771(6) 0.5236(4) 0.4567(4) 0.041(3) Uani 1 1 d G U . . .
H41 H 0.612067 0.528092 0.468028 0.049 Uiso 1 1 calc R . . . .
C42 C 0.6805(4) 0.6068(4) 0.3970(4) 0.043(3) Uani 1 1 d . U . . .
C43 C 0.7208(6) 0.5707(3) 0.4094(4) 0.044(3) Uani 1 1 d G U . . .
H43 H 0.700600 0.545493 0.427378 0.053 Uiso 1 1 calc R . . . .
C44 C 0.7908(6) 0.5716(4) 0.3956(4) 0.048(4) Uani 1 1 d G U . . .
H44 H 0.818401 0.546972 0.404064 0.058 Uiso 1 1 calc R . . . .
C45 C 0.8204(4) 0.6085(5) 0.3693(4) 0.054(4) Uani 1 1 d G U . . .
H45 H 0.868255 0.609114 0.359827 0.065 Uiso 1 1 calc R . . . .
C46 C 0.7801(6) 0.6445(4) 0.3569(4) 0.060(4) Uani 1 1 d G U . . .
H46 H 0.800308 0.669778 0.338904 0.073 Uiso 1 1 calc R . . . .
C47 C 0.7101(6) 0.6437(4) 0.3707(4) 0.053(4) Uani 1 1 d G U . . .
H47 H 0.682506 0.668301 0.362218 0.064 Uiso 1 1 calc R . . . .
C48 C 0.6870(6) 0.7277(3) 0.1582(4) 0.041(3) Uani 1 1 d . U . . .
C49 C 0.6537(5) 0.6898(4) 0.1638(4) 0.042(3) Uani 1 1 d G U . . .
H49 H 0.608899 0.686407 0.179954 0.051 Uiso 1 1 calc R . . . .
C50 C 0.6858(6) 0.6568(3) 0.1458(4) 0.045(3) Uani 1 1 d G U . . .
H50 H 0.663032 0.630892 0.149660 0.054 Uiso 1 1 calc R . . . .
C51 C 0.7513(6) 0.6617(4) 0.1222(4) 0.048(4) Uani 1 1 d G U . . .
H51 H 0.773272 0.639207 0.109935 0.058 Uiso 1 1 calc R . . . .
C52 C 0.7846(5) 0.6997(4) 0.1166(4) 0.053(4) Uani 1 1 d G U . . .
H52 H 0.829379 0.703037 0.100503 0.064 Uiso 1 1 calc R . . . .
C53 C 0.7525(6) 0.7326(3) 0.1346(4) 0.050(4) Uani 1 1 d G U . . .
H53 H 0.775247 0.758552 0.130796 0.060 Uiso 1 1 calc R . . . .
C54 C 0.4049(4) 0.6607(4) 0.9087(4) 0.045(3) Uani 1 1 d . U . . .
C55 C 0.4437(6) 0.6791(4) 0.8715(3) 0.046(3) Uani 1 1 d G U . . .
H55 H 0.422752 0.689942 0.850273 0.056 Uiso 1 1 calc R . . . .
C56 C 0.5132(6) 0.6817(4) 0.8654(3) 0.050(3) Uani 1 1 d G U . . .
H56 H 0.539762 0.694357 0.839935 0.060 Uiso 1 1 calc R . . . .
C57 C 0.5440(4) 0.6659(5) 0.8964(4) 0.054(4) Uani 1 1 d G U . . .
H57 H 0.591465 0.667698 0.892249 0.065 Uiso 1 1 calc R . . . .
C58 C 0.5052(6) 0.6474(5) 0.9337(4) 0.056(4) Uani 1 1 d G U . . .
H58 H 0.526158 0.636624 0.954902 0.068 Uiso 1 1 calc R . . . .
C59 C 0.4357(6) 0.6448(4) 0.9398(3) 0.053(4) Uani 1 1 d G U . . .
H59 H 0.409147 0.632208 0.965241 0.064 Uiso 1 1 calc R . . . .
C60 C 0.1580(5) 0.5344(3) 0.4426(3) 0.033(3) Uani 1 1 d . U . . .
C61 C 0.2227(6) 0.5288(4) 0.4196(3) 0.038(3) Uani 1 1 d G U . . .
H61 H 0.236313 0.546596 0.393774 0.046 Uiso 1 1 calc R . . . .
C62 C 0.2675(5) 0.4971(4) 0.4344(4) 0.044(3) Uani 1 1 d G U . . .
H62 H 0.311682 0.493201 0.418630 0.052 Uiso 1 1 calc R . . . .
C63 C 0.2476(6) 0.4710(4) 0.4721(4) 0.048(4) Uani 1 1 d G U . . .
H63 H 0.278161 0.449319 0.482233 0.058 Uiso 1 1 calc R . . . .
C64 C 0.1829(6) 0.4766(4) 0.4952(3) 0.047(4) Uani 1 1 d G U . . .
H64 H 0.169272 0.458832 0.520981 0.057 Uiso 1 1 calc R . . . .
C65 C 0.1381(5) 0.5084(4) 0.4804(3) 0.044(3) Uani 1 1 d G U . . .
H65 H 0.093902 0.512227 0.496125 0.053 Uiso 1 1 calc R . . . .
C66 C 0.7429(4) 0.6316(4) 0.2389(4) 0.036(3) Uani 1 1 d . U . . .
C67 C 0.7869(5) 0.6151(3) 0.2091(4) 0.037(3) Uani 1 1 d G U . . .
H67 H 0.773469 0.592067 0.200590 0.044 Uiso 1 1 calc R . . . .
C68 C 0.8505(5) 0.6321(4) 0.1918(3) 0.044(3) Uani 1 1 d G U . . .
H68 H 0.880506 0.620797 0.171416 0.053 Uiso 1 1 calc R . . . .
C69 C 0.8701(4) 0.6657(4) 0.2042(4) 0.047(3) Uani 1 1 d G U . . .
H69 H 0.913561 0.677409 0.192383 0.057 Uiso 1 1 calc R . . . .
C70 C 0.8262(6) 0.6823(4) 0.2340(4) 0.046(3) Uani 1 1 d G U . . .
H70 H 0.839578 0.705290 0.242525 0.056 Uiso 1 1 calc R . . . .
C71 C 0.7626(5) 0.6652(4) 0.2513(3) 0.040(3) Uani 1 1 d G U . . .
H71 H 0.732541 0.676560 0.271699 0.048 Uiso 1 1 calc R . . . .
C72 C 0.4308(5) 0.8499(4) 0.6686(4) 0.044(3) Uani 1 1 d . U . . .
C73 C 0.4448(6) 0.8517(4) 0.7037(3) 0.043(3) Uani 1 1 d G U . . .
H73 H 0.415034 0.839225 0.728124 0.051 Uiso 1 1 calc R . . . .
C74 C 0.5024(6) 0.8717(4) 0.7031(3) 0.046(3) Uani 1 1 d G U . . .
H74 H 0.511984 0.872985 0.727107 0.055 Uiso 1 1 calc R . . . .
C75 C 0.5459(5) 0.8900(4) 0.6674(4) 0.052(3) Uani 1 1 d G U . . .
H75 H 0.585308 0.903702 0.667003 0.062 Uiso 1 1 calc R . . . .
C76 C 0.5319(6) 0.8882(5) 0.6323(3) 0.055(4) Uani 1 1 d G U . . .
H76 H 0.561680 0.900659 0.607916 0.066 Uiso 1 1 calc R . . . .
C77 C 0.4743(7) 0.8681(5) 0.6329(3) 0.050(3) Uani 1 1 d G U . . .
H77 H 0.464730 0.866899 0.608932 0.060 Uiso 1 1 calc R . . . .
C78 C 0.2276(5) 0.9646(3) 0.7858(4) 0.038(3) Uani 1 1 d . U . . .
C79 C 0.1664(6) 0.9519(3) 0.8122(4) 0.044(3) Uani 1 1 d G U . . .
H79 H 0.159543 0.922049 0.824647 0.052 Uiso 1 1 calc R . . . .
C80 C 0.1151(5) 0.9830(4) 0.8203(4) 0.050(4) Uani 1 1 d G U . . .
H80 H 0.073305 0.974387 0.838357 0.060 Uiso 1 1 calc R . . . .
C81 C 0.1251(5) 1.0268(3) 0.8021(4) 0.053(4) Uani 1 1 d G U . . .
H81 H 0.090126 1.048001 0.807682 0.063 Uiso 1 1 calc R . . . .
C82 C 0.1864(6) 1.0394(3) 0.7758(4) 0.048(4) Uani 1 1 d G U . . .
H82 H 0.193187 1.069276 0.763297 0.058 Uiso 1 1 calc R . . . .
C83 C 0.2376(5) 1.0083(4) 0.7676(4) 0.047(4) Uani 1 1 d G U . . .
H83 H 0.279426 1.016939 0.749587 0.057 Uiso 1 1 calc R . . . .
C84 C 0.1126(5) 0.5685(4) 0.2521(4) 0.031(3) Uani 1 1 d . U . . .
C85 C 0.0610(6) 0.5988(4) 0.2616(3) 0.034(3) Uani 1 1 d G U . . .
H85 H 0.065340 0.617481 0.277531 0.041 Uiso 1 1 calc R . . . .
C86 C 0.0030(5) 0.6019(4) 0.2478(4) 0.041(3) Uani 1 1 d G U . . .
H86 H -0.032334 0.622654 0.254263 0.049 Uiso 1 1 calc R . . . .
C87 C -0.0034(5) 0.5746(4) 0.2244(4) 0.046(3) Uani 1 1 d G U . . .
H87 H -0.043073 0.576704 0.214998 0.055 Uiso 1 1 calc R . . . .
C88 C 0.0482(6) 0.5442(4) 0.2149(4) 0.043(3) Uani 1 1 d G U . . .
H88 H 0.043863 0.525580 0.199002 0.051 Uiso 1 1 calc R . . . .
C89 C 0.1062(5) 0.5412(3) 0.2288(4) 0.035(3) Uani 1 1 d G U . . .
H89 H 0.141538 0.520407 0.222269 0.042 Uiso 1 1 calc R . . . .
C90 C 0.0488(6) 0.5930(4) 0.4649(3) 0.037(3) Uani 1 1 d . U . . .
C91 C 0.0804(5) 0.6153(4) 0.4834(4) 0.040(3) Uani 1 1 d G U . . .
H91 H 0.126410 0.622557 0.472502 0.048 Uiso 1 1 calc R . . . .
C92 C 0.0446(6) 0.6270(4) 0.5178(3) 0.046(3) Uani 1 1 d G U . . .
H92 H 0.066260 0.642281 0.530489 0.055 Uiso 1 1 calc R . . . .
C93 C -0.0227(6) 0.6164(4) 0.5338(3) 0.049(3) Uani 1 1 d G U . . .
H93 H -0.047125 0.624441 0.557306 0.059 Uiso 1 1 calc R . . . .
C94 C -0.0543(5) 0.5941(4) 0.5152(4) 0.047(3) Uani 1 1 d G U . . .
H94 H -0.100361 0.586876 0.526136 0.056 Uiso 1 1 calc R . . . .
C95 C -0.0186(6) 0.5824(4) 0.4808(4) 0.042(3) Uani 1 1 d G U . . .
H95 H -0.040212 0.567151 0.468149 0.050 Uiso 1 1 calc R . . . .
C96 C 0.1979(7) 0.6788(4) 0.1593(4) 0.045(3) Uani 1 1 d . U . . .
C97 C 0.2653(6) 0.6696(4) 0.1423(4) 0.054(3) Uani 1 1 d G U . . .
H97 H 0.299274 0.688400 0.141204 0.065 Uiso 1 1 calc R . . . .
C98 C 0.2829(6) 0.6329(5) 0.1270(4) 0.060(4) Uani 1 1 d G U . . .
H98 H 0.328947 0.626548 0.115470 0.072 Uiso 1 1 calc R . . . .
C99 C 0.2331(7) 0.6054(4) 0.1287(4) 0.061(4) Uani 1 1 d G U . . .
H99 H 0.245162 0.580242 0.118243 0.073 Uiso 1 1 calc R . . . .
C100 C 0.1657(7) 0.6146(4) 0.1456(4) 0.059(4) Uani 1 1 d G U . . .
H100 H 0.131703 0.595788 0.146750 0.071 Uiso 1 1 calc R . . . .
C101 C 0.1481(5) 0.6513(5) 0.1609(4) 0.054(3) Uani 1 1 d G U . . .
H101 H 0.102029 0.657640 0.172484 0.064 Uiso 1 1 calc R . . . .
C102 C 0.4410(7) 0.7691(5) 0.4676(4) 0.053(3) Uani 1 1 d . U . . .
C103 C 0.3986(7) 0.7361(4) 0.4709(4) 0.049(3) Uani 1 1 d G U . . .
H103 H 0.407616 0.719865 0.451262 0.059 Uiso 1 1 calc R . . . .
C104 C 0.3432(7) 0.7269(4) 0.5029(4) 0.055(4) Uani 1 1 d G U . . .
H104 H 0.314238 0.704392 0.505162 0.066 Uiso 1 1 calc R . . . .
C105 C 0.3300(7) 0.7507(5) 0.5316(4) 0.061(4) Uani 1 1 d G U . . .
H105 H 0.292112 0.744391 0.553525 0.074 Uiso 1 1 calc R . . . .
C106 C 0.3723(8) 0.7836(5) 0.5284(4) 0.065(4) Uani 1 1 d G U . . .
H106 H 0.363366 0.799863 0.547989 0.078 Uiso 1 1 calc R . . . .
C107 C 0.4278(7) 0.7928(4) 0.4963(4) 0.059(4) Uani 1 1 d G U . . .
H107 H 0.456745 0.815336 0.494090 0.071 Uiso 1 1 calc R . . . .
C108 C -0.1701(6) 0.9350(3) 0.8147(4) 0.041(3) Uani 1 1 d . U . . .
C109 C -0.1098(6) 0.9293(3) 0.8265(4) 0.041(3) Uani 1 1 d G U . . .
H109 H -0.087133 0.901412 0.830128 0.049 Uiso 1 1 calc R . . . .
C110 C -0.0825(5) 0.9643(4) 0.8330(4) 0.044(3) Uani 1 1 d G U . . .
H110 H -0.041238 0.960352 0.841055 0.053 Uiso 1 1 calc R . . . .
C111 C -0.1156(6) 1.0050(3) 0.8277(4) 0.045(3) Uani 1 1 d G U . . .
H111 H -0.096987 1.028978 0.832144 0.055 Uiso 1 1 calc R . . . .
C112 C -0.1760(6) 1.0108(3) 0.8159(4) 0.045(3) Uani 1 1 d G U . . .
H112 H -0.198632 1.038665 0.812307 0.054 Uiso 1 1 calc R . . . .
C113 C -0.2033(5) 0.9758(4) 0.8094(4) 0.043(3) Uani 1 1 d G U . . .
H113 H -0.244528 0.979726 0.801379 0.052 Uiso 1 1 calc R . . . .
C114 C -0.1788(5) 0.6384(4) 0.7535(4) 0.044(3) Uani 1 1 d . U . . .
C115 C -0.2302(7) 0.6666(4) 0.7679(4) 0.043(3) Uani 1 1 d G U . . .
H115 H -0.225005 0.681248 0.786688 0.052 Uiso 1 1 calc R . . . .
C116 C -0.2892(6) 0.6732(4) 0.7546(4) 0.049(3) Uani 1 1 d G U . . .
H116 H -0.324406 0.692466 0.764446 0.058 Uiso 1 1 calc R . . . .
C117 C -0.2969(6) 0.6517(4) 0.7271(4) 0.050(3) Uani 1 1 d G U . . .
H117 H -0.337206 0.656274 0.718072 0.060 Uiso 1 1 calc R . . . .
C118 C -0.2454(7) 0.6236(4) 0.7128(4) 0.051(3) Uani 1 1 d G U . . .
H118 H -0.250607 0.608863 0.693940 0.061 Uiso 1 1 calc R . . . .
C119 C -0.1864(6) 0.6169(4) 0.7260(4) 0.046(3) Uani 1 1 d G U . . .
H119 H -0.151206 0.597644 0.716181 0.055 Uiso 1 1 calc R . . . .
C120 C 0.3481(5) 0.8099(4) 0.9297(4) 0.046(3) Uani 1 1 d . U . . .
C121 C 0.3968(6) 0.7918(5) 0.9027(3) 0.045(3) Uani 1 1 d G U . . .
H121 H 0.388249 0.790895 0.878376 0.054 Uiso 1 1 calc R . . . .
C122 C 0.4580(6) 0.7751(5) 0.9113(4) 0.051(3) Uani 1 1 d G U . . .
H122 H 0.491292 0.762773 0.892925 0.062 Uiso 1 1 calc R . . . .
C123 C 0.4705(5) 0.7765(5) 0.9469(4) 0.052(3) Uani 1 1 d G U . . .
H123 H 0.512378 0.765046 0.952855 0.062 Uiso 1 1 calc R . . . .
C124 C 0.4219(7) 0.7945(5) 0.9739(3) 0.054(3) Uani 1 1 d G U . . .
H124 H 0.430421 0.795441 0.998235 0.064 Uiso 1 1 calc R . . . .
C125 C 0.3607(6) 0.8112(5) 0.9653(4) 0.050(3) Uani 1 1 d G U . . .
H125 H 0.327377 0.823563 0.983686 0.060 Uiso 1 1 calc R . . . .
C126 C -0.1263(6) 0.5760(3) 0.8121(3) 0.038(3) Uani 1 1 d . U . . .
C127 C -0.0811(5) 0.5592(4) 0.8354(4) 0.040(3) Uani 1 1 d G U . . .
H127 H -0.041852 0.574456 0.832377 0.048 Uiso 1 1 calc R . . . .
C128 C -0.0934(6) 0.5199(4) 0.8632(4) 0.045(3) Uani 1 1 d G U . . .
H128 H -0.062532 0.508345 0.879173 0.054 Uiso 1 1 calc R . . . .
C129 C -0.1508(7) 0.4975(3) 0.8677(3) 0.047(3) Uani 1 1 d G U . . .
H129 H -0.159227 0.470646 0.886668 0.057 Uiso 1 1 calc R . . . .
C130 C -0.1960(6) 0.5144(4) 0.8443(4) 0.047(3) Uani 1 1 d G U . . .
H130 H -0.235241 0.499057 0.847367 0.056 Uiso 1 1 calc R . . . .
C131 C -0.1837(6) 0.5536(4) 0.8165(4) 0.044(3) Uani 1 1 d G U . . .
H131 H -0.214563 0.565169 0.800571 0.052 Uiso 1 1 calc R . . . .
C132 C -0.1044(6) 0.5751(4) 0.9386(4) 0.043(3) Uani 1 1 d . U . . .
C133 C -0.0396(6) 0.5753(3) 0.9141(3) 0.039(3) Uani 1 1 d G U . . .
H133 H -0.026713 0.599039 0.892062 0.046 Uiso 1 1 calc R . . . .
C134 C 0.0064(5) 0.5408(4) 0.9219(4) 0.043(3) Uani 1 1 d G U . . .
H134 H 0.050667 0.541002 0.905200 0.051 Uiso 1 1 calc R . . . .
C135 C -0.0125(6) 0.5061(4) 0.9542(4) 0.058(4) Uani 1 1 d G U . . .
H135 H 0.018932 0.482585 0.959494 0.069 Uiso 1 1 calc R . . . .
C136 C -0.0773(7) 0.5059(4) 0.9786(4) 0.061(4) Uani 1 1 d G U . . .
H136 H -0.090183 0.482204 1.000652 0.073 Uiso 1 1 calc R . . . .
C137 C -0.1233(5) 0.5404(4) 0.9708(4) 0.055(4) Uani 1 1 d G U . . .
H137 H -0.167565 0.540240 0.987515 0.066 Uiso 1 1 calc R . . . .
C138 C 0.6843(6) 0.5641(3) 0.3052(3) 0.034(3) Uani 1 1 d . U . . .
C139 C 0.6317(5) 0.5414(4) 0.3333(3) 0.032(3) Uani 1 1 d G U . . .
H139 H 0.586053 0.550264 0.332903 0.038 Uiso 1 1 calc R . . . .
C140 C 0.6459(5) 0.5058(3) 0.3618(3) 0.039(3) Uani 1 1 d G U . . .
H140 H 0.610018 0.490286 0.380959 0.047 Uiso 1 1 calc R . . . .
C141 C 0.7127(6) 0.4929(3) 0.3623(3) 0.040(3) Uani 1 1 d G U . . .
H141 H 0.722476 0.468518 0.381818 0.049 Uiso 1 1 calc R . . . .
C142 C 0.7653(5) 0.5156(4) 0.3343(4) 0.042(3) Uani 1 1 d G U . . .
H142 H 0.810970 0.506729 0.334621 0.051 Uiso 1 1 calc R . . . .
C143 C 0.7511(5) 0.5512(4) 0.3057(3) 0.039(3) Uani 1 1 d G U . . .
H143 H 0.787007 0.566707 0.286564 0.047 Uiso 1 1 calc R . . . .
C144 C -0.2275(6) 0.5936(5) 0.9082(4) 0.052(3) Uani 1 1 d . U . . .
C145 C -0.2575(7) 0.6206(4) 0.8799(4) 0.053(4) Uani 1 1 d G U . . .
H145 H -0.241023 0.648774 0.867133 0.064 Uiso 1 1 calc R . . . .
C146 C -0.3116(7) 0.6063(5) 0.8704(4) 0.058(4) Uani 1 1 d G U . . .
H146 H -0.332052 0.624721 0.851120 0.069 Uiso 1 1 calc R . . . .
C147 C -0.3356(6) 0.5650(5) 0.8891(5) 0.066(4) Uani 1 1 d G U . . .
H147 H -0.372589 0.555253 0.882635 0.080 Uiso 1 1 calc R . . . .
C148 C -0.3056(7) 0.5380(4) 0.9174(5) 0.066(4) Uani 1 1 d G U . . .
H148 H -0.322098 0.509837 0.930163 0.080 Uiso 1 1 calc R . . . .
C149 C -0.2516(7) 0.5523(4) 0.9269(4) 0.060(4) Uani 1 1 d G U . . .
H149 H -0.231069 0.533889 0.946176 0.072 Uiso 1 1 calc R . . . .
C150 C 0.5944(6) 0.8003(4) 0.1435(3) 0.040(3) Uani 1 1 d . U . . .
C151 C 0.6217(5) 0.8038(4) 0.1035(4) 0.044(3) Uani 1 1 d G U . . .
H151 H 0.663896 0.789463 0.094755 0.053 Uiso 1 1 calc R . . . .
C152 C 0.5873(6) 0.8283(5) 0.0763(3) 0.049(3) Uani 1 1 d G U . . .
H152 H 0.605931 0.830655 0.048978 0.058 Uiso 1 1 calc R . . . .
C153 C 0.5255(6) 0.8493(4) 0.0891(3) 0.049(3) Uani 1 1 d G U . . .
H153 H 0.501993 0.865980 0.070510 0.058 Uiso 1 1 calc R . . . .
C154 C 0.4982(5) 0.8458(4) 0.1291(4) 0.045(3) Uani 1 1 d G U . . .
H154 H 0.456018 0.860115 0.137818 0.054 Uiso 1 1 calc R . . . .
C155 C 0.5326(6) 0.8213(4) 0.1563(3) 0.039(3) Uani 1 1 d G U . . .
H155 H 0.513983 0.818923 0.183596 0.046 Uiso 1 1 calc R . . . .
C156 C 0.5764(6) 0.6282(4) 0.4614(3) 0.038(3) Uani 1 1 d . U . . .
C157 C 0.5124(5) 0.6428(4) 0.4792(4) 0.042(3) Uani 1 1 d G U . . .
H157 H 0.475681 0.643779 0.467414 0.051 Uiso 1 1 calc R . . . .
C158 C 0.5021(5) 0.6559(4) 0.5142(4) 0.044(3) Uani 1 1 d G U . . .
H158 H 0.458311 0.665840 0.526321 0.053 Uiso 1 1 calc R . . . .
C159 C 0.5558(6) 0.6544(4) 0.5314(3) 0.045(3) Uani 1 1 d G U . . .
H159 H 0.548746 0.663388 0.555292 0.054 Uiso 1 1 calc R . . . .
C160 C 0.6198(5) 0.6399(4) 0.5136(3) 0.043(3) Uani 1 1 d G U . . .
H160 H 0.656553 0.638875 0.525354 0.051 Uiso 1 1 calc R . . . .
C161 C 0.6302(5) 0.6268(4) 0.4786(3) 0.040(3) Uani 1 1 d G U . . .
H161 H 0.673925 0.616814 0.466447 0.048 Uiso 1 1 calc R . . . .
C162 C 0.1101(7) 0.8825(3) 0.2874(4) 0.046(3) Uani 1 1 d . U . . .
C163 C 0.1520(7) 0.8741(3) 0.3133(4) 0.048(3) Uani 1 1 d G U . . .
H163 H 0.165079 0.844955 0.324149 0.057 Uiso 1 1 calc R . . . .
C164 C 0.1749(7) 0.9084(4) 0.3234(4) 0.051(3) Uani 1 1 d G U . . .
H164 H 0.203496 0.902708 0.341071 0.061 Uiso 1 1 calc R . . . .
C165 C 0.1558(7) 0.9511(3) 0.3075(4) 0.049(3) Uani 1 1 d G U . . .
H165 H 0.171369 0.974536 0.314399 0.059 Uiso 1 1 calc R . . . .
C166 C 0.1139(7) 0.9594(3) 0.2816(4) 0.050(3) Uani 1 1 d G U . . .
H166 H 0.100824 0.988611 0.270805 0.061 Uiso 1 1 calc R . . . .
C167 C 0.0910(7) 0.9251(4) 0.2716(4) 0.051(3) Uani 1 1 d G U . . .
H167 H 0.062406 0.930859 0.253883 0.061 Uiso 1 1 calc R . . . .
C168 C 0.3510(7) 0.6292(4) 0.7306(4) 0.052(3) Uani 1 1 d . U . . .
C169 C 0.2932(7) 0.6463(4) 0.7178(4) 0.051(3) Uani 1 1 d G U . . .
H169 H 0.272787 0.673162 0.723026 0.061 Uiso 1 1 calc R . . . .
C170 C 0.2652(6) 0.6241(4) 0.6975(4) 0.055(3) Uani 1 1 d G U . . .
H170 H 0.225750 0.635762 0.688806 0.065 Uiso 1 1 calc R . . . .
C171 C 0.2951(7) 0.5848(4) 0.6899(4) 0.059(4) Uani 1 1 d G U . . .
H171 H 0.276005 0.569621 0.676051 0.071 Uiso 1 1 calc R . . . .
C172 C 0.3529(7) 0.5677(4) 0.7027(5) 0.060(4) Uani 1 1 d G U . . .
H172 H 0.373297 0.540880 0.697517 0.073 Uiso 1 1 calc R . . . .
C173 C 0.3808(6) 0.5899(4) 0.7230(4) 0.058(4) Uani 1 1 d G U . . .
H173 H 0.420335 0.578278 0.731738 0.070 Uiso 1 1 calc R . . . .
C174 C 0.2802(8) 0.6731(5) 0.9654(3) 0.053(3) Uani 1 1 d . U . . .
C175 C 0.3108(7) 0.7038(5) 0.9761(4) 0.060(4) Uani 1 1 d G U . . .
H175 H 0.347421 0.719457 0.957856 0.071 Uiso 1 1 calc R . . . .
C176 C 0.2876(8) 0.7115(5) 1.0136(4) 0.064(4) Uani 1 1 d G U . . .
H176 H 0.308494 0.732463 1.020882 0.077 Uiso 1 1 calc R . . . .
C177 C 0.2340(8) 0.6886(6) 1.0403(3) 0.071(4) Uani 1 1 d G U . . .
H177 H 0.218176 0.693840 1.065903 0.086 Uiso 1 1 calc R . . . .
C178 C 0.2035(7) 0.6579(5) 1.0296(4) 0.074(4) Uani 1 1 d G U . . .
H178 H 0.166785 0.642210 1.047898 0.089 Uiso 1 1 calc R . . . .
C179 C 0.2266(8) 0.6502(5) 0.9922(4) 0.068(4) Uani 1 1 d G U . . .
H179 H 0.205711 0.629203 0.984872 0.082 Uiso 1 1 calc R . . . .
C180 C 0.1688(6) 0.5135(3) 0.3138(3) 0.031(3) Uani 1 1 d . U . . .
C181 C 0.1143(5) 0.4878(4) 0.3197(3) 0.034(3) Uani 1 1 d G U . . .
H181 H 0.081981 0.496983 0.304261 0.041 Uiso 1 1 calc R . . . .
C182 C 0.1069(5) 0.4488(3) 0.3481(4) 0.040(3) Uani 1 1 d G U . . .
H182 H 0.069631 0.431337 0.352154 0.049 Uiso 1 1 calc R . . . .
C183 C 0.1541(6) 0.4355(3) 0.3707(3) 0.042(3) Uani 1 1 d G U . . .
H183 H 0.149115 0.408824 0.390106 0.050 Uiso 1 1 calc R . . . .
C184 C 0.2087(6) 0.4611(4) 0.3648(3) 0.042(3) Uani 1 1 d G U . . .
H184 H 0.240949 0.451957 0.380166 0.051 Uiso 1 1 calc R . . . .
C185 C 0.2160(5) 0.5001(3) 0.3363(3) 0.034(3) Uani 1 1 d G U . . .
H185 H 0.253300 0.517604 0.332273 0.041 Uiso 1 1 calc R . . . .
C186 C -0.2252(5) 0.7988(5) 0.7113(4) 0.052(3) Uani 1 1 d . U . . .
C187 C -0.2619(6) 0.7917(5) 0.7503(3) 0.055(4) Uani 1 1 d G U . . .
H187 H -0.238863 0.783984 0.770887 0.066 Uiso 1 1 calc R . . . .
C188 C -0.3321(6) 0.7958(5) 0.7592(3) 0.062(4) Uani 1 1 d G U . . .
H188 H -0.357174 0.790941 0.785909 0.074 Uiso 1 1 calc R . . . .
C189 C -0.3658(5) 0.8070(6) 0.7292(4) 0.066(4) Uani 1 1 d G U . . .
H189 H -0.413796 0.809860 0.735263 0.079 Uiso 1 1 calc R . . . .
C190 C -0.3291(7) 0.8141(6) 0.6902(4) 0.065(4) Uani 1 1 d G U . . .
H190 H -0.352109 0.821822 0.669596 0.079 Uiso 1 1 calc R . . . .
C191 C -0.2588(6) 0.8100(5) 0.6812(3) 0.060(4) Uani 1 1 d G U . . .
H191 H -0.233798 0.814864 0.654574 0.072 Uiso 1 1 calc R . . . .
C192 C 0.3068(6) 0.8579(4) 0.6401(4) 0.044(3) Uani 1 1 d . U . . .
C193 C 0.2428(6) 0.8728(4) 0.6575(3) 0.043(3) Uani 1 1 d G U . . .
H193 H 0.224513 0.862866 0.684955 0.051 Uiso 1 1 calc R . . . .
C194 C 0.2056(5) 0.9024(4) 0.6347(4) 0.050(4) Uani 1 1 d G U . . .
H194 H 0.161810 0.912627 0.646583 0.060 Uiso 1 1 calc R . . . .
C195 C 0.2323(6) 0.9170(4) 0.5945(4) 0.052(4) Uani 1 1 d G U . . .
H195 H 0.206849 0.937183 0.578898 0.062 Uiso 1 1 calc R . . . .
C196 C 0.2963(7) 0.9020(5) 0.5771(3) 0.050(4) Uani 1 1 d G U . . .
H196 H 0.314591 0.911979 0.549587 0.060 Uiso 1 1 calc R . . . .
C197 C 0.3336(5) 0.8725(4) 0.5999(4) 0.050(4) Uani 1 1 d G U . . .
H197 H 0.377295 0.862218 0.587959 0.060 Uiso 1 1 calc R . . . .
C198 C 0.3818(7) 0.7775(4) 0.6470(4) 0.051(3) Uani 1 1 d . U . . .
C199 C 0.3316(5) 0.7500(5) 0.6492(4) 0.054(4) Uani 1 1 d G U . . .
H199 H 0.286437 0.754906 0.663260 0.065 Uiso 1 1 calc R . . . .
C200 C 0.3475(6) 0.7155(4) 0.6309(5) 0.059(4) Uani 1 1 d G U . . .
H200 H 0.313153 0.696687 0.632437 0.071 Uiso 1 1 calc R . . . .
C201 C 0.4136(7) 0.7084(4) 0.6104(4) 0.061(4) Uani 1 1 d G U . . .
H201 H 0.424397 0.684718 0.597851 0.073 Uiso 1 1 calc R . . . .
C202 C 0.4638(6) 0.7358(5) 0.6081(4) 0.061(4) Uani 1 1 d G U . . .
H202 H 0.508924 0.730968 0.594086 0.073 Uiso 1 1 calc R . . . .
C203 C 0.4479(6) 0.7704(4) 0.6264(4) 0.056(4) Uani 1 1 d G U . . .
H203 H 0.482209 0.789187 0.624908 0.068 Uiso 1 1 calc R . . . .
C204 C -0.2891(5) 0.8789(4) 0.8430(4) 0.051(3) Uani 1 1 d . U . . .
C205 C -0.3297(6) 0.9113(3) 0.8584(5) 0.051(4) Uani 1 1 d G U . . .
H205 H -0.313094 0.939636 0.853101 0.061 Uiso 1 1 calc R . . . .
C206 C -0.3947(6) 0.9024(4) 0.8817(5) 0.058(4) Uani 1 1 d G U . . .
H206 H -0.422416 0.924508 0.892190 0.070 Uiso 1 1 calc R . . . .
C207 C -0.4190(5) 0.8610(4) 0.8895(4) 0.060(4) Uani 1 1 d G U . . .
H207 H -0.463397 0.854815 0.905328 0.072 Uiso 1 1 calc R . . . .
C208 C -0.3784(6) 0.8285(3) 0.8740(5) 0.060(4) Uani 1 1 d G U . . .
H208 H -0.395057 0.800250 0.879378 0.071 Uiso 1 1 calc R . . . .
C209 C -0.3135(6) 0.8375(4) 0.8508(5) 0.055(4) Uani 1 1 d G U . . .
H209 H -0.285736 0.815377 0.840288 0.066 Uiso 1 1 calc R . . . .
C210 C 0.4803(5) 0.9153(3) 0.2877(4) 0.042(3) Uani 1 1 d . U . . .
C211 C 0.4866(5) 0.9594(4) 0.2700(4) 0.041(3) Uani 1 1 d G U . . .
H211 H 0.528725 0.969833 0.253432 0.049 Uiso 1 1 calc R . . . .
C212 C 0.4313(6) 0.9883(3) 0.2764(4) 0.051(4) Uani 1 1 d G U . . .
H212 H 0.435594 1.018427 0.264311 0.061 Uiso 1 1 calc R . . . .
C213 C 0.3697(5) 0.9730(4) 0.3006(5) 0.058(4) Uani 1 1 d G U . . .
H213 H 0.331842 0.992763 0.305055 0.070 Uiso 1 1 calc R . . . .
C214 C 0.3633(5) 0.9289(4) 0.3184(4) 0.057(4) Uani 1 1 d G U . . .
H214 H 0.321218 0.918504 0.334920 0.068 Uiso 1 1 calc R . . . .
C215 C 0.4187(6) 0.9001(3) 0.3119(4) 0.047(4) Uani 1 1 d G U . . .
H215 H 0.414348 0.869908 0.324041 0.056 Uiso 1 1 calc R . . . .
C216 C -0.1106(8) 0.7500(5) 0.6718(5) 0.066(4) Uani 1 1 d . U . . .
C217 C -0.1569(6) 0.7254(6) 0.6652(5) 0.069(4) Uani 1 1 d G U . . .
H217 H -0.203802 0.728630 0.677036 0.083 Uiso 1 1 calc R . . . .
C218 C -0.1347(8) 0.6961(5) 0.6413(5) 0.074(4) Uani 1 1 d G U . . .
H218 H -0.166422 0.679365 0.636808 0.089 Uiso 1 1 calc R . . . .
C219 C -0.0662(8) 0.6914(6) 0.6240(5) 0.082(4) Uani 1 1 d G U . . .
H219 H -0.050975 0.671440 0.607664 0.098 Uiso 1 1 calc R . . . .
C220 C -0.0198(6) 0.7160(6) 0.6306(5) 0.085(4) Uani 1 1 d G U . . .
H220 H 0.027091 0.712780 0.618748 0.101 Uiso 1 1 calc R . . . .
C221 C -0.0420(7) 0.7453(6) 0.6545(5) 0.080(4) Uani 1 1 d G U . . .
H221 H -0.010288 0.762045 0.658976 0.096 Uiso 1 1 calc R . . . .
C222 C 0.4593(6) 0.6870(5) 0.7206(4) 0.057(4) Uani 1 1 d . U . . .
C223 C 0.5029(7) 0.6672(4) 0.6930(5) 0.062(4) Uani 1 1 d G U . . .
H223 H 0.492355 0.639923 0.690085 0.075 Uiso 1 1 calc R . . . .
C224 C 0.5619(7) 0.6871(5) 0.6697(4) 0.066(4) Uani 1 1 d G U . . .
H224 H 0.591665 0.673526 0.650821 0.079 Uiso 1 1 calc R . . . .
C225 C 0.5773(6) 0.7270(5) 0.6740(5) 0.067(4) Uani 1 1 d G U . . .
H225 H 0.617573 0.740608 0.658039 0.080 Uiso 1 1 calc R . . . .
C226 C 0.5337(7) 0.7469(4) 0.7016(5) 0.070(4) Uani 1 1 d G U . . .
H226 H 0.544172 0.774088 0.704520 0.084 Uiso 1 1 calc R . . . .
C227 C 0.4747(7) 0.7269(5) 0.7249(4) 0.064(4) Uani 1 1 d G U . . .
H227 H 0.444861 0.740485 0.743784 0.077 Uiso 1 1 calc R . . . .
C228 C 0.4444(7) 0.4787(3) 0.3172(4) 0.043(3) Uani 1 1 d . U . . .
C229 C 0.3934(7) 0.4546(4) 0.3148(4) 0.049(3) Uani 1 1 d G U . . .
H229 H 0.371672 0.464087 0.293772 0.059 Uiso 1 1 calc R . . . .
C230 C 0.3743(6) 0.4166(4) 0.3432(4) 0.053(4) Uani 1 1 d G U . . .
H230 H 0.339396 0.400080 0.341595 0.064 Uiso 1 1 calc R . . . .
C231 C 0.4061(7) 0.4027(4) 0.3740(4) 0.054(4) Uani 1 1 d G U . . .
H231 H 0.392988 0.376715 0.393405 0.065 Uiso 1 1 calc R . . . .
C232 C 0.4571(7) 0.4268(4) 0.3764(4) 0.055(4) Uani 1 1 d G U . . .
H232 H 0.478856 0.417356 0.397392 0.066 Uiso 1 1 calc R . . . .
C233 C 0.4763(6) 0.4649(4) 0.3480(4) 0.051(3) Uani 1 1 d G U . . .
H233 H 0.511133 0.481364 0.349570 0.061 Uiso 1 1 calc R . . . .
C234 C 0.3376(10) 0.8672(6) 0.2484(6) 0.039(4) Uani 1 1 d . U . . .
H23A H 0.311245 0.855195 0.275562 0.046 Uiso 1 1 calc R . . . .
H23B H 0.379691 0.878577 0.250055 0.046 Uiso 1 1 calc R . . . .
C235 C 0.4093(9) 0.5578(6) 0.2914(6) 0.039(4) Uani 1 1 d . U . . .
H23C H 0.367601 0.550322 0.285892 0.046 Uiso 1 1 calc R . . . .
H23D H 0.426740 0.584268 0.271354 0.046 Uiso 1 1 calc R . . . .
C236 C 0.0662(11) 0.9203(6) 0.7585(7) 0.046(4) Uani 1 1 d . U . . .
H23E H 0.039771 0.909436 0.785805 0.056 Uiso 1 1 calc R . . . .
H23F H 0.111318 0.927899 0.759536 0.056 Uiso 1 1 calc R . . . .
C237 C 0.1321(12) 0.6067(7) 0.7929(6) 0.050(4) Uani 1 1 d . U . . .
H23G H 0.089186 0.600389 0.788069 0.060 Uiso 1 1 calc R . . . .
H23H H 0.151641 0.631930 0.771871 0.060 Uiso 1 1 calc R . . . .
C238 C 0.6808(12) 0.9298(6) 0.1733(7) 0.054(3) Uani 1 1 d . U . . .
H238 H 0.725464 0.940155 0.163705 0.065 Uiso 1 1 calc R . . . .
C239 C 0.0669(10) 0.6480(6) 0.9494(6) 0.041(4) Uani 1 1 d . U . . .
H23I H 0.067106 0.640205 0.924525 0.050 Uiso 1 1 calc R . . . .
H23J H 0.111873 0.639502 0.955000 0.050 Uiso 1 1 calc R . . . .
C240 C 0.4198(10) 0.7218(6) 0.1682(6) 0.039(4) Uani 1 1 d . U . . .
H24A H 0.376689 0.725120 0.159981 0.047 Uiso 1 1 calc R . . . .
H24B H 0.421440 0.746238 0.180339 0.047 Uiso 1 1 calc R . . . .
C241 C 0.3359(7) 0.9279(4) 0.1879(3) 0.046(3) Uani 1 1 d . U . . .
C242 C 0.3237(7) 0.9209(4) 0.1539(4) 0.051(3) Uani 1 1 d G U . . .
H242 H 0.289868 0.901613 0.155839 0.062 Uiso 1 1 calc R . . . .
C243 C 0.3609(8) 0.9422(5) 0.1172(3) 0.060(4) Uani 1 1 d G U . . .
H243 H 0.352533 0.937454 0.094030 0.072 Uiso 1 1 calc R . . . .
C244 C 0.4103(7) 0.9705(5) 0.1145(3) 0.065(4) Uani 1 1 d G U . . .
H244 H 0.435787 0.985052 0.089359 0.077 Uiso 1 1 calc R . . . .
C245 C 0.4226(7) 0.9775(4) 0.1484(5) 0.065(4) Uani 1 1 d G U . . .
H245 H 0.456377 0.996810 0.146496 0.078 Uiso 1 1 calc R . . . .
C246 C 0.3854(8) 0.9562(4) 0.1851(4) 0.054(3) Uani 1 1 d G U . . .
H246 H 0.393712 0.960969 0.208305 0.065 Uiso 1 1 calc R . . . .
C247 C 0.0668(7) 0.9833(5) 0.6979(4) 0.056(3) Uani 1 1 d . U . . .
C248 C 0.1314(8) 0.9980(5) 0.6912(4) 0.063(4) Uani 1 1 d G U . . .
H248 H 0.151108 0.995673 0.712713 0.076 Uiso 1 1 calc R . . . .
C249 C 0.1673(6) 1.0160(5) 0.6531(5) 0.069(4) Uani 1 1 d G U . . .
H249 H 0.211446 1.025993 0.648563 0.083 Uiso 1 1 calc R . . . .
C250 C 0.1385(8) 1.0193(5) 0.6217(4) 0.070(4) Uani 1 1 d G U . . .
H250 H 0.162978 1.031603 0.595612 0.084 Uiso 1 1 calc R . . . .
C251 C 0.0738(8) 1.0046(5) 0.6283(4) 0.071(4) Uani 1 1 d G U . . .
H251 H 0.054172 1.006895 0.606812 0.085 Uiso 1 1 calc R . . . .
C252 C 0.0380(6) 0.9866(5) 0.6664(5) 0.063(4) Uani 1 1 d G U . . .
H252 H -0.006167 0.976575 0.670962 0.075 Uiso 1 1 calc R . . . .
C253 C 0.0304(11) 0.9608(6) 0.7390(7) 0.052(4) Uani 1 1 d . U . . .
H25A H -0.014448 0.952600 0.738098 0.062 Uiso 1 1 calc R . . . .
H25B H 0.022403 0.981935 0.755786 0.062 Uiso 1 1 calc R . . . .
C254 C 0.2904(7) 0.6052(3) 0.9247(5) 0.051(3) Uani 1 1 d . U . . .
C255 C 0.2359(7) 0.5979(4) 0.9112(4) 0.052(3) Uani 1 1 d G U . . .
H255 H 0.214224 0.621593 0.896335 0.062 Uiso 1 1 calc R . . . .
C256 C 0.2132(7) 0.5560(4) 0.9194(4) 0.056(4) Uani 1 1 d G U . . .
H256 H 0.175940 0.551073 0.910131 0.067 Uiso 1 1 calc R . . . .
C257 C 0.2449(8) 0.5214(3) 0.9411(5) 0.061(4) Uani 1 1 d G U . . .
H257 H 0.229344 0.492764 0.946720 0.073 Uiso 1 1 calc R . . . .
C258 C 0.2994(7) 0.5286(4) 0.9547(5) 0.065(4) Uani 1 1 d G U . . .
H258 H 0.321035 0.504974 0.969513 0.078 Uiso 1 1 calc R . . . .
C259 C 0.3221(7) 0.5705(4) 0.9465(5) 0.061(4) Uani 1 1 d G U . . .
H259 H 0.359321 0.575492 0.955716 0.073 Uiso 1 1 calc R . . . .
C260 C 0.2960(10) 0.9046(6) 0.2279(6) 0.043(3) Uani 1 1 d . U . . .
H26A H 0.255260 0.892777 0.224980 0.052 Uiso 1 1 calc R . . . .
H26B H 0.280732 0.925724 0.244700 0.052 Uiso 1 1 calc R . . . .
C261 C 0.7069(5) 0.8065(4) 0.1790(4) 0.044(3) Uani 1 1 d . U . . .
C262 C 0.7370(6) 0.8364(4) 0.1450(3) 0.048(3) Uani 1 1 d G U . . .
H262 H 0.719651 0.841713 0.122280 0.058 Uiso 1 1 calc R . . . .
C263 C 0.7927(6) 0.8585(4) 0.1443(4) 0.053(3) Uani 1 1 d G U . . .
H263 H 0.813261 0.878953 0.121071 0.063 Uiso 1 1 calc R . . . .
C264 C 0.8181(5) 0.8508(4) 0.1775(4) 0.054(4) Uani 1 1 d G U . . .
H264 H 0.856107 0.865895 0.177036 0.065 Uiso 1 1 calc R . . . .
C265 C 0.7879(6) 0.8209(4) 0.2115(4) 0.051(3) Uani 1 1 d G U . . .
H265 H 0.805342 0.815595 0.234209 0.061 Uiso 1 1 calc R . . . .
C266 C 0.7323(6) 0.7988(4) 0.2122(3) 0.047(3) Uani 1 1 d G U . . .
H266 H 0.711730 0.778354 0.235418 0.057 Uiso 1 1 calc R . . . .
C267 C 0.5879(11) 0.8967(6) 0.2284(7) 0.046(3) Uani 1 1 d . U . . .
C268 C 0.2012(6) 0.8145(5) 0.9644(3) 0.049(3) Uani 1 1 d . U . . .
C269 C 0.1655(7) 0.7771(5) 0.9718(4) 0.053(4) Uani 1 1 d G U . . .
H269 H 0.175939 0.759127 0.953514 0.064 Uiso 1 1 calc R . . . .
C270 C 0.1144(7) 0.7661(4) 1.0060(4) 0.059(4) Uani 1 1 d G U . . .
H270 H 0.089955 0.740582 1.011058 0.071 Uiso 1 1 calc R . . . .
C271 C 0.0991(7) 0.7924(5) 1.0327(3) 0.069(4) Uani 1 1 d G U . . .
H271 H 0.064189 0.784899 1.056104 0.082 Uiso 1 1 calc R . . . .
C272 C 0.1349(8) 0.8298(5) 1.0253(4) 0.066(4) Uani 1 1 d G U . . .
H272 H 0.124407 0.847762 1.043606 0.079 Uiso 1 1 calc R . . . .
C273 C 0.1859(7) 0.8408(4) 0.9911(4) 0.060(4) Uani 1 1 d G U . . .
H273 H 0.210391 0.866308 0.986061 0.072 Uiso 1 1 calc R . . . .
C274 C 0.4618(10) 0.5206(6) 0.2876(6) 0.045(3) Uani 1 1 d . U . . .
H27A H 0.469173 0.515189 0.261006 0.054 Uiso 1 1 calc R . . . .
H27B H 0.505190 0.529836 0.289642 0.054 Uiso 1 1 calc R . . . .
C275 C -0.2456(7) 0.8476(3) 0.9390(4) 0.048(3) Uani 1 1 d . U . . .
C276 C -0.2001(5) 0.8802(4) 0.9190(4) 0.051(4) Uani 1 1 d G U . . .
H276 H -0.154954 0.872721 0.906683 0.062 Uiso 1 1 calc R . . . .
C277 C -0.2208(7) 0.9236(4) 0.9169(4) 0.059(4) Uani 1 1 d G U . . .
H277 H -0.189756 0.945881 0.903212 0.071 Uiso 1 1 calc R . . . .
C278 C -0.2869(7) 0.9345(3) 0.9349(5) 0.065(4) Uani 1 1 d G U . . .
H278 H -0.301043 0.964195 0.933452 0.078 Uiso 1 1 calc R . . . .
C279 C -0.3323(6) 0.9019(5) 0.9549(4) 0.063(4) Uani 1 1 d G U . . .
H279 H -0.377530 0.909350 0.967163 0.076 Uiso 1 1 calc R . . . .
C280 C -0.3117(6) 0.8585(4) 0.9569(4) 0.058(4) Uani 1 1 d G U . . .
H280 H -0.342729 0.836190 0.970635 0.069 Uiso 1 1 calc R . . . .
C281 C -0.1695(7) 0.7900(5) 0.9862(4) 0.052(3) Uani 1 1 d . U . . .
C282 C -0.1107(7) 0.7640(5) 0.9872(4) 0.053(3) Uani 1 1 d G U . . .
H282 H -0.093330 0.747618 0.967837 0.063 Uiso 1 1 calc R . . . .
C283 C -0.0773(6) 0.7618(5) 1.0165(4) 0.059(4) Uani 1 1 d G U . . .
H283 H -0.037170 0.744073 1.017219 0.071 Uiso 1 1 calc R . . . .
C284 C -0.1028(7) 0.7857(5) 1.0449(4) 0.060(4) Uani 1 1 d G U . . .
H284 H -0.079950 0.784306 1.064915 0.072 Uiso 1 1 calc R . . . .
C285 C -0.1615(7) 0.8118(5) 1.0439(4) 0.059(4) Uani 1 1 d G U . . .
H285 H -0.178890 0.828085 1.063227 0.071 Uiso 1 1 calc R . . . .
C286 C -0.1949(6) 0.8139(5) 1.0145(4) 0.056(4) Uani 1 1 d G U . . .
H286 H -0.235051 0.831630 1.013844 0.067 Uiso 1 1 calc R . . . .
C287 C -0.0362(6) 0.6086(4) 0.7394(4) 0.051(4) Uani 1 1 d . U . . .
C288 C -0.0261(7) 0.5654(4) 0.7367(4) 0.052(4) Uani 1 1 d G U . . .
H288 H -0.057540 0.544445 0.753184 0.062 Uiso 1 1 calc R . . . .
C289 C 0.0298(7) 0.5530(3) 0.7099(4) 0.058(4) Uani 1 1 d G U . . .
H289 H 0.036679 0.523442 0.708080 0.070 Uiso 1 1 calc R . . . .
C290 C 0.0758(6) 0.5837(5) 0.6858(4) 0.067(4) Uani 1 1 d G U . . .
H290 H 0.114004 0.575164 0.667510 0.080 Uiso 1 1 calc R . . . .
C291 C 0.0657(7) 0.6269(4) 0.6885(4) 0.073(4) Uani 1 1 d G U . . .
H291 H 0.097112 0.647891 0.672044 0.087 Uiso 1 1 calc R . . . .
C292 C 0.0098(8) 0.6394(3) 0.7153(5) 0.066(4) Uani 1 1 d G U . . .
H292 H 0.002893 0.668895 0.717149 0.079 Uiso 1 1 calc R . . . .
C293 C 0.4763(7) 0.6937(4) 0.1073(4) 0.050(3) Uani 1 1 d . U . . .
C294 C 0.5107(7) 0.6534(5) 0.1127(4) 0.060(4) Uani 1 1 d G U . . .
H294 H 0.537823 0.645848 0.131223 0.072 Uiso 1 1 calc R . . . .
C295 C 0.5055(8) 0.6240(4) 0.0909(5) 0.067(4) Uani 1 1 d G U . . .
H295 H 0.529002 0.596474 0.094653 0.081 Uiso 1 1 calc R . . . .
C296 C 0.4658(8) 0.6350(5) 0.0638(4) 0.074(4) Uani 1 1 d G U . . .
H296 H 0.462197 0.614965 0.048958 0.088 Uiso 1 1 calc R . . . .
C297 C 0.4313(7) 0.6753(5) 0.0584(4) 0.067(4) Uani 1 1 d G U . . .
H297 H 0.404213 0.682829 0.039832 0.081 Uiso 1 1 calc R . . . .
C298 C 0.4366(7) 0.7047(4) 0.0801(4) 0.059(3) Uani 1 1 d G U . . .
H298 H 0.413034 0.732204 0.076401 0.070 Uiso 1 1 calc R . . . .
C299 C 0.4784(10) 0.7243(7) 0.1323(6) 0.043(3) Uani 1 1 d . U . . .
H29A H 0.479492 0.754431 0.115920 0.052 Uiso 1 1 calc R . . . .
H29B H 0.521041 0.718217 0.141115 0.052 Uiso 1 1 calc R . . . .
C300 C 0.5518(12) 0.8995(6) 0.2002(6) 0.047(3) Uani 1 1 d . U . . .
H300 H 0.507144 0.889182 0.208722 0.056 Uiso 1 1 calc R . . . .
C301 C 0.4190(8) 0.6224(5) 0.7927(4) 0.061(4) Uani 1 1 d . U . . .
C302 C 0.3732(6) 0.5949(5) 0.8215(5) 0.061(4) Uani 1 1 d G U . . .
H302 H 0.326646 0.597366 0.821265 0.074 Uiso 1 1 calc R . . . .
C303 C 0.3955(7) 0.5637(5) 0.8506(4) 0.068(4) Uani 1 1 d G U . . .
H303 H 0.364235 0.544861 0.870287 0.081 Uiso 1 1 calc R . . . .
C304 C 0.4636(8) 0.5600(5) 0.8509(4) 0.072(4) Uani 1 1 d G U . . .
H304 H 0.478878 0.538727 0.870849 0.087 Uiso 1 1 calc R . . . .
C305 C 0.5094(6) 0.5876(5) 0.8222(5) 0.073(4) Uani 1 1 d G U . . .
H305 H 0.555933 0.585097 0.822388 0.088 Uiso 1 1 calc R . . . .
C306 C 0.4871(7) 0.6188(5) 0.7930(4) 0.068(4) Uani 1 1 d G U . . .
H306 H 0.518346 0.637602 0.773366 0.082 Uiso 1 1 calc R . . . .
C307 C -0.2255(9) 0.9047(5) 0.7623(4) 0.067(4) Uani 1 1 d . U . . .
C308 C -0.1728(7) 0.9190(5) 0.7297(5) 0.072(4) Uani 1 1 d G U . . .
H308 H -0.128539 0.920204 0.732969 0.086 Uiso 1 1 calc R . . . .
C309 C -0.1848(9) 0.9314(5) 0.6923(4) 0.078(4) Uani 1 1 d G U . . .
H309 H -0.148723 0.941158 0.670042 0.094 Uiso 1 1 calc R . . . .
C310 C -0.2495(10) 0.9296(5) 0.6875(4) 0.080(4) Uani 1 1 d G U . . .
H310 H -0.257720 0.938108 0.661945 0.096 Uiso 1 1 calc R . . . .
C311 C -0.3023(8) 0.9153(5) 0.7201(5) 0.081(4) Uani 1 1 d G U . . .
H311 H -0.346534 0.914104 0.716775 0.097 Uiso 1 1 calc R . . . .
C312 C -0.2903(8) 0.9029(5) 0.7574(4) 0.074(4) Uani 1 1 d G U . . .
H312 H -0.326351 0.893149 0.779703 0.089 Uiso 1 1 calc R . . . .
C313 C 0.5123(8) 0.8395(3) 0.4139(5) 0.060(3) Uani 1 1 d . U . . .
C314 C 0.4593(7) 0.8625(4) 0.3994(5) 0.063(4) Uani 1 1 d G U . . .
H314 H 0.427691 0.847596 0.392771 0.075 Uiso 1 1 calc R . . . .
C315 C 0.4524(7) 0.9075(4) 0.3945(5) 0.066(4) Uani 1 1 d G U . . .
H315 H 0.416148 0.923258 0.384591 0.079 Uiso 1 1 calc R . . . .
C316 C 0.4986(8) 0.9294(3) 0.4042(5) 0.069(4) Uani 1 1 d G U . . .
H316 H 0.493938 0.960071 0.400880 0.083 Uiso 1 1 calc R . . . .
C317 C 0.5517(8) 0.9063(5) 0.4187(5) 0.070(4) Uani 1 1 d G U . . .
H317 H 0.583271 0.921222 0.425349 0.084 Uiso 1 1 calc R . . . .
C318 C 0.5585(7) 0.8613(4) 0.4236(5) 0.066(4) Uani 1 1 d G U . . .
H318 H 0.594816 0.845561 0.433528 0.079 Uiso 1 1 calc R . . . .
C319 C -0.2855(6) 0.7586(5) 0.9708(5) 0.064(4) Uani 1 1 d . U . . .
C320 C -0.3087(7) 0.7378(5) 0.9474(4) 0.063(4) Uani 1 1 d G U . . .
H320 H -0.284550 0.739658 0.920868 0.075 Uiso 1 1 calc R . . . .
C321 C -0.3673(8) 0.7143(5) 0.9629(5) 0.071(4) Uani 1 1 d G U . . .
H321 H -0.383124 0.700152 0.946929 0.086 Uiso 1 1 calc R . . . .
C322 C -0.4026(7) 0.7116(5) 1.0017(5) 0.081(5) Uani 1 1 d G U . . .
H322 H -0.442626 0.695588 1.012325 0.097 Uiso 1 1 calc R . . . .
C323 C -0.3794(8) 0.7324(6) 1.0251(4) 0.082(4) Uani 1 1 d G U . . .
H323 H -0.403555 0.730530 1.051659 0.098 Uiso 1 1 calc R . . . .
C324 C -0.3208(8) 0.7558(6) 1.0096(4) 0.075(4) Uani 1 1 d G U . . .
H324 H -0.304981 0.770036 1.025598 0.090 Uiso 1 1 calc R . . . .
C325 C -0.0953(16) 0.8412(9) 0.6676(9) 0.052(4) Uani 0.52(3) 1 d . U P C 1
C326 C -0.0361(18) 0.8529(10) 0.6736(8) 0.052(4) Uani 0.52(3) 1 d G U P C 1
H326 H -0.020548 0.837673 0.696094 0.063 Uiso 0.52(3) 1 calc R . P C 1
C327 C 0.0004(16) 0.8870(11) 0.6468(10) 0.053(4) Uani 0.52(3) 1 d G U P C 1
H327 H 0.040902 0.895001 0.650927 0.063 Uiso 0.52(3) 1 calc R . P C 1
C328 C -0.0223(16) 0.9093(9) 0.6139(8) 0.053(4) Uani 0.52(3) 1 d G U P C 1
H328 H 0.002622 0.932573 0.595560 0.064 Uiso 0.52(3) 1 calc R . P C 1
C329 C -0.0816(15) 0.8976(10) 0.6078(8) 0.053(4) Uani 0.52(3) 1 d G U P C 1
H329 H -0.097108 0.912818 0.585359 0.063 Uiso 0.52(3) 1 calc R . P C 1
C330 C -0.1181(14) 0.8635(12) 0.6347(10) 0.053(4) Uani 0.52(3) 1 d G U P C 1
H330 H -0.158559 0.855490 0.630524 0.063 Uiso 0.52(3) 1 calc R . P C 1
C331 C 0.2654(8) 0.8879(3) 0.9085(5) 0.061(4) Uani 1 1 d . U . . .
C332 C 0.2068(7) 0.9103(5) 0.9003(5) 0.066(4) Uani 1 1 d G U . . .
H332 H 0.172400 0.895084 0.896516 0.080 Uiso 1 1 calc R . . . .
C333 C 0.1987(7) 0.9549(5) 0.8975(5) 0.074(4) Uani 1 1 d G U . . .
H333 H 0.158702 0.970176 0.891851 0.088 Uiso 1 1 calc R . . . .
C334 C 0.2491(9) 0.9771(3) 0.9030(5) 0.074(4) Uani 1 1 d G U . . .
H334 H 0.243519 1.007620 0.901107 0.089 Uiso 1 1 calc R . . . .
C335 C 0.3076(8) 0.9548(4) 0.9113(5) 0.070(4) Uani 1 1 d G U . . .
H335 H 0.342034 0.969973 0.915028 0.085 Uiso 1 1 calc R . . . .
C336 C 0.3157(7) 0.9102(4) 0.9140(5) 0.063(4) Uani 1 1 d G U . . .
H336 H 0.355734 0.894881 0.919693 0.076 Uiso 1 1 calc R . . . .
C337 C 0.6560(11) 0.9123(6) 0.2136(7) 0.052(3) Uani 1 1 d . U . . .
H337 H 0.683872 0.910701 0.231177 0.062 Uiso 1 1 calc R . . . .
C338 C 0.0126(11) 0.6233(7) 0.9826(6) 0.050(3) Uani 1 1 d . U . . .
H33A H -0.031811 0.633224 0.976741 0.061 Uiso 1 1 calc R . . . .
H33B H 0.019395 0.592088 0.982322 0.061 Uiso 1 1 calc R . . . .
C339 C 0.5770(12) 0.9163(6) 0.1607(7) 0.053(3) Uani 1 1 d . U . . .
H339 H 0.550478 0.917062 0.142547 0.064 Uiso 1 1 calc R . . . .
C340 C 0.1570(7) 0.5259(4) 0.8210(4) 0.052(3) Uani 1 1 d . U . . .
C341 C 0.1935(6) 0.5077(5) 0.8490(5) 0.058(4) Uani 1 1 d G U . . .
H341 H 0.232092 0.521527 0.849452 0.069 Uiso 1 1 calc R . . . .
C342 C 0.1734(7) 0.4691(5) 0.8764(4) 0.063(4) Uani 1 1 d G U . . .
H342 H 0.198356 0.456567 0.895507 0.076 Uiso 1 1 calc R . . . .
C343 C 0.1169(8) 0.4488(4) 0.8757(4) 0.061(4) Uani 1 1 d G U . . .
H343 H 0.103238 0.422393 0.894375 0.073 Uiso 1 1 calc R . . . .
C344 C 0.0805(6) 0.4671(4) 0.8476(5) 0.058(4) Uani 1 1 d G U . . .
H344 H 0.041856 0.453181 0.847188 0.070 Uiso 1 1 calc R . . . .
C345 C 0.1005(7) 0.5056(4) 0.8203(4) 0.057(4) Uani 1 1 d G U . . .
H345 H 0.075591 0.518142 0.801133 0.069 Uiso 1 1 calc R . . . .
C346 C 0.0245(15) 0.8457(10) 0.9260(8) 0.096(6) Uani 1 1 d D U . . .
H34A H 0.011161 0.815073 0.932785 0.115 Uiso 1 1 calc R . . . .
H34B H 0.070009 0.845525 0.930789 0.115 Uiso 1 1 calc R . . . .
C347 C 0.6389(11) 0.8471(6) 0.3314(8) 0.042(3) Uani 0.584(18) 1 d . U P D 1
H347 H 0.626642 0.818651 0.332694 0.050 Uiso 0.584(18) 1 calc R . P D 1
C348 C 0.6874(11) 0.8527(6) 0.3502(7) 0.042(3) Uani 0.584(18) 1 d G U P D 1
H348 H 0.708268 0.828074 0.364384 0.051 Uiso 0.584(18) 1 calc R . P D 1
C349 C 0.7052(11) 0.8944(7) 0.3483(7) 0.043(3) Uani 0.584(18) 1 d G U P D 1
H349 H 0.738384 0.898248 0.361132 0.051 Uiso 0.584(18) 1 calc R . P D 1
C350 C 0.6746(13) 0.9305(5) 0.3275(9) 0.042(3) Uani 0.584(18) 1 d G U P D 1
H350 H 0.686876 0.959001 0.326190 0.050 Uiso 0.584(18) 1 calc R . P D 1
C351 C 0.6262(13) 0.9249(6) 0.3087(8) 0.040(3) Uani 0.584(18) 1 d G U P D 1
H351 H 0.605251 0.949579 0.294500 0.048 Uiso 0.584(18) 1 calc R . P D 1
C352 C 0.6083(11) 0.8832(8) 0.3106(7) 0.040(3) Uani 0.584(18) 1 d G U P D 1
C353 C 0.1291(16) 0.7894(8) 0.6591(6) 0.089(5) Uani 1 1 d D U . . .
H35A H 0.163874 0.800193 0.668644 0.107 Uiso 1 1 calc R . . . .
H35B H 0.083691 0.797233 0.674154 0.107 Uiso 1 1 calc R . . . .
C354 C 0.0086(8) 0.6272(5) 1.0240(4) 0.057(3) Uani 1 1 d . U . . .
C355 C 0.0528(8) 0.6007(5) 1.0441(4) 0.064(4) Uani 1 1 d G U . . .
H355 H 0.081870 0.579659 1.032575 0.076 Uiso 1 1 calc R . . . .
C356 C 0.0545(8) 0.6049(5) 1.0811(4) 0.067(4) Uani 1 1 d G U . . .
H356 H 0.084671 0.586802 1.094887 0.081 Uiso 1 1 calc R . . . .
C357 C 0.0120(9) 0.6356(6) 1.0980(4) 0.071(4) Uani 1 1 d G U . . .
H357 H 0.013109 0.638549 1.123337 0.085 Uiso 1 1 calc R . . . .
C358 C -0.0322(8) 0.6621(5) 1.0779(5) 0.070(4) Uani 1 1 d G U . . .
H358 H -0.061255 0.683153 1.089476 0.083 Uiso 1 1 calc R . . . .
C359 C -0.0339(7) 0.6579(5) 1.0409(4) 0.065(4) Uani 1 1 d G U . . .
H359 H -0.064058 0.676011 1.027164 0.078 Uiso 1 1 calc R . . . .
C360 C -0.0543(10) 0.8677(6) 0.2939(9) 0.053(4) Uani 0.603(15) 1 d . U P E 9
H360 H -0.036803 0.895543 0.289472 0.064 Uiso 0.603(15) 1 calc R . P E 9
C361 C -0.1237(10) 0.8632(6) 0.3016(8) 0.055(5) Uani 0.603(15) 1 d G U P E 9
H361 H -0.153648 0.888076 0.302520 0.066 Uiso 0.603(15) 1 calc R . P E 9
C362 C -0.1492(8) 0.8224(7) 0.3081(8) 0.053(4) Uani 0.603(15) 1 d G U P E 9
H362 H -0.196666 0.819377 0.313404 0.064 Uiso 0.603(15) 1 calc R . P E 9
C363 C -0.1054(10) 0.7860(5) 0.3068(8) 0.054(4) Uani 0.603(15) 1 d G U P E 9
H363 H -0.122840 0.758143 0.311241 0.065 Uiso 0.603(15) 1 calc R . P E 9
C364 C -0.0360(10) 0.7905(6) 0.2991(9) 0.053(4) Uani 0.603(15) 1 d G U P E 9
H364 H -0.005994 0.765608 0.298193 0.063 Uiso 0.603(15) 1 calc R . P E 9
C365 C -0.0104(8) 0.8313(7) 0.2926(9) 0.053(4) Uani 0.603(15) 1 d G U P E 9
C366 C 0.1262(9) 0.7187(6) 0.4709(5) 0.075(4) Uani 1 1 d . U . . .
H366 H 0.152480 0.703900 0.451932 0.090 Uiso 1 1 calc R . . . .
C367 C 0.0650(10) 0.7398(6) 0.4659(5) 0.079(4) Uani 1 1 d G U . . .
C368 C 0.0266(8) 0.7615(6) 0.4937(6) 0.091(5) Uani 1 1 d G U . . .
H368 H -0.015211 0.775852 0.490332 0.109 Uiso 1 1 calc R . . . .
C369 C 0.0494(10) 0.7621(6) 0.5265(5) 0.097(5) Uani 1 1 d G U . . .
H369 H 0.023176 0.776984 0.545531 0.116 Uiso 1 1 calc R . . . .
C370 C 0.1106(10) 0.7411(7) 0.5315(5) 0.093(5) Uani 1 1 d G U . . .
H370 H 0.126214 0.741574 0.553932 0.112 Uiso 1 1 calc R . . . .
C371 C 0.1490(8) 0.7194(6) 0.5037(6) 0.083(4) Uani 1 1 d G U . . .
H371 H 0.190866 0.705031 0.507133 0.100 Uiso 1 1 calc R . . . .
C372 C 0.0820(8) 0.8538(4) 0.2242(4) 0.055(3) Uani 1 1 d . U . . .
C373 C 0.1451(6) 0.8545(4) 0.1978(5) 0.058(4) Uani 1 1 d G U . . .
H373 H 0.184606 0.845180 0.207314 0.069 Uiso 1 1 calc R . . . .
C374 C 0.1504(7) 0.8687(5) 0.1576(4) 0.064(4) Uani 1 1 d G U . . .
H374 H 0.193467 0.869183 0.139641 0.076 Uiso 1 1 calc R . . . .
C375 C 0.0926(9) 0.8823(5) 0.1438(4) 0.071(4) Uani 1 1 d G U . . .
H375 H 0.096158 0.892037 0.116320 0.085 Uiso 1 1 calc R . . . .
C376 C 0.0295(7) 0.8816(5) 0.1701(5) 0.071(4) Uani 1 1 d G U . . .
H376 H -0.010013 0.890888 0.160671 0.086 Uiso 1 1 calc R . . . .
C377 C 0.0242(6) 0.8674(5) 0.2103(5) 0.064(4) Uani 1 1 d G U . . .
H377 H -0.018876 0.866884 0.228345 0.077 Uiso 1 1 calc R . . . .
C378 C 0.2656(15) 0.7954(8) 0.4207(7) 0.077(5) Uani 1 1 d . U . . .
H37A H 0.221506 0.781381 0.428737 0.092 Uiso 0.522(16) 1 calc R . P F 13
H37B H 0.300366 0.772737 0.427497 0.092 Uiso 0.522(16) 1 calc R . P F 13
H37C H 0.250007 0.765498 0.425973 0.092 Uiso 0.478(16) 1 calc R . P F 14
H37D H 0.307785 0.793015 0.429752 0.092 Uiso 0.478(16) 1 calc R . P F 14
C379 C -0.0266(6) 0.7592(6) 0.2099(4) 0.077(5) Uani 1 1 d . U . . .
H379 H -0.059154 0.763333 0.232935 0.092 Uiso 1 1 calc R . . . .
C380 C 0.0401(7) 0.7474(6) 0.2114(4) 0.072(4) Uani 1 1 d G U . . .
H380 H 0.053166 0.743349 0.235446 0.086 Uiso 1 1 calc R . . . .
C381 C 0.0877(5) 0.7414(7) 0.1778(5) 0.078(4) Uani 1 1 d G U . . .
C382 C 0.0686(7) 0.7472(7) 0.1426(4) 0.092(5) Uani 1 1 d G U . . .
H382 H 0.101169 0.743113 0.119630 0.111 Uiso 1 1 calc R . . . .
C383 C 0.0019(8) 0.7591(7) 0.1411(4) 0.096(5) Uani 1 1 d G U . . .
H383 H -0.011150 0.763097 0.117118 0.115 Uiso 1 1 calc R . . . .
C384 C -0.0457(6) 0.7651(7) 0.1748(5) 0.082(5) Uani 1 1 d G U . . .
H384 H -0.091313 0.773207 0.173770 0.098 Uiso 1 1 calc R . . . .
C385 C 0.2809(9) 0.5915(6) 0.5239(4) 0.075(4) Uani 1 1 d D U . . .
C386 C 0.3194(7) 0.6120(6) 0.5401(5) 0.071(4) Uani 1 1 d G U . . .
H386 H 0.365903 0.616638 0.527756 0.086 Uiso 1 1 calc R . . . .
C387 C 0.2898(8) 0.6257(5) 0.5745(5) 0.070(4) Uani 1 1 d G U . . .
H387 H 0.316117 0.639745 0.585612 0.083 Uiso 1 1 calc R . . . .
C388 C 0.2218(9) 0.6190(6) 0.5926(4) 0.073(4) Uani 1 1 d G U . . .
H388 H 0.201587 0.628343 0.616092 0.088 Uiso 1 1 calc R . . . .
C389 C 0.1833(7) 0.5985(6) 0.5763(5) 0.080(4) Uani 1 1 d G U . . .
H389 H 0.136842 0.593832 0.588717 0.096 Uiso 1 1 calc R . . . .
C390 C 0.2129(9) 0.5847(6) 0.5420(5) 0.080(4) Uani 1 1 d G U . . .
H390 H 0.186627 0.570724 0.530861 0.096 Uiso 1 1 calc R . . . .
C391 C 0.596(3) 0.764(2) 0.433(2) 0.065(4) Uani 0.27(4) 1 d . U P G 1
C392 C 0.650(3) 0.768(3) 0.3996(18) 0.064(4) Uani 0.27(4) 1 d G U P G 1
H392 H 0.641901 0.774651 0.374074 0.077 Uiso 0.27(4) 1 calc R . P G 1
C393 C 0.716(3) 0.761(3) 0.404(2) 0.064(4) Uani 0.27(4) 1 d G U P G 1
H393 H 0.752979 0.763774 0.381565 0.076 Uiso 0.27(4) 1 calc R . P G 1
C394 C 0.728(3) 0.752(2) 0.441(2) 0.065(4) Uani 0.27(4) 1 d G U P G 1
H394 H 0.773018 0.747107 0.444493 0.078 Uiso 0.27(4) 1 calc R . P G 1
C395 C 0.674(4) 0.748(2) 0.4744(19) 0.065(4) Uani 0.27(4) 1 d G U P G 1
H395 H 0.681980 0.741316 0.499930 0.078 Uiso 0.27(4) 1 calc R . P G 1
C396 C 0.608(3) 0.755(3) 0.4699(19) 0.065(4) Uani 0.27(4) 1 d G U P G 1
H396 H 0.570902 0.752192 0.492440 0.078 Uiso 0.27(4) 1 calc R . P G 1
C397 C -0.0361(7) 0.7050(5) 0.4392(5) 0.070(4) Uani 1 1 d . U . . .
C398 C -0.0484(8) 0.6880(6) 0.4100(4) 0.078(4) Uani 1 1 d G U . . .
H398 H -0.017062 0.691873 0.385068 0.093 Uiso 1 1 calc R . . . .
C399 C -0.1066(9) 0.6652(6) 0.4173(5) 0.083(4) Uani 1 1 d G U . . .
H399 H -0.115070 0.653537 0.397394 0.100 Uiso 1 1 calc R . . . .
C400 C -0.1525(7) 0.6595(6) 0.4539(6) 0.086(4) Uani 1 1 d G U . . .
H400 H -0.192318 0.643938 0.458868 0.103 Uiso 1 1 calc R . . . .
C401 C -0.1402(8) 0.6766(6) 0.4831(4) 0.080(4) Uani 1 1 d G U . . .
H401 H -0.171559 0.672678 0.508016 0.095 Uiso 1 1 calc R . . . .
C402 C -0.0820(9) 0.6993(5) 0.4757(5) 0.074(4) Uani 1 1 d G U . . .
H402 H -0.073552 0.711014 0.495691 0.089 Uiso 1 1 calc R . . . .
C403 C 0.1802(12) 0.5681(7) 0.7910(7) 0.057(4) Uani 1 1 d . U . . .
H40A H 0.223656 0.575416 0.794616 0.069 Uiso 1 1 calc R . . . .
H40B H 0.189170 0.562752 0.764347 0.069 Uiso 1 1 calc R . . . .
C404 C -0.2156(7) 0.6273(5) 0.9720(3) 0.056(4) Uani 1 1 d . U . . .
C405 C -0.1901(6) 0.6550(5) 0.9886(4) 0.058(4) Uani 1 1 d G U . . .
H405 H -0.148584 0.668715 0.975126 0.070 Uiso 1 1 calc R . . . .
C406 C -0.2252(8) 0.6627(5) 1.0248(4) 0.067(4) Uani 1 1 d G U . . .
H406 H -0.207739 0.681616 1.036128 0.080 Uiso 1 1 calc R . . . .
C407 C -0.2859(8) 0.6426(6) 1.0445(4) 0.070(4) Uani 1 1 d G U . . .
H407 H -0.309897 0.647854 1.069282 0.084 Uiso 1 1 calc R . . . .
C408 C -0.3114(6) 0.6149(5) 1.0280(4) 0.067(4) Uani 1 1 d G U . . .
H408 H -0.352902 0.601193 1.041434 0.081 Uiso 1 1 calc R . . . .
C409 C -0.2763(7) 0.6072(5) 0.9917(4) 0.060(4) Uani 1 1 d G U . . .
H409 H -0.293748 0.588292 0.980431 0.072 Uiso 1 1 calc R . . . .
C410 C 0.2148(18) 0.8677(9) 0.4319(11) 0.079(5) Uani 0.522(16) 1 d . U P F 13
C411 C 0.2442(14) 0.9078(12) 0.4154(11) 0.082(5) Uani 0.522(16) 1 d G U P F 13
H411 H 0.292057 0.909574 0.409235 0.098 Uiso 0.522(16) 1 calc R . P F 13
C412 C 0.2037(19) 0.9454(9) 0.4081(10) 0.083(5) Uani 0.522(16) 1 d G U P F 13
H412 H 0.223833 0.972833 0.396848 0.099 Uiso 0.522(16) 1 calc R . P F 13
C413 C 0.1337(18) 0.9429(9) 0.4172(10) 0.083(6) Uani 0.522(16) 1 d G U P F 13
H413 H 0.106051 0.968535 0.412154 0.099 Uiso 0.522(16) 1 calc R . P F 13
C414 C 0.1043(14) 0.9027(12) 0.4336(10) 0.083(6) Uani 0.522(16) 1 d G U P F 13
H414 H 0.056491 0.900977 0.439846 0.100 Uiso 0.522(16) 1 calc R . P F 13
C415 C 0.1448(19) 0.8651(9) 0.4410(10) 0.082(5) Uani 0.522(16) 1 d G U P F 13
H415 H 0.124713 0.837717 0.452234 0.099 Uiso 0.522(16) 1 calc R . P F 13
C416 C 0.6412(12) 0.9321(7) 0.1477(7) 0.057(4) Uani 1 1 d . U . . .
H416 H 0.658219 0.944739 0.120477 0.068 Uiso 1 1 calc R . . . .
C417 C 0.3129(15) 0.6044(8) 0.4485(7) 0.077(5) Uani 1 1 d D U . . .
H41A H 0.272081 0.594190 0.444163 0.092 Uiso 1 1 calc R . . . .
H41B H 0.352041 0.597032 0.428138 0.092 Uiso 1 1 calc R . . . .
C418 C 0.1382(16) 0.7406(8) 0.6631(9) 0.091(6) Uani 1 1 d D U . . .
H41E H 0.183208 0.733260 0.647266 0.110 Uiso 1 1 calc R . . . .
H41F H 0.103029 0.730170 0.653629 0.110 Uiso 1 1 calc R . . . .
C419 C 0.3219(14) 0.5790(9) 0.4869(5) 0.081(4) Uani 1 1 d D U . . .
H41C H 0.370299 0.579673 0.486592 0.097 Uiso 1 1 calc R . . . .
H41D H 0.312614 0.548399 0.489120 0.097 Uiso 1 1 calc R . . . .
C420 C -0.0124(14) 0.7916(7) 0.4064(9) 0.067(5) Uani 0.571(15) 1 d . U P H 12
C421 C 0.0251(11) 0.8288(9) 0.3950(9) 0.067(5) Uani 0.571(15) 1 d G U P H 12
H421 H 0.071901 0.826437 0.394554 0.081 Uiso 0.571(15) 1 calc R . P H 12
C422 C -0.0060(14) 0.8695(7) 0.3843(8) 0.068(5) Uani 0.571(15) 1 d G U P H 12
H422 H 0.019555 0.894981 0.376496 0.082 Uiso 0.571(15) 1 calc R . P H 12
C423 C -0.0745(14) 0.8730(7) 0.3850(8) 0.069(6) Uani 0.571(15) 1 d G U P H 12
H423 H -0.095797 0.900868 0.377642 0.083 Uiso 0.571(15) 1 calc R . P H 12
C424 C -0.1120(11) 0.8358(9) 0.3964(9) 0.070(6) Uani 0.571(15) 1 d G U P H 12
H424 H -0.158805 0.838211 0.396846 0.084 Uiso 0.571(15) 1 calc R . P H 12
C425 C -0.0809(14) 0.7951(7) 0.4071(9) 0.069(5) Uani 0.571(15) 1 d G U P H 12
H425 H -0.106460 0.769667 0.414905 0.083 Uiso 0.571(15) 1 calc R . P H 12
C426 C 0.0811(9) 0.8312(8) 0.6028(6) 0.111(5) Uani 1 1 d . U . . .
H426 H 0.038274 0.829109 0.621185 0.133 Uiso 1 1 calc R . . . .
C427 C 0.1377(12) 0.8089(7) 0.6139(5) 0.101(5) Uani 1 1 d DG U . . .
C428 C 0.2003(10) 0.8120(6) 0.5869(6) 0.097(5) Uani 1 1 d G U . . .
H428 H 0.238971 0.796801 0.594492 0.116 Uiso 1 1 calc R . . . .
C429 C 0.2064(9) 0.8374(7) 0.5489(6) 0.099(5) Uani 1 1 d G U . . .
H429 H 0.249162 0.839547 0.530513 0.118 Uiso 1 1 calc R . . . .
C430 C 0.1498(12) 0.8597(6) 0.5378(5) 0.102(5) Uani 1 1 d G U . . .
H430 H 0.153910 0.877074 0.511870 0.122 Uiso 1 1 calc R . . . .
C431 C 0.0871(10) 0.8566(7) 0.5648(7) 0.108(5) Uani 1 1 d G U . . .
H431 H 0.048465 0.871856 0.557205 0.130 Uiso 1 1 calc R . . . .
C432 C 0.3739(10) 0.5196(6) 0.1883(6) 0.045(3) Uani 1 1 d . U . . .
H432 H 0.413116 0.510900 0.170713 0.054 Uiso 1 1 calc R . . . .
Pd47 Pd 0.21915(4) 0.76909(2) 0.81270(3) 0.0208(3) Uani 0.490(6) 1 d . U P A 2
Pd48 Pd -0.05838(4) 0.74965(3) 0.82745(3) 0.0223(3) Uani 0.492(6) 1 d . U P A 4
Pd49 Pd 0.48814(4) 0.71902(3) 0.31432(3) 0.0212(3) Uani 0.506(6) 1 d . U P B 6
Pd50 Pd 0.21680(4) 0.69742(3) 0.31491(3) 0.0229(3) Uani 0.489(6) 1 d . U P B 8
C433 C -0.0065(13) 0.8314(11) 0.3123(12) 0.054(4) Uani 0.397(15) 1 d . U P E 10
C434 C -0.0455(16) 0.8650(9) 0.3267(13) 0.054(5) Uani 0.397(15) 1 d G U P E 10
H434 H -0.026406 0.892345 0.322339 0.065 Uiso 0.397(15) 1 calc R . P E 10
C435 C -0.1125(15) 0.8585(9) 0.3474(12) 0.055(5) Uani 0.397(15) 1 d G U P E 10
H435 H -0.139165 0.881450 0.357291 0.066 Uiso 0.397(15) 1 calc R . P E 10
C436 C -0.1405(13) 0.8185(11) 0.3538(11) 0.055(5) Uani 0.397(15) 1 d G U P E 10
H436 H -0.186255 0.814060 0.367992 0.066 Uiso 0.397(15) 1 calc R . P E 10
C437 C -0.1015(16) 0.7849(9) 0.3394(12) 0.054(5) Uani 0.397(15) 1 d G U P E 10
H437 H -0.120587 0.757564 0.343742 0.065 Uiso 0.397(15) 1 calc R . P E 10
C438 C -0.0345(16) 0.7914(10) 0.3186(12) 0.053(4) Uani 0.397(15) 1 d G U P E 10
H438 H -0.007828 0.768458 0.308790 0.064 Uiso 0.397(15) 1 calc R . P E 10
C439 C 0.0097(19) 0.7980(9) 0.4196(12) 0.069(5) Uani 0.429(15) 1 d . U P H 11
C440 C 0.0562(15) 0.8302(12) 0.4007(12) 0.069(5) Uani 0.429(15) 1 d G U P H 11
H440 H 0.101204 0.822576 0.388359 0.083 Uiso 0.429(15) 1 calc R . P H 11
C441 C 0.0367(17) 0.8737(10) 0.3996(11) 0.067(5) Uani 0.429(15) 1 d G U P H 11
H441 H 0.068430 0.895730 0.386664 0.081 Uiso 0.429(15) 1 calc R . P H 11
C442 C -0.0292(19) 0.8849(9) 0.4176(11) 0.068(6) Uani 0.429(15) 1 d G U P H 11
H442 H -0.042543 0.914622 0.416940 0.081 Uiso 0.429(15) 1 calc R . P H 11
C443 C -0.0757(15) 0.8527(11) 0.4366(11) 0.069(6) Uani 0.429(15) 1 d G U P H 11
H443 H -0.120743 0.860360 0.448911 0.082 Uiso 0.429(15) 1 calc R . P H 11
C444 C -0.0562(17) 0.8092(10) 0.4376(11) 0.068(5) Uani 0.429(15) 1 d G U P H 11
H444 H -0.087970 0.787206 0.450606 0.082 Uiso 0.429(15) 1 calc R . P H 11
C445 C 0.2876(19) 0.8805(11) 0.4487(11) 0.082(5) Uani 0.478(16) 1 d . U P F 14
H445 H 0.318789 0.859835 0.459424 0.098 Uiso 0.478(16) 1 calc R . P F 14
C446 C 0.2951(18) 0.9248(13) 0.4437(11) 0.083(5) Uani 0.478(16) 1 d G U P F 14
H446 H 0.331281 0.934323 0.451036 0.100 Uiso 0.478(16) 1 calc R . P F 14
C447 C 0.250(2) 0.9550(9) 0.4280(11) 0.083(5) Uani 0.478(16) 1 d G U P F 14
H447 H 0.254576 0.985273 0.424573 0.100 Uiso 0.478(16) 1 calc R . P F 14
C448 C 0.1965(19) 0.9411(12) 0.4172(11) 0.083(5) Uani 0.478(16) 1 d G U P F 14
H448 H 0.165379 0.961737 0.406496 0.099 Uiso 0.478(16) 1 calc R . P F 14
C449 C 0.1891(18) 0.8968(13) 0.4222(12) 0.082(5) Uani 0.478(16) 1 d G U P F 14
H449 H 0.152887 0.887249 0.414883 0.099 Uiso 0.478(16) 1 calc R . P F 14
C450 C 0.235(2) 0.8665(9) 0.4379(12) 0.081(5) Uani 0.478(16) 1 d G U P F 14
C451 C 0.262(3) 0.8272(17) 0.4415(15) 0.078(5) Uani 0.522(16) 1 d . U P F 13
H45A H 0.308422 0.837335 0.436733 0.094 Uiso 0.522(16) 1 calc R . P F 13
H45B H 0.247174 0.813523 0.469939 0.094 Uiso 0.522(16) 1 calc R . P F 13
C452 C 0.215(4) 0.8193(18) 0.4443(17) 0.079(5) Uani 0.478(16) 1 d . U P F 14
H45C H 0.209412 0.804495 0.472453 0.095 Uiso 0.478(16) 1 calc R . P F 14
H45D H 0.171260 0.819435 0.437596 0.095 Uiso 0.478(16) 1 calc R . P F 14
C453 C 0.6131(14) 0.8841(11) 0.2991(11) 0.041(3) Uani 0.416(18) 1 d . U P D 2
C454 C 0.6669(15) 0.8535(9) 0.2980(10) 0.039(3) Uani 0.416(18) 1 d G U P D 2
H454 H 0.666466 0.829109 0.287442 0.047 Uiso 0.416(18) 1 calc R . P D 2
C455 C 0.7214(13) 0.8587(9) 0.3125(11) 0.041(3) Uani 0.416(18) 1 d G U P D 2
H455 H 0.758224 0.837854 0.311760 0.049 Uiso 0.416(18) 1 calc R . P D 2
C456 C 0.7221(15) 0.8945(10) 0.3279(10) 0.041(3) Uani 0.416(18) 1 d G U P D 2
H456 H 0.759366 0.898046 0.337822 0.049 Uiso 0.416(18) 1 calc R . P D 2
C457 C 0.6683(18) 0.9251(9) 0.3290(12) 0.042(3) Uani 0.416(18) 1 d G U P D 2
H457 H 0.668750 0.949494 0.339566 0.051 Uiso 0.416(18) 1 calc R . P D 2
C458 C 0.6138(15) 0.9199(10) 0.3145(12) 0.041(3) Uani 0.416(18) 1 d G U P D 2
H458 H 0.576991 0.940750 0.315248 0.049 Uiso 0.416(18) 1 calc R . P D 2
C459 C -0.061(3) 0.8634(16) 0.6815(15) 0.051(4) Uani 0.48(3) 1 d . U P C 2
H459 H -0.059789 0.856415 0.708482 0.061 Uiso 0.48(3) 1 calc R . P C 2
C460 C -0.030(3) 0.9004(16) 0.6573(14) 0.052(4) Uani 0.48(3) 1 d . U P C 2
H460 H 0.004880 0.911682 0.664364 0.063 Uiso 0.48(3) 1 calc R . P C 2
C461 C -0.048(3) 0.9217(17) 0.6231(15) 0.053(4) Uani 0.48(3) 1 d . U P C 2
H461 H -0.046800 0.952318 0.612732 0.064 Uiso 0.48(3) 1 calc R . P C 2
C462 C -0.074(3) 0.8859(17) 0.6011(16) 0.054(4) Uani 0.48(3) 1 d . U P C 2
H462 H -0.068690 0.890696 0.573546 0.065 Uiso 0.48(3) 1 calc R . P C 2
C463 C -0.104(3) 0.8495(17) 0.6281(15) 0.052(4) Uani 0.48(3) 1 d . U P C 2
H463 H -0.132046 0.833620 0.619960 0.062 Uiso 0.48(3) 1 calc R . P C 2
C464 C -0.095(3) 0.8340(17) 0.6673(17) 0.052(3) Uani 0.48(3) 1 d . U P C 2
C465 C 0.5873(10) 0.7603(9) 0.4433(8) 0.064(4) Uani 0.73(4) 1 d . U P G 2
C466 C 0.5933(11) 0.7601(9) 0.4806(7) 0.065(4) Uani 0.73(4) 1 d G U P G 2
H466 H 0.554782 0.766796 0.499795 0.078 Uiso 0.73(4) 1 calc R . P G 2
C467 C 0.6557(13) 0.7502(9) 0.4900(7) 0.066(4) Uani 0.73(4) 1 d G U P G 2
H467 H 0.659791 0.750158 0.515524 0.079 Uiso 0.73(4) 1 calc R . P G 2
C468 C 0.7120(11) 0.7405(8) 0.4619(9) 0.065(4) Uani 0.73(4) 1 d G U P G 2
H468 H 0.754642 0.733737 0.468326 0.077 Uiso 0.73(4) 1 calc R . P G 2
C469 C 0.7060(10) 0.7406(9) 0.4246(8) 0.063(4) Uani 0.73(4) 1 d G U P G 2
H469 H 0.744486 0.733955 0.405398 0.076 Uiso 0.73(4) 1 calc R . P G 2
C470 C 0.6436(12) 0.7505(9) 0.4152(7) 0.063(4) Uani 0.73(4) 1 d G U P G 2
H470 H 0.639478 0.750593 0.389668 0.076 Uiso 0.73(4) 1 calc R . P G 2
C471 C -0.0144(13) 0.9179(6) 0.9466(7) 0.111(5) Uani 1 1 d D U . . .
C472 C 0.0327(12) 0.9308(8) 0.9627(6) 0.120(5) Uani 1 1 d G U . . .
H472 H 0.056163 0.909645 0.978782 0.144 Uiso 1 1 calc R . . . .
C473 C 0.0454(11) 0.9747(9) 0.9553(7) 0.126(6) Uani 1 1 d G U . . .
H473 H 0.077566 0.983517 0.966325 0.151 Uiso 1 1 calc R . . . .
C474 C 0.0111(13) 1.0057(6) 0.9318(8) 0.128(6) Uani 1 1 d G U . . .
H474 H 0.019755 1.035658 0.926747 0.154 Uiso 1 1 calc R . . . .
C475 C -0.0360(12) 0.9928(7) 0.9157(7) 0.124(6) Uani 1 1 d G U . . .
H475 H -0.059459 1.013926 0.899625 0.148 Uiso 1 1 calc R . . . .
C476 C -0.0487(11) 0.9489(9) 0.9231(7) 0.118(5) Uani 1 1 d G U . . .
H476 H -0.080863 0.940053 0.912081 0.141 Uiso 1 1 calc R . . . .
C477 C -0.0251(16) 0.8701(7) 0.9530(9) 0.106(5) Uani 1 1 d D U . . .
H47A H -0.071192 0.867116 0.950260 0.128 Uiso 1 1 calc R . . . .
H47B H -0.023859 0.855707 0.980428 0.128 Uiso 1 1 calc R . . . .
Cl2A Cl 0.2714(12) 0.3264(7) 0.4186(6) 0.319(13) Uani 1 1 d . U . . .
Cl3A Cl 0.297(3) 1.0546(17) 0.4233(15) 0.63(3) Uiso 1 1 d . U . . .

loop_
_atom_site_aniso_label
_atom_site_aniso_U_11
_atom_site_aniso_U_22
_atom_site_aniso_U_33
_atom_site_aniso_U_23
_atom_site_aniso_U_13
_atom_site_aniso_U_12
Au1 0.0197(3) 0.0156(3) 0.0275(3) -0.0040(3) -0.0024(3) -0.0025(2)
Au2 0.0196(3) 0.0160(3) 0.0252(3) -0.0041(2) -0.0041(3) -0.0014(2)
Au3 0.0219(3) 0.0156(3) 0.0282(4) -0.0044(3) -0.0068(3) -0.0023(2)
Au4 0.0195(3) 0.0191(3) 0.0323(4) -0.0080(3) -0.0052(3) -0.0015(2)
Au5 0.0177(3) 0.0194(3) 0.0264(3) -0.0054(3) -0.0039(3) -0.0021(2)
Au6 0.0175(3) 0.0169(3) 0.0318(4) -0.0058(3) -0.0049(3) -0.0020(2)
Au7 0.0169(3) 0.0205(3) 0.0260(3) -0.0029(3) -0.0023(3) -0.0015(2)
Au8 0.0173(3) 0.0180(3) 0.0351(4) -0.0097(3) -0.0047(3) -0.0003(2)
Au9 0.0170(3) 0.0194(3) 0.0370(4) -0.0090(3) -0.0055(3) -0.0014(2)
Au10 0.0169(3) 0.0181(3) 0.0363(4) 0.0017(3) -0.0016(3) -0.0015(2)
Au11 0.0200(3) 0.0171(3) 0.0336(4) -0.0040(3) -0.0059(3) -0.0018(2)
Au12 0.0207(3) 0.0173(3) 0.0314(4) -0.0051(3) -0.0053(3) -0.0029(2)
Au13 0.0228(3) 0.0184(3) 0.0280(4) -0.0023(3) -0.0007(3) -0.0048(2)
Au14 0.0198(3) 0.0186(3) 0.0279(4) -0.0038(3) -0.0045(3) -0.0029(2)
Au15 0.0242(3) 0.0209(3) 0.0333(4) -0.0073(3) -0.0087(3) -0.0065(3)
Au16 0.0186(3) 0.0166(3) 0.0314(4) -0.0011(3) -0.0035(3) -0.0020(2)
Au17 0.0194(3) 0.0215(3) 0.0333(4) -0.0052(3) -0.0026(3) -0.0046(2)
Au18 0.0216(3) 0.0217(3) 0.0310(4) -0.0078(3) -0.0066(3) -0.0021(3)
Au19 0.0203(3) 0.0161(3) 0.0349(4) -0.0058(3) -0.0050(3) -0.0016(2)
Au20 0.0206(3) 0.0197(3) 0.0366(4) -0.0041(3) -0.0080(3) -0.0007(3)
Au21 0.0208(3) 0.0215(3) 0.0302(4) -0.0061(3) -0.0056(3) -0.0024(2)
Au22 0.0252(3) 0.0229(3) 0.0305(4) -0.0068(3) -0.0050(3) -0.0043(3)
Au23 0.0195(3) 0.0161(3) 0.0336(4) -0.0068(3) -0.0048(3) -0.0036(2)
Au24 0.0238(3) 0.0198(3) 0.0328(4) -0.0085(3) -0.0048(3) -0.0036(3)
Au25 0.0196(3) 0.0238(3) 0.0334(4) 0.0020(3) -0.0045(3) -0.0015(3)
Au26 0.0259(3) 0.0177(3) 0.0353(4) -0.0084(3) -0.0035(3) -0.0016(3)
Au27 0.0218(3) 0.0199(3) 0.0355(4) -0.0029(3) -0.0093(3) -0.0038(3)
Au28 0.0221(3) 0.0221(3) 0.0331(4) -0.0094(3) -0.0002(3) -0.0036(3)
Au29 0.0262(3) 0.0225(3) 0.0302(4) -0.0076(3) -0.0109(3) -0.0001(3)
Au30 0.0180(3) 0.0262(3) 0.0373(4) -0.0098(3) -0.0019(3) -0.0030(3)
Au31 0.0242(3) 0.0176(3) 0.0425(4) -0.0082(3) 0.0022(3) -0.0029(3)
Au32 0.0207(3) 0.0211(3) 0.0306(4) -0.0057(3) -0.0046(3) -0.0011(2)
Au33 0.0262(3) 0.0219(3) 0.0278(4) -0.0067(3) -0.0047(3) -0.0019(3)
Au34 0.0255(3) 0.0248(3) 0.0285(4) -0.0098(3) 0.0006(3) -0.0059(3)
Au35 0.0207(3) 0.0216(3) 0.0440(4) -0.0076(3) -0.0108(3) -0.0005(3)
Au36 0.0211(3) 0.0196(3) 0.0405(4) -0.0127(3) -0.0034(3) 0.0012(3)
Au37 0.0184(3) 0.0221(3) 0.0383(4) -0.0086(3) -0.0043(3) -0.0014(3)
Au38 0.0278(4) 0.0245(3) 0.0357(4) -0.0048(3) -0.0128(3) -0.0049(3)
Au39 0.0259(3) 0.0230(3) 0.0324(4) -0.0066(3) -0.0023(3) -0.0078(3)
Au40 0.0246(3) 0.0228(3) 0.0459(4) -0.0107(3) -0.0133(3) -0.0029(3)
Au41 0.0256(3) 0.0168(3) 0.0438(4) -0.0078(3) -0.0065(3) -0.0049(3)
Au42 0.0187(3) 0.0215(3) 0.0428(4) 0.0004(3) -0.0007(3) -0.0021(3)
Au43 0.0184(3) 0.0172(3) 0.0504(5) -0.0007(3) 0.0008(3) 0.0003(3)
Au44 0.0208(3) 0.0290(4) 0.0495(5) -0.0113(3) -0.0093(3) -0.0047(3)
Au45 0.0341(4) 0.0246(3) 0.0414(4) -0.0147(3) -0.0130(3) -0.0010(3)
Au46 0.0257(4) 0.0210(3) 0.0425(4) -0.0056(3) 0.0080(3) -0.0011(3)
Au47 0.0180(5) 0.0144(5) 0.0296(5) -0.0066(3) -0.0037(3) -0.0007(3)
Au48 0.0191(5) 0.0179(5) 0.0303(5) -0.0052(3) -0.0061(4) -0.0032(3)
Au49 0.0212(5) 0.0147(5) 0.0281(5) -0.0049(3) -0.0059(4) -0.0026(3)
Au50 0.0194(5) 0.0152(5) 0.0296(5) -0.0021(3) -0.0006(4) -0.0016(3)
S1 0.020(2) 0.031(2) 0.032(2) -0.0053(19) -0.0052(18) -0.0046(17)
S2 0.023(2) 0.020(2) 0.028(2) -0.0067(17) -0.0052(17) -0.0019(16)
S3 0.023(2) 0.017(2) 0.036(2) -0.0073(18) -0.0078(18) 0.0007(16)
S4 0.017(2) 0.022(2) 0.040(3) -0.0114(19) -0.0046(18) 0.0011(16)
S5 0.026(2) 0.022(2) 0.041(3) -0.0070(19) -0.011(2) -0.0040(17)
S6 0.030(2) 0.021(2) 0.045(3) -0.010(2) 0.001(2) -0.0025(18)
S7 0.015(2) 0.022(2) 0.040(3) 0.0000(19) -0.0015(18) -0.0014(16)
S8 0.040(3) 0.027(2) 0.031(3) -0.0094(19) -0.001(2) -0.0076(19)
S9 0.019(2) 0.027(2) 0.031(2) -0.0091(18) -0.0013(18) -0.0054(16)
P1 0.028(2) 0.017(2) 0.038(3) -0.0076(19) -0.008(2) -0.0052(17)
P2 0.032(3) 0.029(2) 0.036(3) -0.008(2) -0.016(2) 0.0026(19)
P3 0.027(2) 0.029(2) 0.035(3) -0.005(2) 0.000(2) -0.0027(19)
P4 0.024(2) 0.023(2) 0.037(3) -0.009(2) -0.004(2) 0.0007(18)
P5 0.023(2) 0.020(2) 0.033(3) -0.0041(19) -0.0098(19) -0.0017(17)
P6 0.027(2) 0.020(2) 0.030(2) -0.0003(18) -0.0023(19) -0.0093(18)
P7 0.028(3) 0.029(3) 0.047(3) 0.001(2) -0.015(2) -0.0069(19)
P8 0.025(2) 0.034(3) 0.035(3) 0.003(2) -0.007(2) -0.005(2)
P9 0.039(3) 0.034(3) 0.034(3) -0.015(2) -0.009(2) -0.004(2)
P10 0.032(3) 0.027(2) 0.035(3) -0.011(2) -0.009(2) -0.0067(19)
P11 0.031(3) 0.033(3) 0.037(3) -0.009(2) 0.001(2) -0.004(2)
P12 0.029(3) 0.029(3) 0.054(3) -0.022(2) -0.006(2) 0.009(2)
P13 0.028(3) 0.044(3) 0.044(3) -0.015(2) 0.002(2) -0.001(2)
P14 0.037(3) 0.031(3) 0.040(3) -0.006(2) -0.020(2) -0.005(2)
P15 0.039(3) 0.030(3) 0.041(3) -0.009(2) 0.008(2) -0.010(2)
P16 0.031(3) 0.025(2) 0.062(4) -0.007(2) -0.018(2) -0.001(2)
Cl1 0.016(2) 0.034(2) 0.052(3) -0.007(2) -0.0036(19) -0.0031(17)
Cl2 0.020(2) 0.044(3) 0.072(4) -0.015(3) -0.007(2) -0.012(2)
Cl1A 0.029(2) 0.037(3) 0.076(4) -0.018(3) -0.019(2) -0.009(2)
Cl0A 0.016(2) 0.033(2) 0.069(4) -0.004(2) -0.004(2) -0.0032(18)
S10 0.030(3) 0.111(5) 0.047(3) -0.049(3) -0.012(2) 0.001(3)
P17 0.029(3) 0.019(2) 0.060(3) -0.009(2) -0.006(2) -0.0062(19)
P18 0.050(3) 0.036(3) 0.050(3) -0.019(2) -0.017(3) -0.001(2)
P19 0.022(2) 0.020(2) 0.088(4) 0.002(3) -0.011(3) 0.0026(19)
P20 0.047(3) 0.032(3) 0.058(4) 0.000(3) 0.018(3) 0.010(2)
C1 0.017(5) 0.026(5) 0.034(6) -0.010(4) -0.002(4) 0.000(4)
C2 0.019(6) 0.030(6) 0.035(6) -0.008(5) -0.004(4) -0.005(4)
C3 0.016(6) 0.033(6) 0.040(6) -0.009(5) -0.004(5) -0.004(4)
C4 0.020(6) 0.032(6) 0.044(6) -0.009(5) -0.003(5) -0.005(5)
C5 0.024(6) 0.033(6) 0.046(7) -0.005(5) -0.004(5) -0.008(5)
C6 0.023(6) 0.029(5) 0.043(6) -0.005(5) -0.004(5) -0.004(5)
C7 0.028(5) 0.031(5) 0.037(6) -0.014(5) -0.010(4) -0.003(4)
C8 0.032(6) 0.034(5) 0.039(7) -0.019(5) -0.008(5) -0.003(5)
C9 0.039(6) 0.040(6) 0.046(7) -0.023(6) -0.003(5) -0.001(5)
C10 0.042(7) 0.041(6) 0.048(7) -0.020(6) 0.004(5) -0.006(5)
C11 0.036(6) 0.035(6) 0.042(7) -0.017(5) -0.001(5) -0.007(5)
C12 0.048(6) 0.043(6) 0.039(6) -0.001(5) -0.016(5) -0.021(6)
C13 0.045(7) 0.043(7) 0.037(6) 0.008(5) -0.019(5) -0.021(6)
C14 0.052(7) 0.046(7) 0.042(6) 0.009(6) -0.014(6) -0.025(6)
C15 0.063(8) 0.048(8) 0.042(6) 0.009(6) -0.016(6) -0.026(6)
C16 0.069(8) 0.060(8) 0.043(6) 0.003(6) -0.016(6) -0.030(6)
C17 0.061(8) 0.058(7) 0.040(6) 0.002(6) -0.020(5) -0.028(6)
C18 0.044(6) 0.023(6) 0.038(5) -0.008(5) -0.007(4) -0.010(5)
C19 0.051(7) 0.024(6) 0.038(5) -0.002(5) -0.011(5) -0.014(5)
C20 0.059(7) 0.036(7) 0.040(5) 0.002(6) -0.010(5) -0.017(6)
C21 0.059(7) 0.036(7) 0.043(6) -0.003(6) -0.005(5) -0.017(6)
C22 0.052(7) 0.028(7) 0.045(6) -0.005(5) -0.002(5) -0.016(6)
C23 0.042(6) 0.029(6) 0.045(6) -0.004(5) -0.005(5) -0.009(5)
C24 0.029(5) 0.027(5) 0.029(6) -0.008(5) -0.005(4) -0.002(4)
C25 0.033(6) 0.031(6) 0.037(6) -0.013(5) -0.006(5) 0.001(4)
C26 0.038(6) 0.035(6) 0.037(6) -0.017(5) -0.004(5) 0.001(5)
C27 0.038(6) 0.034(6) 0.032(6) -0.015(5) -0.004(5) -0.003(5)
C28 0.035(6) 0.034(6) 0.030(6) -0.012(5) -0.007(5) -0.001(5)
C29 0.032(6) 0.028(6) 0.029(6) -0.009(5) -0.007(5) -0.002(4)
C30 0.031(5) 0.027(5) 0.039(6) -0.015(5) -0.010(5) -0.005(4)
C31 0.030(6) 0.028(5) 0.043(7) -0.014(5) -0.012(5) -0.005(4)
C32 0.033(6) 0.035(6) 0.051(7) -0.016(6) -0.017(5) -0.005(5)
C33 0.041(6) 0.040(6) 0.054(7) -0.019(6) -0.020(6) -0.008(5)
C34 0.043(6) 0.035(6) 0.049(7) -0.018(6) -0.016(5) -0.010(5)
C35 0.034(6) 0.027(5) 0.040(7) -0.013(5) -0.009(5) -0.007(4)
C36 0.047(6) 0.029(5) 0.031(7) -0.009(5) -0.005(5) -0.001(4)
C37 0.053(7) 0.033(5) 0.033(7) -0.012(5) -0.009(5) -0.001(5)
C38 0.057(7) 0.033(6) 0.037(7) -0.013(5) -0.009(6) -0.002(5)
C39 0.058(7) 0.032(6) 0.036(7) -0.012(5) -0.004(6) 0.003(5)
C40 0.056(7) 0.033(5) 0.032(7) -0.005(5) -0.003(5) 0.002(5)
C41 0.053(7) 0.034(6) 0.031(7) -0.007(5) -0.006(5) 0.003(5)
C42 0.030(5) 0.047(7) 0.054(7) -0.012(6) -0.016(5) 0.006(4)
C43 0.032(6) 0.045(7) 0.058(8) -0.018(6) -0.015(6) 0.009(5)
C44 0.031(6) 0.054(7) 0.063(8) -0.020(6) -0.015(6) 0.009(5)
C45 0.030(6) 0.061(8) 0.071(9) -0.014(7) -0.015(6) 0.005(5)
C46 0.031(6) 0.067(8) 0.073(9) -0.003(7) -0.011(6) 0.006(5)
C47 0.031(6) 0.059(7) 0.063(8) 0.000(6) -0.015(6) 0.005(5)
C48 0.038(6) 0.039(5) 0.046(7) -0.016(5) -0.004(5) -0.003(4)
C49 0.043(7) 0.039(6) 0.045(7) -0.018(6) -0.002(6) -0.004(5)
C50 0.047(7) 0.038(6) 0.047(8) -0.018(6) 0.002(6) -0.005(5)
C51 0.046(7) 0.042(6) 0.052(8) -0.018(6) 0.002(6) -0.003(5)
C52 0.046(7) 0.044(6) 0.064(8) -0.021(6) 0.005(6) -0.005(5)
C53 0.041(6) 0.042(6) 0.061(8) -0.018(6) 0.003(6) -0.003(5)
C54 0.032(5) 0.037(7) 0.066(7) -0.009(6) -0.014(4) 0.000(5)
C55 0.032(6) 0.038(7) 0.066(7) -0.010(6) -0.010(5) 0.006(5)
C56 0.032(6) 0.045(8) 0.069(8) -0.013(7) -0.010(5) 0.001(6)
C57 0.033(6) 0.054(8) 0.071(8) -0.011(7) -0.012(5) 0.000(6)
C58 0.032(6) 0.059(8) 0.073(8) -0.004(7) -0.015(5) -0.001(6)
C59 0.033(6) 0.053(8) 0.069(8) -0.003(7) -0.015(5) -0.001(6)
C60 0.038(5) 0.031(6) 0.034(6) -0.008(5) -0.013(4) -0.008(4)
C61 0.039(6) 0.034(6) 0.041(7) -0.005(5) -0.011(5) -0.004(5)
C62 0.040(6) 0.037(7) 0.051(7) -0.001(6) -0.014(5) -0.003(5)
C63 0.045(6) 0.045(7) 0.051(7) 0.002(6) -0.018(5) -0.004(6)
C64 0.048(6) 0.044(7) 0.047(7) 0.002(6) -0.016(5) -0.006(6)
C65 0.046(6) 0.040(7) 0.041(6) 0.001(5) -0.012(5) -0.006(5)
C66 0.018(5) 0.034(6) 0.053(7) -0.011(5) -0.004(5) 0.001(4)
C67 0.017(5) 0.036(6) 0.052(7) -0.009(5) -0.004(5) 0.004(4)
C68 0.022(5) 0.044(7) 0.060(8) -0.011(6) 0.000(5) -0.002(5)
C69 0.024(6) 0.045(7) 0.067(8) -0.011(6) -0.002(5) -0.004(5)
C70 0.024(6) 0.042(7) 0.070(8) -0.014(6) -0.002(6) -0.008(5)
C71 0.021(5) 0.036(6) 0.061(8) -0.014(5) -0.002(5) -0.003(5)
C72 0.032(6) 0.044(7) 0.053(7) -0.009(6) -0.005(5) -0.008(5)
C73 0.030(6) 0.041(7) 0.054(7) -0.011(6) -0.005(5) -0.003(5)
C74 0.032(6) 0.046(7) 0.060(7) -0.014(6) -0.008(5) -0.004(5)
C75 0.035(7) 0.057(8) 0.063(7) -0.011(6) -0.008(5) -0.015(6)
C76 0.042(7) 0.059(8) 0.060(7) -0.007(7) -0.007(6) -0.019(6)
C77 0.039(7) 0.055(8) 0.054(7) -0.008(6) -0.006(5) -0.017(6)
C78 0.027(5) 0.033(5) 0.061(8) -0.023(6) -0.015(5) -0.002(4)
C79 0.027(6) 0.037(6) 0.072(8) -0.024(6) -0.011(5) -0.001(5)
C80 0.031(6) 0.040(6) 0.082(9) -0.028(6) -0.008(6) 0.000(5)
C81 0.038(6) 0.040(6) 0.085(9) -0.026(6) -0.013(6) 0.001(5)
C82 0.036(6) 0.034(6) 0.080(9) -0.023(6) -0.018(6) 0.001(5)
C83 0.037(6) 0.034(6) 0.073(9) -0.018(6) -0.012(6) 0.002(5)
C84 0.025(5) 0.031(6) 0.041(6) -0.011(5) -0.011(5) -0.005(4)
C85 0.023(5) 0.039(6) 0.043(7) -0.011(5) -0.013(5) 0.000(5)
C86 0.026(5) 0.054(7) 0.046(7) -0.011(6) -0.016(5) -0.002(5)
C87 0.035(6) 0.059(7) 0.051(7) -0.014(6) -0.019(6) -0.005(5)
C88 0.035(6) 0.052(7) 0.049(7) -0.014(6) -0.018(5) -0.010(5)
C89 0.031(6) 0.039(6) 0.043(7) -0.014(5) -0.013(5) -0.007(5)
C90 0.042(6) 0.034(6) 0.037(6) -0.011(5) -0.005(5) -0.006(5)
C91 0.047(6) 0.035(7) 0.038(6) -0.013(5) -0.007(5) -0.005(5)
C92 0.057(7) 0.039(7) 0.041(6) -0.017(5) -0.004(6) -0.006(6)
C93 0.057(7) 0.039(7) 0.045(7) -0.012(6) 0.002(5) -0.004(6)
C94 0.050(7) 0.036(7) 0.045(7) -0.006(6) 0.003(5) -0.008(6)
C95 0.043(6) 0.035(7) 0.042(6) -0.007(5) -0.003(5) -0.007(5)
C96 0.051(7) 0.051(6) 0.043(8) -0.015(6) -0.016(6) -0.024(5)
C97 0.054(6) 0.056(7) 0.057(8) -0.018(6) -0.012(6) -0.021(6)
C98 0.064(7) 0.060(7) 0.062(8) -0.022(6) -0.014(7) -0.017(6)
C99 0.072(8) 0.060(8) 0.056(8) -0.023(7) -0.010(7) -0.023(6)
C100 0.070(7) 0.065(7) 0.054(8) -0.028(6) -0.008(7) -0.032(6)
C101 0.057(7) 0.062(7) 0.050(8) -0.024(6) -0.007(6) -0.032(6)
C102 0.069(6) 0.049(7) 0.049(7) -0.026(5) -0.012(6) -0.011(6)
C103 0.070(7) 0.048(7) 0.039(7) -0.021(6) -0.012(6) -0.012(6)
C104 0.077(8) 0.053(7) 0.040(7) -0.021(6) -0.007(6) -0.012(6)
C105 0.085(8) 0.058(8) 0.044(7) -0.025(6) -0.004(6) -0.014(7)
C106 0.091(9) 0.061(8) 0.050(7) -0.029(6) -0.008(6) -0.016(7)
C107 0.084(8) 0.054(7) 0.050(7) -0.028(6) -0.012(6) -0.017(6)
C108 0.026(5) 0.031(5) 0.070(8) -0.013(6) -0.018(5) 0.004(4)
C109 0.025(6) 0.031(6) 0.072(8) -0.017(6) -0.019(6) 0.007(4)
C110 0.030(6) 0.032(6) 0.076(8) -0.017(6) -0.021(6) 0.005(4)
C111 0.034(6) 0.031(6) 0.076(8) -0.015(6) -0.020(6) 0.005(5)
C112 0.036(6) 0.031(6) 0.072(8) -0.014(6) -0.021(6) 0.005(5)
C113 0.031(6) 0.032(6) 0.071(8) -0.013(6) -0.020(6) 0.006(4)
C114 0.049(6) 0.037(7) 0.047(7) -0.006(5) -0.015(5) -0.011(5)
C115 0.044(6) 0.040(7) 0.051(7) -0.008(5) -0.020(5) -0.010(5)
C116 0.046(6) 0.048(7) 0.056(8) -0.005(6) -0.023(6) -0.012(5)
C117 0.049(7) 0.048(7) 0.057(8) -0.004(6) -0.025(6) -0.013(5)
C118 0.055(7) 0.045(7) 0.058(8) -0.006(6) -0.022(6) -0.015(6)
C119 0.052(7) 0.040(7) 0.050(7) -0.008(5) -0.018(6) -0.012(5)
C120 0.037(5) 0.055(7) 0.045(7) -0.003(6) -0.011(5) -0.012(5)
C121 0.033(6) 0.054(8) 0.048(7) -0.006(6) -0.012(5) -0.012(6)
C122 0.034(6) 0.067(8) 0.054(7) -0.008(6) -0.014(5) -0.010(6)
C123 0.035(6) 0.068(8) 0.054(7) -0.008(7) -0.015(5) -0.012(6)
C124 0.039(6) 0.070(8) 0.052(7) -0.007(6) -0.014(5) -0.010(6)
C125 0.038(6) 0.065(8) 0.046(7) -0.006(6) -0.012(5) -0.010(6)
C126 0.049(7) 0.031(6) 0.039(6) -0.011(5) -0.012(5) -0.011(5)
C127 0.054(7) 0.032(6) 0.042(7) -0.013(5) -0.015(5) -0.011(5)
C128 0.058(7) 0.035(6) 0.047(7) -0.008(5) -0.020(6) -0.012(5)
C129 0.060(7) 0.038(7) 0.047(7) -0.005(6) -0.018(6) -0.016(5)
C130 0.059(7) 0.038(6) 0.046(7) -0.003(5) -0.018(6) -0.020(5)
C131 0.054(7) 0.036(6) 0.043(7) -0.005(5) -0.014(5) -0.017(5)
C132 0.037(5) 0.038(6) 0.049(7) -0.004(5) -0.007(5) -0.005(5)
C133 0.034(6) 0.037(6) 0.046(7) -0.006(5) -0.012(5) -0.008(5)
C134 0.034(6) 0.041(7) 0.051(8) -0.002(6) -0.012(5) -0.007(5)
C135 0.044(7) 0.050(7) 0.062(8) 0.008(6) -0.004(6) 0.002(6)
C136 0.046(7) 0.051(7) 0.064(8) 0.011(6) -0.001(6) 0.002(6)
C137 0.042(7) 0.047(7) 0.058(8) 0.005(6) -0.002(6) 0.000(5)
C138 0.042(6) 0.027(6) 0.038(6) -0.012(4) -0.013(5) 0.005(5)
C139 0.044(6) 0.023(6) 0.034(6) -0.015(4) -0.014(5) 0.004(5)
C140 0.054(6) 0.027(6) 0.039(6) -0.011(5) -0.015(5) 0.006(5)
C141 0.056(6) 0.030(6) 0.039(7) -0.012(5) -0.018(5) 0.007(5)
C142 0.052(6) 0.034(6) 0.043(7) -0.011(5) -0.017(5) 0.009(5)
C143 0.044(6) 0.032(6) 0.044(7) -0.011(5) -0.015(5) 0.006(5)
C144 0.034(6) 0.055(7) 0.071(8) -0.022(6) -0.009(6) -0.010(6)
C145 0.031(7) 0.056(8) 0.075(9) -0.023(7) -0.010(6) -0.007(6)
C146 0.032(7) 0.064(8) 0.082(9) -0.023(7) -0.011(6) -0.012(6)
C147 0.044(7) 0.068(8) 0.088(10) -0.021(7) -0.008(6) -0.017(6)
C148 0.049(8) 0.062(8) 0.088(10) -0.021(7) -0.009(7) -0.018(6)
C149 0.044(7) 0.057(7) 0.078(9) -0.022(7) -0.004(6) -0.014(6)
C150 0.026(5) 0.037(6) 0.047(6) -0.006(5) 0.007(4) -0.010(5)
C151 0.029(6) 0.047(7) 0.047(6) -0.007(6) 0.005(5) -0.007(5)
C152 0.035(6) 0.054(8) 0.048(6) -0.006(6) 0.001(5) -0.007(6)
C153 0.036(6) 0.054(8) 0.050(6) -0.005(6) -0.004(5) -0.005(6)
C154 0.032(6) 0.046(7) 0.050(6) -0.005(6) -0.002(5) -0.007(5)
C155 0.027(6) 0.038(7) 0.045(6) -0.010(6) 0.002(5) -0.008(5)
C156 0.044(6) 0.041(7) 0.039(6) -0.016(5) -0.026(4) 0.013(5)
C157 0.044(6) 0.047(7) 0.042(6) -0.015(6) -0.023(5) 0.015(6)
C158 0.043(6) 0.050(7) 0.045(6) -0.019(6) -0.021(5) 0.015(6)
C159 0.044(6) 0.054(8) 0.044(7) -0.019(6) -0.021(5) 0.014(6)
C160 0.042(6) 0.055(8) 0.040(6) -0.020(6) -0.023(5) 0.015(6)
C161 0.043(6) 0.049(7) 0.039(6) -0.018(6) -0.025(5) 0.014(6)
C162 0.045(7) 0.033(5) 0.057(7) -0.006(5) -0.012(6) 0.003(5)
C163 0.056(7) 0.033(6) 0.055(8) -0.009(6) -0.016(6) 0.005(5)
C164 0.060(8) 0.035(6) 0.059(8) -0.014(6) -0.018(6) 0.008(5)
C165 0.057(8) 0.033(6) 0.057(8) -0.014(6) -0.013(6) 0.005(6)
C166 0.055(8) 0.033(6) 0.061(8) -0.010(6) -0.014(6) 0.007(6)
C167 0.055(8) 0.034(6) 0.061(8) -0.008(6) -0.017(6) 0.006(5)
C168 0.054(7) 0.050(7) 0.057(8) -0.029(6) -0.010(6) -0.001(5)
C169 0.055(7) 0.049(7) 0.059(8) -0.032(6) -0.012(6) -0.003(6)
C170 0.060(8) 0.054(7) 0.061(8) -0.035(6) -0.012(6) -0.008(6)
C171 0.070(8) 0.053(7) 0.062(8) -0.034(6) -0.010(7) -0.007(6)
C172 0.070(8) 0.054(7) 0.063(8) -0.034(6) -0.008(7) -0.002(6)
C173 0.064(8) 0.052(7) 0.064(8) -0.032(6) -0.009(6) 0.001(6)
C174 0.056(8) 0.060(8) 0.042(7) -0.005(6) -0.010(5) -0.016(6)
C175 0.068(8) 0.062(8) 0.048(7) -0.008(6) -0.012(6) -0.018(7)
C176 0.073(9) 0.071(9) 0.049(7) -0.012(6) -0.011(7) -0.022(7)
C177 0.081(9) 0.080(9) 0.052(7) -0.014(7) -0.006(7) -0.029(7)
C178 0.083(9) 0.085(9) 0.051(7) -0.016(7) 0.001(6) -0.036(7)
C179 0.073(8) 0.077(9) 0.049(7) -0.011(6) 0.000(6) -0.030(7)
C180 0.041(6) 0.021(5) 0.036(5) -0.011(4) -0.012(4) -0.003(4)
C181 0.041(6) 0.027(6) 0.036(6) -0.006(5) -0.011(5) -0.007(5)
C182 0.051(7) 0.028(6) 0.040(7) -0.003(5) -0.008(5) -0.008(5)
C183 0.054(7) 0.029(6) 0.037(7) -0.002(5) -0.009(5) -0.005(5)
C184 0.054(7) 0.033(6) 0.038(7) -0.001(5) -0.015(5) -0.005(5)
C185 0.045(6) 0.026(6) 0.036(6) -0.008(5) -0.015(5) -0.004(5)
C186 0.042(5) 0.069(9) 0.047(7) -0.011(6) -0.020(4) 0.001(5)
C187 0.041(6) 0.073(9) 0.048(7) -0.006(7) -0.017(5) 0.005(6)
C188 0.040(6) 0.083(9) 0.055(7) -0.001(7) -0.017(5) 0.006(7)
C189 0.041(6) 0.093(10) 0.056(7) 0.000(8) -0.018(5) 0.003(7)
C190 0.042(6) 0.093(10) 0.056(7) -0.002(8) -0.019(6) 0.004(7)
C191 0.043(6) 0.087(9) 0.048(7) -0.006(7) -0.021(5) 0.001(7)
C192 0.037(6) 0.040(6) 0.053(7) -0.002(6) -0.013(5) -0.012(5)
C193 0.035(6) 0.040(7) 0.053(7) -0.004(6) -0.015(5) -0.012(5)
C194 0.039(6) 0.050(7) 0.055(7) -0.001(6) -0.013(5) -0.005(6)
C195 0.043(7) 0.051(8) 0.055(7) 0.000(6) -0.012(6) -0.003(6)
C196 0.041(7) 0.052(8) 0.053(7) -0.001(6) -0.013(5) -0.004(6)
C197 0.042(7) 0.051(7) 0.053(7) -0.001(6) -0.013(5) -0.005(6)
C198 0.052(7) 0.052(6) 0.050(8) -0.027(6) -0.002(6) 0.002(5)
C199 0.057(7) 0.056(7) 0.054(8) -0.032(6) -0.005(6) -0.001(6)
C200 0.062(7) 0.062(8) 0.061(8) -0.038(7) -0.006(7) 0.001(6)
C201 0.064(8) 0.068(8) 0.058(8) -0.041(7) -0.006(7) 0.004(6)
C202 0.061(8) 0.069(8) 0.057(8) -0.039(7) -0.001(7) 0.003(6)
C203 0.055(7) 0.061(8) 0.053(8) -0.032(7) 0.002(6) 0.002(6)
C204 0.028(6) 0.041(6) 0.087(7) -0.014(6) -0.022(6) -0.001(4)
C205 0.030(6) 0.042(6) 0.084(8) -0.014(6) -0.023(6) 0.001(5)
C206 0.030(6) 0.049(7) 0.093(9) -0.013(7) -0.019(6) 0.002(5)
C207 0.026(6) 0.050(7) 0.098(9) -0.011(7) -0.015(6) 0.001(5)
C208 0.029(6) 0.047(7) 0.098(9) -0.011(7) -0.013(7) -0.003(5)
C209 0.029(6) 0.041(6) 0.093(9) -0.013(7) -0.014(6) -0.002(5)
C210 0.030(5) 0.031(5) 0.063(8) -0.010(6) -0.009(5) -0.004(4)
C211 0.031(6) 0.031(5) 0.064(8) -0.012(6) -0.013(6) -0.008(4)
C212 0.038(6) 0.033(6) 0.077(9) -0.011(6) -0.009(6) -0.003(5)
C213 0.041(6) 0.038(6) 0.086(9) -0.013(7) 0.000(6) 0.000(5)
C214 0.038(6) 0.038(6) 0.084(9) -0.015(6) 0.003(6) -0.002(5)
C215 0.034(6) 0.030(6) 0.072(9) -0.014(6) -0.002(6) -0.006(5)
C216 0.062(8) 0.083(7) 0.075(9) -0.054(7) -0.015(7) -0.018(7)
C217 0.069(8) 0.084(8) 0.078(9) -0.052(8) -0.017(7) -0.022(7)
C218 0.074(8) 0.090(9) 0.084(10) -0.058(8) -0.020(8) -0.018(8)
C219 0.076(8) 0.104(9) 0.089(10) -0.062(8) -0.017(8) -0.015(8)
C220 0.070(8) 0.113(9) 0.094(10) -0.069(8) -0.013(8) -0.014(7)
C221 0.065(7) 0.107(9) 0.091(10) -0.065(8) -0.012(7) -0.016(7)
C222 0.035(6) 0.056(7) 0.079(8) -0.033(6) 0.006(6) 0.004(5)
C223 0.039(7) 0.062(8) 0.082(9) -0.036(6) 0.010(7) 0.002(6)
C224 0.038(7) 0.068(8) 0.085(9) -0.034(7) 0.011(7) 0.002(6)
C225 0.034(7) 0.067(8) 0.091(9) -0.032(7) 0.012(7) 0.000(6)
C226 0.042(7) 0.064(8) 0.096(9) -0.035(7) 0.015(7) -0.004(6)
C227 0.038(7) 0.059(7) 0.090(9) -0.036(6) 0.010(7) -0.001(6)
C228 0.050(6) 0.031(5) 0.054(6) -0.015(5) -0.018(5) -0.002(5)
C229 0.056(7) 0.031(6) 0.064(8) -0.004(5) -0.028(6) -0.006(5)
C230 0.061(8) 0.034(6) 0.065(8) 0.000(6) -0.028(6) -0.005(6)
C231 0.066(8) 0.039(7) 0.060(8) -0.006(6) -0.026(6) -0.004(6)
C232 0.070(8) 0.045(7) 0.057(7) -0.012(5) -0.025(6) -0.006(6)
C233 0.062(8) 0.042(6) 0.056(7) -0.015(5) -0.023(6) -0.005(6)
C234 0.042(8) 0.028(7) 0.045(7) -0.005(6) -0.014(6) 0.002(6)
C235 0.030(8) 0.031(6) 0.053(9) -0.007(6) -0.009(6) -0.006(6)
C236 0.051(9) 0.030(7) 0.062(8) -0.009(6) -0.024(7) 0.004(6)
C237 0.063(10) 0.037(7) 0.051(9) -0.019(6) -0.009(7) -0.002(7)
C238 0.060(8) 0.030(7) 0.065(7) -0.021(6) 0.010(5) -0.005(6)
C239 0.045(8) 0.034(8) 0.042(7) -0.005(6) -0.012(6) 0.000(6)
C240 0.034(8) 0.041(8) 0.040(7) -0.005(6) -0.005(6) -0.014(6)
C241 0.051(7) 0.031(6) 0.051(6) -0.001(5) -0.014(5) 0.002(5)
C242 0.062(8) 0.038(7) 0.050(6) 0.000(5) -0.015(6) 0.000(6)
C243 0.068(8) 0.046(8) 0.054(6) 0.005(6) -0.012(6) 0.003(6)
C244 0.070(8) 0.047(8) 0.062(7) 0.012(7) -0.014(7) -0.001(6)
C245 0.067(8) 0.048(8) 0.066(7) 0.011(6) -0.014(6) -0.011(6)
C246 0.059(8) 0.038(7) 0.060(7) 0.003(6) -0.016(6) -0.007(6)
C247 0.063(7) 0.031(6) 0.077(7) -0.003(5) -0.032(6) -0.004(5)
C248 0.064(8) 0.042(7) 0.082(8) 0.005(7) -0.033(6) -0.008(6)
C249 0.074(8) 0.044(8) 0.084(8) 0.006(7) -0.028(6) -0.010(7)
C250 0.079(8) 0.045(8) 0.081(8) 0.005(7) -0.028(7) -0.005(7)
C251 0.082(9) 0.050(8) 0.080(7) 0.001(7) -0.032(7) -0.005(7)
C252 0.072(8) 0.043(8) 0.078(7) -0.003(7) -0.036(6) -0.007(7)
C253 0.058(8) 0.028(7) 0.074(7) -0.007(6) -0.029(6) 0.003(6)
C254 0.054(7) 0.034(6) 0.067(8) 0.004(5) -0.027(6) -0.013(5)
C255 0.054(8) 0.036(6) 0.065(9) 0.005(6) -0.025(6) -0.017(5)
C256 0.060(8) 0.037(6) 0.068(9) 0.004(6) -0.022(7) -0.021(6)
C257 0.067(8) 0.037(6) 0.074(9) 0.006(6) -0.022(7) -0.018(6)
C258 0.070(8) 0.040(6) 0.080(9) 0.011(7) -0.030(7) -0.014(6)
C259 0.064(8) 0.040(6) 0.076(9) 0.008(6) -0.033(7) -0.012(6)
C260 0.046(7) 0.029(6) 0.049(6) -0.003(5) -0.011(6) 0.006(5)
C261 0.023(6) 0.034(6) 0.073(8) -0.019(6) 0.003(5) -0.005(5)
C262 0.027(6) 0.038(7) 0.073(8) -0.020(6) 0.007(5) -0.006(5)
C263 0.027(6) 0.045(7) 0.078(8) -0.021(7) 0.010(6) -0.010(5)
C264 0.027(7) 0.049(7) 0.082(8) -0.024(6) 0.007(5) -0.011(5)
C265 0.023(6) 0.047(7) 0.080(8) -0.023(6) 0.003(5) -0.008(5)
C266 0.022(6) 0.042(7) 0.075(8) -0.021(6) 0.002(5) -0.005(5)
C267 0.055(7) 0.025(6) 0.057(6) -0.014(5) -0.002(4) -0.008(6)
C268 0.039(6) 0.085(8) 0.031(6) -0.019(5) -0.011(5) -0.014(6)
C269 0.042(7) 0.088(9) 0.033(7) -0.017(6) -0.010(5) -0.019(6)
C270 0.045(7) 0.097(9) 0.039(7) -0.019(6) -0.006(6) -0.023(7)
C271 0.058(8) 0.105(9) 0.045(7) -0.026(6) -0.001(6) -0.020(7)
C272 0.061(8) 0.104(9) 0.038(7) -0.030(6) -0.004(6) -0.017(7)
C273 0.055(7) 0.093(9) 0.038(7) -0.026(6) -0.007(6) -0.015(7)
C274 0.041(7) 0.035(6) 0.059(7) -0.011(5) -0.012(6) -0.001(5)
C275 0.048(7) 0.053(6) 0.051(8) -0.031(6) -0.009(6) 0.007(5)
C276 0.048(7) 0.049(6) 0.060(8) -0.029(6) -0.008(6) 0.009(5)
C277 0.057(8) 0.050(6) 0.069(9) -0.026(7) -0.007(7) 0.012(6)
C278 0.060(8) 0.057(7) 0.070(9) -0.022(7) -0.004(7) 0.018(6)
C279 0.057(8) 0.061(7) 0.064(9) -0.019(7) -0.003(7) 0.018(6)
C280 0.052(7) 0.060(7) 0.058(9) -0.024(7) -0.003(6) 0.012(6)
C281 0.046(7) 0.059(8) 0.041(6) -0.011(6) 0.004(5) -0.001(5)
C282 0.045(7) 0.060(8) 0.043(7) -0.011(6) 0.005(5) -0.001(6)
C283 0.050(7) 0.071(9) 0.048(7) -0.011(6) 0.000(6) -0.002(6)
C284 0.055(8) 0.075(9) 0.044(7) -0.010(6) -0.005(6) 0.001(7)
C285 0.057(8) 0.073(9) 0.043(7) -0.015(6) -0.005(6) 0.002(6)
C286 0.052(7) 0.067(8) 0.042(7) -0.014(6) -0.002(6) 0.005(6)
C287 0.047(6) 0.048(7) 0.057(7) -0.023(6) 0.007(6) -0.021(5)
C288 0.050(7) 0.050(7) 0.056(8) -0.026(6) 0.006(6) -0.019(6)
C289 0.056(8) 0.057(7) 0.060(8) -0.028(7) 0.009(6) -0.017(6)
C290 0.064(8) 0.062(7) 0.068(9) -0.031(7) 0.018(7) -0.022(6)
C291 0.070(8) 0.062(7) 0.073(9) -0.029(7) 0.029(7) -0.025(6)
C292 0.064(8) 0.054(7) 0.068(8) -0.028(7) 0.026(7) -0.027(6)
C293 0.040(7) 0.063(7) 0.046(6) -0.012(5) -0.002(5) -0.014(5)
C294 0.050(8) 0.063(7) 0.056(8) -0.013(6) 0.008(6) -0.010(6)
C295 0.059(8) 0.071(8) 0.062(8) -0.020(6) 0.011(6) -0.013(7)
C296 0.066(9) 0.082(8) 0.068(8) -0.024(7) 0.004(7) -0.019(7)
C297 0.060(8) 0.083(9) 0.063(8) -0.024(7) -0.010(6) -0.021(7)
C298 0.050(7) 0.077(8) 0.051(7) -0.016(6) -0.009(6) -0.018(6)
C299 0.034(7) 0.052(7) 0.039(7) -0.003(5) -0.005(5) -0.011(6)
C300 0.059(7) 0.022(6) 0.056(6) -0.013(6) -0.003(5) -0.009(6)
C301 0.065(8) 0.055(8) 0.070(8) -0.024(6) -0.031(6) 0.023(7)
C302 0.067(8) 0.058(8) 0.068(8) -0.022(6) -0.034(7) 0.022(7)
C303 0.076(8) 0.060(9) 0.071(9) -0.020(6) -0.033(7) 0.031(7)
C304 0.076(8) 0.064(9) 0.075(9) -0.016(7) -0.031(7) 0.037(7)
C305 0.073(8) 0.070(9) 0.076(9) -0.017(7) -0.032(7) 0.034(7)
C306 0.064(8) 0.068(9) 0.073(9) -0.017(7) -0.029(7) 0.030(7)
C307 0.097(10) 0.046(8) 0.075(7) -0.023(7) -0.049(6) 0.012(8)
C308 0.106(10) 0.054(9) 0.074(7) -0.025(8) -0.048(7) 0.004(8)
C309 0.115(10) 0.059(9) 0.077(7) -0.023(8) -0.051(7) 0.010(8)
C310 0.115(11) 0.061(9) 0.081(8) -0.024(8) -0.057(7) 0.018(9)
C311 0.108(10) 0.066(9) 0.086(8) -0.023(8) -0.058(7) 0.021(8)
C312 0.099(10) 0.057(9) 0.084(8) -0.025(8) -0.054(7) 0.015(8)
C313 0.076(9) 0.042(6) 0.074(9) -0.029(6) -0.019(7) -0.011(4)
C314 0.077(9) 0.044(6) 0.076(9) -0.028(6) -0.018(7) -0.008(5)
C315 0.081(9) 0.044(6) 0.078(9) -0.028(7) -0.011(7) -0.010(6)
C316 0.086(9) 0.048(7) 0.079(10) -0.031(7) -0.010(8) -0.015(6)
C317 0.086(9) 0.048(7) 0.085(10) -0.031(7) -0.014(7) -0.020(6)
C318 0.081(9) 0.048(7) 0.081(9) -0.030(7) -0.020(7) -0.018(6)
C319 0.041(7) 0.071(7) 0.068(9) -0.017(7) 0.012(6) -0.009(6)
C320 0.034(7) 0.068(8) 0.075(9) -0.016(7) 0.005(6) -0.004(6)
C321 0.041(7) 0.078(9) 0.083(9) -0.013(8) 0.005(7) -0.012(7)
C322 0.053(8) 0.087(9) 0.085(9) -0.014(8) 0.014(7) -0.017(7)
C323 0.054(8) 0.092(10) 0.080(9) -0.013(8) 0.017(7) -0.020(7)
C324 0.052(8) 0.084(9) 0.071(9) -0.016(7) 0.018(7) -0.016(7)
C325 0.052(4) 0.053(4) 0.052(4) -0.012(3) -0.014(3) -0.003(3)
C326 0.052(4) 0.052(5) 0.052(5) -0.011(3) -0.014(3) -0.003(3)
C327 0.052(5) 0.053(5) 0.053(5) -0.011(3) -0.014(3) -0.003(3)
C328 0.053(5) 0.053(5) 0.053(5) -0.011(3) -0.014(3) -0.003(3)
C329 0.054(5) 0.053(5) 0.052(5) -0.012(3) -0.014(3) -0.002(3)
C330 0.053(5) 0.053(5) 0.053(5) -0.011(3) -0.015(3) -0.003(3)
C331 0.094(10) 0.036(6) 0.057(8) -0.019(6) -0.019(7) -0.004(5)
C332 0.096(10) 0.041(7) 0.066(9) -0.021(7) -0.021(8) 0.002(6)
C333 0.104(10) 0.041(7) 0.076(9) -0.019(7) -0.020(8) 0.003(6)
C334 0.107(10) 0.039(7) 0.076(9) -0.020(7) -0.018(8) -0.001(6)
C335 0.106(10) 0.035(7) 0.072(9) -0.017(7) -0.019(8) -0.008(6)
C336 0.097(10) 0.035(6) 0.061(9) -0.016(6) -0.019(8) -0.010(6)
C337 0.054(7) 0.032(7) 0.064(7) -0.021(6) 0.005(5) -0.008(6)
C338 0.052(8) 0.048(8) 0.046(6) -0.004(6) -0.008(6) -0.003(6)
C339 0.070(8) 0.027(7) 0.057(6) -0.012(6) 0.000(6) -0.009(6)
C340 0.060(7) 0.036(6) 0.067(7) -0.023(5) -0.017(6) -0.001(5)
C341 0.058(8) 0.048(7) 0.074(8) -0.022(6) -0.021(6) -0.002(6)
C342 0.060(8) 0.052(7) 0.081(9) -0.015(6) -0.025(7) -0.001(6)
C343 0.061(8) 0.045(7) 0.079(9) -0.016(6) -0.024(7) 0.000(6)
C344 0.057(8) 0.044(7) 0.077(9) -0.014(6) -0.021(6) -0.002(6)
C345 0.064(8) 0.043(7) 0.072(8) -0.018(6) -0.023(6) -0.005(6)
C346 0.096(9) 0.099(8) 0.094(9) -0.028(6) -0.023(6) -0.006(7)
C347 0.034(6) 0.030(6) 0.064(7) -0.010(6) -0.019(6) -0.005(5)
C348 0.034(7) 0.033(6) 0.063(8) -0.010(7) -0.019(6) -0.004(5)
C349 0.035(7) 0.035(6) 0.063(8) -0.012(6) -0.018(6) -0.005(5)
C350 0.037(7) 0.031(6) 0.064(7) -0.013(6) -0.019(6) -0.006(5)
C351 0.036(6) 0.028(6) 0.063(7) -0.012(6) -0.018(6) -0.006(5)
C352 0.034(6) 0.026(6) 0.064(7) -0.011(6) -0.018(6) -0.006(5)
C353 0.083(7) 0.094(7) 0.097(6) -0.027(6) -0.027(5) -0.008(6)
C354 0.062(7) 0.058(7) 0.048(6) -0.008(5) -0.011(5) 0.000(6)
C355 0.069(8) 0.065(8) 0.057(7) -0.010(6) -0.020(6) 0.004(6)
C356 0.072(9) 0.071(9) 0.060(7) -0.014(7) -0.022(6) 0.004(7)
C357 0.072(9) 0.075(9) 0.064(8) -0.018(7) -0.015(7) 0.000(7)
C358 0.072(9) 0.073(9) 0.061(7) -0.020(7) -0.010(7) 0.006(7)
C359 0.068(8) 0.065(8) 0.057(7) -0.015(6) -0.008(6) 0.002(6)
C360 0.033(6) 0.037(7) 0.092(10) -0.017(8) -0.020(7) 0.011(5)
C361 0.033(7) 0.042(7) 0.090(11) -0.019(9) -0.016(8) 0.011(6)
C362 0.032(7) 0.042(7) 0.087(11) -0.018(8) -0.018(8) 0.011(5)
C363 0.031(6) 0.041(7) 0.091(10) -0.015(8) -0.019(7) 0.009(5)
C364 0.031(6) 0.036(6) 0.091(10) -0.014(8) -0.021(7) 0.010(5)
C365 0.033(6) 0.036(6) 0.095(10) -0.016(8) -0.024(6) 0.011(4)
C366 0.078(6) 0.075(7) 0.076(6) -0.026(5) -0.014(5) -0.007(5)
C367 0.081(6) 0.077(7) 0.076(6) -0.023(5) -0.011(5) 0.001(5)
C368 0.094(7) 0.092(7) 0.085(6) -0.033(5) -0.010(5) 0.005(5)
C369 0.102(7) 0.100(7) 0.088(6) -0.037(6) -0.013(5) 0.002(5)
C370 0.100(7) 0.100(7) 0.083(6) -0.036(5) -0.014(5) -0.003(6)
C371 0.087(7) 0.090(7) 0.078(6) -0.030(5) -0.016(5) -0.008(5)
C372 0.063(7) 0.022(7) 0.091(7) -0.015(6) -0.036(5) 0.005(6)
C373 0.066(7) 0.030(7) 0.087(8) -0.015(7) -0.038(6) 0.007(6)
C374 0.076(8) 0.038(8) 0.088(7) -0.016(7) -0.043(6) 0.008(7)
C375 0.082(8) 0.047(8) 0.099(8) -0.020(7) -0.051(6) 0.014(7)
C376 0.079(8) 0.043(8) 0.106(8) -0.021(8) -0.051(6) 0.014(7)
C377 0.069(7) 0.034(7) 0.105(8) -0.021(7) -0.047(6) 0.007(7)
C378 0.106(12) 0.062(8) 0.055(9) -0.027(7) 0.004(8) 0.001(9)
C379 0.023(6) 0.121(11) 0.081(9) -0.011(9) -0.015(6) -0.005(7)
C380 0.022(6) 0.116(11) 0.072(9) -0.009(9) -0.013(6) -0.007(7)
C381 0.029(6) 0.121(11) 0.067(9) 0.003(9) -0.011(5) 0.004(6)
C382 0.036(7) 0.154(12) 0.066(9) 0.006(9) -0.013(6) 0.012(8)
C383 0.035(7) 0.155(12) 0.076(9) 0.006(9) -0.014(6) 0.009(8)
C384 0.025(7) 0.130(12) 0.079(9) 0.000(9) -0.018(6) 0.000(8)
C385 0.093(8) 0.072(8) 0.061(6) -0.013(6) -0.023(6) -0.004(7)
C386 0.085(8) 0.067(8) 0.060(7) -0.013(6) -0.017(6) -0.003(7)
C387 0.084(9) 0.065(9) 0.058(8) -0.012(7) -0.016(7) -0.006(8)
C388 0.084(9) 0.075(9) 0.056(8) -0.009(7) -0.016(7) -0.004(8)
C389 0.087(9) 0.086(9) 0.065(8) -0.009(7) -0.020(7) -0.011(8)
C390 0.092(8) 0.085(9) 0.064(8) -0.011(7) -0.027(6) -0.008(7)
C391 0.065(4) 0.065(5) 0.065(5) -0.016(3) -0.016(3) -0.004(3)
C392 0.064(5) 0.064(5) 0.065(5) -0.016(4) -0.016(3) -0.003(3)
C393 0.064(5) 0.064(5) 0.064(5) -0.016(4) -0.016(3) -0.004(4)
C394 0.065(5) 0.065(5) 0.065(5) -0.015(4) -0.016(3) -0.003(4)
C395 0.065(5) 0.066(5) 0.065(5) -0.016(3) -0.016(3) -0.003(3)
C396 0.065(5) 0.066(5) 0.065(5) -0.016(3) -0.016(3) -0.003(3)
C397 0.062(6) 0.064(6) 0.075(6) -0.008(5) -0.008(5) 0.004(5)
C398 0.069(6) 0.077(7) 0.081(6) -0.014(5) -0.010(5) -0.001(5)
C399 0.072(6) 0.083(7) 0.088(6) -0.013(5) -0.014(5) -0.005(5)
C400 0.072(6) 0.084(7) 0.090(6) -0.009(5) -0.012(5) -0.002(5)
C401 0.067(6) 0.073(7) 0.083(6) -0.005(5) -0.006(5) 0.003(5)
C402 0.065(6) 0.067(6) 0.076(6) -0.006(5) -0.006(5) 0.006(5)
C403 0.066(8) 0.039(6) 0.067(8) -0.021(6) -0.008(7) -0.001(5)
C404 0.049(7) 0.067(9) 0.046(7) -0.016(6) 0.003(6) -0.004(6)
C405 0.055(8) 0.069(9) 0.046(7) -0.016(6) 0.003(6) -0.008(6)
C406 0.066(8) 0.079(9) 0.050(7) -0.023(6) 0.004(7) -0.011(7)
C407 0.065(8) 0.084(9) 0.054(8) -0.023(7) 0.007(6) -0.010(7)
C408 0.061(8) 0.083(9) 0.049(7) -0.020(7) 0.008(6) -0.012(7)
C409 0.052(8) 0.077(9) 0.043(7) -0.013(6) 0.003(6) -0.008(6)
C410 0.107(11) 0.064(8) 0.061(9) -0.029(7) 0.004(8) 0.000(8)
C411 0.108(11) 0.066(8) 0.064(9) -0.028(7) 0.005(8) -0.001(8)
C412 0.108(12) 0.066(8) 0.066(9) -0.028(8) 0.004(9) -0.001(8)
C413 0.108(12) 0.067(9) 0.066(10) -0.028(9) 0.004(9) -0.001(9)
C414 0.107(12) 0.068(9) 0.066(10) -0.027(9) 0.003(9) -0.001(8)
C415 0.107(12) 0.067(9) 0.065(10) -0.027(9) 0.003(9) -0.001(8)
C416 0.070(8) 0.029(7) 0.064(7) -0.016(6) 0.006(6) -0.009(6)
C417 0.092(8) 0.071(8) 0.065(6) -0.016(6) -0.017(6) 0.000(6)
C418 0.087(9) 0.094(7) 0.097(8) -0.028(6) -0.022(6) -0.008(7)
C419 0.099(7) 0.076(7) 0.066(6) -0.016(5) -0.020(5) 0.000(6)
C420 0.065(10) 0.056(6) 0.063(10) -0.014(7) 0.010(7) 0.013(7)
C421 0.067(10) 0.056(7) 0.061(10) -0.015(7) 0.009(8) 0.012(6)
C422 0.070(10) 0.057(7) 0.061(10) -0.014(8) 0.007(8) 0.013(7)
C423 0.071(10) 0.058(8) 0.063(11) -0.012(9) 0.003(9) 0.012(7)
C424 0.069(10) 0.057(8) 0.066(12) -0.009(9) 0.004(9) 0.013(7)
C425 0.066(10) 0.057(8) 0.065(10) -0.010(8) 0.009(8) 0.013(7)
C426 0.099(6) 0.117(8) 0.107(7) -0.009(6) -0.028(5) -0.001(6)
C427 0.094(6) 0.105(7) 0.101(6) -0.017(5) -0.027(5) -0.006(5)
C428 0.097(6) 0.100(7) 0.096(6) -0.023(5) -0.027(5) -0.005(6)
C429 0.099(7) 0.103(8) 0.096(6) -0.024(6) -0.027(5) -0.002(6)
C430 0.101(7) 0.108(8) 0.097(7) -0.022(6) -0.028(5) -0.001(6)
C431 0.099(7) 0.115(8) 0.104(7) -0.014(6) -0.028(5) -0.001(6)
C432 0.042(7) 0.043(6) 0.051(7) -0.023(6) 0.003(6) -0.003(5)
Pd47 0.0180(5) 0.0144(5) 0.0296(5) -0.0066(3) -0.0037(3) -0.0007(3)
Pd48 0.0191(5) 0.0179(5) 0.0303(5) -0.0052(3) -0.0061(4) -0.0032(3)
Pd49 0.0212(5) 0.0147(5) 0.0281(5) -0.0049(3) -0.0059(4) -0.0026(3)
Pd50 0.0194(5) 0.0152(5) 0.0296(5) -0.0021(3) -0.0006(4) -0.0016(3)
C433 0.033(6) 0.037(7) 0.094(9) -0.016(8) -0.022(7) 0.011(5)
C434 0.034(7) 0.038(7) 0.090(10) -0.015(9) -0.020(8) 0.012(6)
C435 0.034(8) 0.041(8) 0.089(11) -0.015(9) -0.020(8) 0.012(6)
C436 0.033(7) 0.042(8) 0.089(11) -0.015(9) -0.019(8) 0.011(6)
C437 0.031(7) 0.040(7) 0.090(10) -0.015(8) -0.019(7) 0.011(5)
C438 0.031(6) 0.038(7) 0.092(10) -0.015(8) -0.021(7) 0.010(5)
C439 0.068(10) 0.056(7) 0.064(10) -0.018(7) 0.013(8) 0.012(6)
C440 0.068(11) 0.056(7) 0.062(11) -0.015(8) 0.013(9) 0.013(7)
C441 0.068(10) 0.056(7) 0.061(10) -0.015(8) 0.008(8) 0.014(7)
C442 0.068(11) 0.056(8) 0.062(11) -0.015(9) 0.008(9) 0.015(7)
C443 0.068(11) 0.056(8) 0.063(12) -0.015(9) 0.010(9) 0.015(7)
C444 0.067(10) 0.056(7) 0.063(10) -0.015(8) 0.011(8) 0.014(7)
C445 0.107(12) 0.066(9) 0.064(10) -0.029(8) 0.006(9) -0.001(9)
C446 0.108(13) 0.066(9) 0.067(11) -0.028(9) 0.004(9) -0.002(9)
C447 0.109(12) 0.066(9) 0.066(10) -0.028(8) 0.004(9) -0.002(9)
C448 0.108(12) 0.066(8) 0.066(9) -0.028(8) 0.004(9) -0.002(8)
C449 0.108(11) 0.066(8) 0.065(9) -0.028(7) 0.004(8) -0.001(8)
C450 0.108(12) 0.065(8) 0.062(9) -0.030(7) 0.006(8) 0.000(8)
C451 0.107(12) 0.064(8) 0.058(9) -0.030(7) 0.004(8) 0.000(8)
C452 0.106(12) 0.064(8) 0.059(9) -0.029(7) 0.005(8) 0.000(8)
C453 0.034(6) 0.027(6) 0.066(7) -0.011(6) -0.016(6) -0.006(5)
C454 0.033(6) 0.029(6) 0.063(8) -0.013(7) -0.018(6) -0.006(5)
C455 0.034(7) 0.031(6) 0.064(8) -0.013(7) -0.019(6) -0.007(5)
C456 0.036(6) 0.032(6) 0.063(8) -0.014(6) -0.020(6) -0.006(5)
C457 0.037(6) 0.031(6) 0.064(7) -0.012(6) -0.018(6) -0.006(5)
C458 0.035(6) 0.028(6) 0.063(7) -0.011(6) -0.017(6) -0.005(5)
C459 0.051(5) 0.051(4) 0.052(5) -0.011(3) -0.014(3) -0.003(3)
C460 0.053(5) 0.052(5) 0.053(5) -0.011(3) -0.013(3) -0.003(3)
C461 0.054(5) 0.053(5) 0.053(5) -0.011(3) -0.013(3) -0.002(3)
C462 0.054(5) 0.054(5) 0.053(5) -0.011(3) -0.014(3) -0.003(3)
C463 0.052(5) 0.052(5) 0.052(4) -0.012(3) -0.014(3) -0.002(3)
C464 0.052(4) 0.053(4) 0.052(4) -0.012(3) -0.014(3) -0.003(3)
C465 0.064(4) 0.064(5) 0.065(5) -0.017(3) -0.017(3) -0.005(3)
C466 0.066(5) 0.066(5) 0.066(5) -0.017(3) -0.017(3) -0.003(3)
C467 0.066(5) 0.067(5) 0.065(5) -0.016(3) -0.018(3) -0.004(3)
C468 0.065(5) 0.065(5) 0.065(5) -0.016(3) -0.017(3) -0.004(3)
C469 0.063(5) 0.063(5) 0.065(5) -0.016(3) -0.017(3) -0.004(3)
C470 0.063(5) 0.063(5) 0.064(5) -0.015(3) -0.017(3) -0.003(3)
C471 0.114(7) 0.110(6) 0.111(7) -0.033(5) -0.028(5) 0.002(5)
C472 0.122(8) 0.121(7) 0.122(8) -0.034(6) -0.034(5) -0.005(5)
C473 0.130(8) 0.122(7) 0.129(8) -0.033(6) -0.035(6) -0.007(5)
C474 0.132(8) 0.124(7) 0.131(8) -0.031(6) -0.034(6) -0.005(5)
C475 0.127(8) 0.118(7) 0.126(8) -0.028(6) -0.032(6) -0.002(6)
C476 0.119(8) 0.114(7) 0.118(8) -0.027(6) -0.030(5) 0.003(5)
C477 0.105(8) 0.108(6) 0.103(8) -0.030(5) -0.020(6) 0.002(5)
Cl2A 0.37(3) 0.31(2) 0.205(18) 0.068(17) -0.003(18) -0.22(2)

loop_
_atom_type_symbol
_atom_type_description
_atom_type_scat_dispersion_real
_atom_type_scat_dispersion_imag
_atom_type_scat_source
C C 0.0033 0.0016 'International Tables Vol C Tables 4.2.6.8 and 6.1.1.4'
H H 0.0000 0.0000 'International Tables Vol C Tables 4.2.6.8 and 6.1.1.4'
Au Au -2.0133 8.8022 'International Tables Vol C Tables 4.2.6.8 and 6.1.1.4'
Cl Cl 0.1484 0.1585 'International Tables Vol C Tables 4.2.6.8 and 6.1.1.4'
P P 0.1023 0.0942 'International Tables Vol C Tables 4.2.6.8 and 6.1.1.4'
Pd Pd -0.9988 1.0072 'International Tables Vol C Tables 4.2.6.8 and 6.1.1.4'
S S 0.1246 0.1234 'International Tables Vol C Tables 4.2.6.8 and 6.1.1.4'

loop_
_geom_angle_atom_site_label_1
_geom_angle_atom_site_label_2
_geom_angle_atom_site_label_3
_geom_angle
Au2 Au1 Au3 64.03(2)
Au2 Au1 Au7 60.98(2)
Au2 Au1 Au10 108.94(3)
Au2 Au1 Au16 150.24(3)
Au2 Au1 Au26 148.07(3)
Au2 Au1 Au33 91.66(3)
Au2 Au1 Au34 60.05(2)
Au7 Au1 Au3 92.47(3)
Au7 Au1 Au10 60.59(2)
Au7 Au1 Au16 92.48(3)
Au7 Au1 Au33 148.61(3)
Au7 Au1 Au34 108.46(3)
Au10 Au1 Au3 149.10(3)
Au16 Au1 Au3 107.38(3)
Au16 Au1 Au10 62.70(2)
Au16 Au1 Au33 108.77(3)
Au16 Au1 Au34 148.48(3)
Au26 Au1 Au3 108.31(3)
Au26 Au1 Au7 149.77(3)
Au26 Au1 Au10 92.49(3)
Au26 Au1 Au16 60.90(2)
Au26 Au1 Au33 60.62(2)
Au26 Au1 Au34 91.65(3)
Au33 Au1 Au3 59.71(2)
Au33 Au1 Au10 149.98(3)
Au33 Au1 Au34 64.14(2)
Au34 Au1 Au3 95.30(3)
Au34 Au1 Au10 106.99(3)
Au49 Au1 Au2 122.06(3)
Au49 Au1 Au3 58.05(2)
Au49 Au1 Au7 121.40(3)
Au49 Au1 Au10 121.09(3)
Au49 Au1 Au16 58.40(2)
Au49 Au1 Au26 58.73(2)
Au49 Au1 Au33 58.32(3)
Au49 Au1 Au34 122.41(3)
Au50 Au1 Au2 58.87(2)
Au50 Au1 Au3 122.87(3)
Au50 Au1 Au7 58.51(3)
Au50 Au1 Au10 57.92(2)
Au50 Au1 Au16 120.62(3)
Au50 Au1 Au26 120.77(3)
Au50 Au1 Au33 122.36(3)
Au50 Au1 Au34 58.24(3)
Pd49 Au1 Au2 122.06(3)
Pd49 Au1 Au3 58.05(2)
Pd49 Au1 Au7 121.40(3)
Pd49 Au1 Au10 121.09(3)
Pd49 Au1 Au16 58.40(2)
Pd49 Au1 Au26 58.73(2)
Pd49 Au1 Au33 58.32(3)
Pd49 Au1 Au34 122.41(3)
Pd50 Au1 Au2 58.87(2)
Pd50 Au1 Au3 122.87(3)
Pd50 Au1 Au7 58.51(3)
Pd50 Au1 Au10 57.92(2)
Pd50 Au1 Au16 120.62(3)
Pd50 Au1 Au26 120.77(3)
Pd50 Au1 Au33 122.36(3)
Pd50 Au1 Au34 58.24(3)
Au1 Au2 Au3 58.92(2)
Au1 Au2 Au7 59.69(2)
Au1 Au2 Au13 107.50(3)
Au1 Au2 Au34 60.61(2)
Au7 Au2 Au3 88.84(2)
Au7 Au2 Au13 108.28(3)
Au13 Au2 Au3 149.37(3)
Au14 Au2 Au1 109.73(3)
Au14 Au2 Au3 147.41(3)
Au14 Au2 Au7 61.41(2)
Au14 Au2 Au13 60.62(2)
Au14 Au2 Au34 108.36(3)
Au34 Au2 Au3 92.55(3)
Au34 Au2 Au7 107.89(3)
Au34 Au2 Au13 58.45(2)
Au50 Au2 Au1 60.39(3)
Au50 Au2 Au3 119.28(3)
Au50 Au2 Au7 58.55(2)
Au50 Au2 Au13 56.65(2)
Au50 Au2 Au14 58.02(3)
Au50 Au2 Au34 58.90(3)
S2 Au2 Au1 109.04(10)
S2 Au2 Au3 50.30(10)
S2 Au2 Au7 111.56(10)
S2 Au2 Au13 135.56(10)
S2 Au2 Au14 125.84(10)
S2 Au2 Au34 123.22(10)
S2 Au2 Au50 167.72(10)
S2 Au2 Pd50 167.72(10)
Pd50 Au2 Au1 60.39(3)
Pd50 Au2 Au3 119.28(3)
Pd50 Au2 Au7 58.55(2)
Pd50 Au2 Au13 56.65(2)
Pd50 Au2 Au14 58.02(3)
Pd50 Au2 Au34 58.90(3)
Au1 Au3 Au2 57.04(2)
Au1 Au3 Au29 106.69(3)
Au4 Au3 Au1 109.28(3)
Au4 Au3 Au2 151.06(3)
Au4 Au3 Au5 61.36(2)
Au4 Au3 Au29 60.07(2)
Au4 Au3 Au33 107.80(3)
Au5 Au3 Au1 60.53(2)
Au5 Au3 Au2 90.87(2)
Au5 Au3 Au29 108.42(3)
Au5 Au3 Au33 108.26(3)
Au29 Au3 Au2 144.65(3)
Au33 Au3 Au1 59.63(2)
Au33 Au3 Au2 87.59(2)
Au33 Au3 Au29 58.65(2)
Au49 Au3 Au1 59.64(3)
Au49 Au3 Au2 116.65(3)
Au49 Au3 Au4 57.64(2)
Au49 Au3 Au5 58.88(3)
Au49 Au3 Au29 56.77(2)
Au49 Au3 Au33 58.80(3)
S2 Au3 Au1 107.06(10)
S2 Au3 Au2 50.20(10)
S2 Au3 Au4 131.24(10)
S2 Au3 Au5 113.90(10)
S2 Au3 Au29 134.90(10)
S2 Au3 Au33 118.31(10)
S2 Au3 Au49 166.48(10)
S2 Au3 Pd49 166.48(10)
Pd49 Au3 Au1 59.64(3)
Pd49 Au3 Au2 116.65(3)
Pd49 Au3 Au4 57.64(2)
Pd49 Au3 Au5 58.88(3)
Pd49 Au3 Au29 56.77(2)
Pd49 Au3 Au33 58.80(3)
Au3 Au4 Au5 59.36(2)
Au3 Au4 Au17 106.97(3)
Au3 Au4 Au29 61.34(2)
Au3 Au4 Au40 109.44(3)
Au5 Au4 Au17 58.36(2)
Au5 Au4 Au40 106.39(3)
Au17 Au4 Au40 59.45(2)
Au29 Au4 Au5 107.86(3)
Au29 Au4 Au17 108.15(3)
Au29 Au4 Au40 61.03(2)
Au49 Au4 Au3 59.74(3)
Au49 Au4 Au5 58.82(3)
Au49 Au4 Au17 57.66(3)
Au49 Au4 Au29 57.82(3)
Au49 Au4 Au40 56.77(3)
P4 Au4 Au3 121.39(12)
P4 Au4 Au5 122.50(12)
P4 Au4 Au17 122.09(12)
P4 Au4 Au29 121.53(13)
P4 Au4 Au40 121.73(12)
P4 Au4 Au49 178.49(12)
P4 Au4 Pd49 178.49(12)
Pd49 Au4 Au3 59.74(3)
Pd49 Au4 Au5 58.82(3)
Pd49 Au4 Au17 57.66(3)
Pd49 Au4 Au29 57.82(3)
Pd49 Au4 Au40 56.77(3)
Au1 Au5 Au4 107.58(3)
Au1 Au5 Au7 57.41(2)
Au3 Au5 Au1 60.43(2)
Au3 Au5 Au4 59.28(2)
Au3 Au5 Au7 89.67(2)
Au3 Au5 Au16 108.18(3)
Au4 Au5 Au7 147.59(3)
Au16 Au5 Au1 59.31(2)
Au16 Au5 Au4 108.64(3)
Au16 Au5 Au7 88.65(2)
Au17 Au5 Au1 108.63(3)
Au17 Au5 Au3 109.04(3)
Au17 Au5 Au4 60.99(2)
Au17 Au5 Au7 147.65(3)
Au17 Au5 Au16 60.88(2)
Au49 Au5 Au1 59.67(3)
Au49 Au5 Au3 59.11(3)
Au49 Au5 Au4 57.01(2)
Au49 Au5 Au7 117.09(3)
Au49 Au5 Au16 58.85(2)
Au49 Au5 Au17 58.05(3)
S9 Au5 Au1 107.77(10)
S9 Au5 Au3 120.31(11)
S9 Au5 Au4 135.54(10)
S9 Au5 Au7 50.54(10)
S9 Au5 Au16 112.22(11)
S9 Au5 Au17 128.46(10)
S9 Au5 Au49 166.74(10)
S9 Au5 Pd49 166.74(10)
Pd49 Au5 Au1 59.67(3)
Pd49 Au5 Au3 59.11(3)
Pd49 Au5 Au4 57.01(2)
Pd49 Au5 Au7 117.09(3)
Pd49 Au5 Au16 58.85(2)
Pd49 Au5 Au17 58.05(3)
Au8 Au6 Au9 62.66(2)
Au8 Au6 Au19 108.22(3)
Au8 Au6 Au27 90.68(3)
Au9 Au6 Au19 149.42(3)
Au9 Au6 Au27 59.08(2)
Au11 Au6 Au8 60.25(2)
Au11 Au6 Au9 93.56(3)
Au11 Au6 Au19 107.08(3)
Au11 Au6 Au27 62.88(2)
Au12 Au6 Au8 151.05(3)
Au12 Au6 Au9 108.30(3)
Au12 Au6 Au11 147.96(3)
Au12 Au6 Au19 64.50(2)
Au12 Au6 Au22 60.61(2)
Au12 Au6 Au27 108.43(3)
Au22 Au6 Au8 147.19(3)
Au22 Au6 Au9 107.96(3)
Au22 Au6 Au11 90.88(3)
Au22 Au6 Au19 94.31(3)
Au22 Au6 Au27 60.34(2)
Au27 Au6 Au19 150.94(3)
Au32 Au6 Au8 60.47(2)
Au32 Au6 Au9 91.86(3)
Au32 Au6 Au11 108.66(3)
Au32 Au6 Au12 94.11(3)
Au32 Au6 Au19 60.58(2)
Au32 Au6 Au22 151.42(3)
Au32 Au6 Au27 147.27(3)
Au47 Au6 Au8 58.40(2)
Au47 Au6 Au9 121.06(3)
Au47 Au6 Au11 58.24(2)
Au47 Au6 Au12 122.41(3)
Au47 Au6 Au19 57.91(2)
Au47 Au6 Au22 121.49(3)
Au47 Au6 Au27 121.05(3)
Au47 Au6 Au32 58.79(3)
Au48 Au6 Au8 120.91(3)
Au48 Au6 Au9 58.27(2)
Au48 Au6 Au11 120.92(3)
Au48 Au6 Au12 58.53(2)
Au48 Au6 Au19 123.03(3)
Au48 Au6 Au22 58.63(3)
Au48 Au6 Au27 58.09(3)
Au48 Au6 Au32 121.63(3)
Pd47 Au6 Au8 58.40(2)
Pd47 Au6 Au9 121.06(3)
Pd47 Au6 Au11 58.24(2)
Pd47 Au6 Au12 122.41(3)
Pd47 Au6 Au19 57.91(2)
Pd47 Au6 Au22 121.49(3)
Pd47 Au6 Au27 121.05(3)
Pd47 Au6 Au32 58.79(3)
Pd48 Au6 Au8 120.91(3)
Pd48 Au6 Au9 58.27(2)
Pd48 Au6 Au11 120.92(3)
Pd48 Au6 Au12 58.53(2)
Pd48 Au6 Au19 123.03(3)
Pd48 Au6 Au22 58.63(3)
Pd48 Au6 Au27 58.09(3)
Pd48 Au6 Au32 121.63(3)
Au1 Au7 Au2 59.32(2)
Au1 Au7 Au5 59.05(2)
Au1 Au7 Au10 60.37(2)
Au1 Au7 Au14 106.85(3)
Au2 Au7 Au5 90.59(2)
Au2 Au7 Au10 107.45(3)
Au2 Au7 Au14 58.23(2)
Au10 Au7 Au5 90.53(2)
Au10 Au7 Au14 108.97(3)
Au14 Au7 Au5 146.61(3)
Au25 Au7 Au1 110.00(3)
Au25 Au7 Au2 108.60(3)
Au25 Au7 Au5 149.25(3)
Au25 Au7 Au10 61.28(2)
Au25 Au7 Au14 61.65(2)
Au50 Au7 Au1 60.38(3)
Au50 Au7 Au2 58.91(2)
Au50 Au7 Au5 119.42(3)
Au50 Au7 Au10 58.42(2)
Au50 Au7 Au14 57.05(2)
Au50 Au7 Au25 57.91(3)
S9 Au7 Au1 109.45(10)
S9 Au7 Au2 121.92(11)
S9 Au7 Au5 50.59(10)
S9 Au7 Au10 113.09(10)
S9 Au7 Au14 134.01(10)
S9 Au7 Au25 126.72(11)
S9 Au7 Au50 168.64(10)
S9 Au7 Pd50 168.64(10)
Pd50 Au7 Au1 60.38(3)
Pd50 Au7 Au2 58.91(2)
Pd50 Au7 Au5 119.42(3)
Pd50 Au7 Au10 58.42(2)
Pd50 Au7 Au14 57.05(2)
Pd50 Au7 Au25 57.91(3)
Au6 Au8 Au9 59.01(2)
Au6 Au8 Au11 59.85(2)
Au6 Au8 Au23 107.39(3)
Au6 Au8 Au32 59.31(2)
Au11 Au8 Au9 91.15(3)
Au11 Au8 Au23 58.81(2)
Au18 Au8 Au6 109.76(3)
Au18 Au8 Au9 149.11(3)
Au18 Au8 Au11 108.07(3)
Au18 Au8 Au23 60.33(2)
Au18 Au8 Au32 62.51(2)
Au23 Au8 Au9 147.99(3)
Au32 Au8 Au9 89.09(2)
Au32 Au8 Au11 107.41(3)
Au32 Au8 Au23 109.19(3)
Au47 Au8 Au6 59.98(3)
Au47 Au8 Au9 118.98(3)
Au47 Au8 Au11 58.60(3)
Au47 Au8 Au18 58.06(3)
Au47 Au8 Au23 57.04(2)
Au47 Au8 Au32 58.90(3)
S4 Au8 Au6 110.29(10)
S4 Au8 Au9 51.31(10)
S4 Au8 Au11 120.28(11)
S4 Au8 Au18 127.95(11)
S4 Au8 Au23 132.17(11)
S4 Au8 Au32 114.92(11)
S4 Au8 Au47 169.93(10)
S4 Au8 Pd47 169.93(10)
Pd47 Au8 Au6 59.98(3)
Pd47 Au8 Au9 118.98(3)
Pd47 Au8 Au11 58.60(3)
Pd47 Au8 Au18 58.06(3)
Pd47 Au8 Au23 57.04(2)
Pd47 Au8 Au32 58.90(3)
Au6 Au9 Au8 58.33(2)
Au6 Au9 Au35 107.53(3)
Au21 Au9 Au6 60.28(2)
Au21 Au9 Au8 92.00(3)
Au21 Au9 Au35 107.18(3)
Au27 Au9 Au6 60.48(2)
Au27 Au9 Au8 88.98(3)
Au27 Au9 Au21 108.22(3)
Au27 Au9 Au35 59.24(2)
Au30 Au9 Au6 109.31(3)
Au30 Au9 Au8 150.36(3)
Au30 Au9 Au21 60.31(2)
Au30 Au9 Au27 108.67(3)
Au30 Au9 Au35 60.12(2)
Au35 Au9 Au8 146.44(3)
Au48 Au9 Au6 59.62(3)
Au48 Au9 Au8 117.93(3)
Au48 Au9 Au21 58.08(3)
Au48 Au9 Au27 59.00(3)
Au48 Au9 Au30 58.34(3)
Au48 Au9 Au35 56.92(2)
S4 Au9 Au6 109.13(10)
S4 Au9 Au8 50.83(10)
S4 Au9 Au21 117.71(11)
S4 Au9 Au27 117.04(11)
S4 Au9 Au30 130.42(11)
S4 Au9 Au35 131.84(10)
S4 Au9 Au48 168.75(10)
S4 Au9 Pd48 168.75(10)
Pd48 Au9 Au6 59.62(3)
Pd48 Au9 Au8 117.93(3)
Pd48 Au9 Au21 58.08(3)
Pd48 Au9 Au27 59.00(3)
Pd48 Au9 Au30 58.34(3)
Pd48 Au9 Au35 56.92(2)
Au1 Au10 Au7 59.04(2)
Au1 Au10 Au16 58.05(2)
Au1 Au10 Au25 106.46(3)
Au7 Au10 Au16 88.86(2)
Au7 Au10 Au25 58.22(2)
Au25 Au10 Au16 145.09(3)
Au31 Au10 Au1 60.73(2)
Au31 Au10 Au7 107.76(3)
Au31 Au10 Au16 90.80(3)
Au31 Au10 Au25 109.01(3)
Au43 Au10 Au1 110.49(3)
Au43 Au10 Au7 108.02(3)
Au43 Au10 Au16 151.24(3)
Au43 Au10 Au25 60.57(2)
Au43 Au10 Au31 62.26(3)
Au50 Au10 Au1 59.96(3)
Au50 Au10 Au7 58.62(3)
Au50 Au10 Au16 118.01(3)
Au50 Au10 Au25 56.92(3)
Au50 Au10 Au31 58.85(3)
Au50 Au10 Au43 58.21(3)
S7 Au10 Au1 108.96(11)
S7 Au10 Au7 120.94(11)
S7 Au10 Au16 51.14(10)
S7 Au10 Au25 134.21(12)
S7 Au10 Au31 113.22(12)
S7 Au10 Au43 127.99(10)
S7 Au10 Au50 168.17(12)
S7 Au10 Pd50 168.17(12)
Pd50 Au10 Au1 59.96(3)
Pd50 Au10 Au7 58.62(3)
Pd50 Au10 Au16 118.01(3)
Pd50 Au10 Au25 56.92(3)
Pd50 Au10 Au31 58.85(3)
Pd50 Au10 Au43 58.21(3)
Au6 Au11 Au8 59.90(2)
Au6 Au11 Au27 58.94(2)
Au6 Au11 Au28 108.52(3)
Au8 Au11 Au27 88.25(3)
Au8 Au11 Au28 109.23(3)
Au23 Au11 Au6 109.40(3)
Au23 Au11 Au8 61.27(2)
Au23 Au11 Au24 108.26(3)
Au23 Au11 Au27 146.81(3)
Au23 Au11 Au28 60.58(2)
Au24 Au11 Au6 60.99(2)
Au24 Au11 Au8 108.68(3)
Au24 Au11 Au27 93.06(3)
Au24 Au11 Au28 58.99(2)
Au28 Au11 Au27 150.23(3)
Au47 Au11 Au6 60.09(3)
Au47 Au11 Au8 58.87(3)
Au47 Au11 Au23 57.97(3)
Au47 Au11 Au24 59.10(3)
Au47 Au11 Au27 118.97(3)
Au47 Au11 Au28 57.83(3)
S5 Au11 Au6 109.79(11)
S5 Au11 Au8 110.96(11)
S5 Au11 Au23 125.16(10)
S5 Au11 Au24 123.85(11)
S5 Au11 Au27 51.04(11)
S5 Au11 Au28 134.35(12)
S5 Au11 Au47 167.81(12)
S5 Au11 Pd47 167.81(12)
Pd47 Au11 Au6 60.09(3)
Pd47 Au11 Au8 58.87(3)
Pd47 Au11 Au23 57.97(3)
Pd47 Au11 Au24 59.10(3)
Pd47 Au11 Au27 118.97(3)
Pd47 Au11 Au28 57.83(3)
Au6 Au12 Au15 109.01(3)
Au6 Au12 Au19 58.39(2)
Au6 Au12 Au21 60.89(2)
Au6 Au12 Au22 59.82(2)
Au6 Au12 Au39 108.92(3)
Au15 Au12 Au19 148.48(3)
Au15 Au12 Au21 108.20(3)
Au15 Au12 Au22 60.44(2)
Au15 Au12 Au39 60.38(2)
Au21 Au12 Au19 90.95(2)
Au21 Au12 Au22 108.04(3)
Au21 Au12 Au39 59.55(2)
Au22 Au12 Au19 90.27(3)
Au22 Au12 Au39 108.38(3)
Au39 Au12 Au19 148.47(3)
Au48 Au12 Au6 60.19(3)
Au48 Au12 Au15 58.09(3)
Au48 Au12 Au19 118.58(3)
Au48 Au12 Au21 58.32(3)
Au48 Au12 Au22 58.88(3)
Au48 Au12 Au39 57.44(3)
S3 Au12 Au6 108.44(10)
S3 Au12 Au15 129.45(10)
S3 Au12 Au19 50.11(10)
S3 Au12 Au21 119.27(11)
S3 Au12 Au22 115.16(11)
S3 Au12 Au39 132.62(11)
S3 Au12 Au48 168.50(10)
S3 Au12 Pd48 168.50(10)
Pd48 Au12 Au6 60.19(3)
Pd48 Au12 Au15 58.09(3)
Pd48 Au12 Au19 118.58(3)
Pd48 Au12 Au21 58.32(3)
Pd48 Au12 Au22 58.88(3)
Pd48 Au12 Au39 57.44(3)
Au2 Au13 Au42 106.63(3)
Au14 Au13 Au2 57.97(2)
Au14 Au13 Au42 60.14(2)
Au34 Au13 Au2 59.62(2)
Au34 Au13 Au14 107.15(3)
Au34 Au13 Au42 109.69(3)
Au34 Au13 Au46 62.02(2)
Au46 Au13 Au2 108.50(3)
Au46 Au13 Au14 108.47(3)
Au46 Au13 Au42 60.48(3)
Au50 Au13 Au2 59.10(2)
Au50 Au13 Au14 57.85(3)
Au50 Au13 Au34 60.15(3)
Au50 Au13 Au42 56.72(3)
Au50 Au13 Au46 57.97(3)
P6 Au13 Au2 122.34(12)
P6 Au13 Au14 122.65(12)
P6 Au13 Au34 120.32(12)
P6 Au13 Au42 122.14(12)
P6 Au13 Au46 120.86(12)
P6 Au13 Au50 178.56(12)
P6 Au13 Pd50 178.56(12)
Pd50 Au13 Au2 59.10(2)
Pd50 Au13 Au14 57.85(3)
Pd50 Au13 Au34 60.15(3)
Pd50 Au13 Au42 56.72(3)
Pd50 Au13 Au46 57.97(3)
Au2 Au14 Au7 60.35(2)
Au2 Au14 Au13 61.41(2)
Au2 Au14 Au25 107.11(3)
Au2 Au14 Au42 109.82(3)
Au7 Au14 Au25 57.69(2)
Au7 Au14 Au42 106.21(3)
Au13 Au14 Au7 108.07(3)
Au13 Au14 Au25 107.28(3)
Au13 Au14 Au42 60.72(2)
Au42 Au14 Au25 59.27(2)
Au50 Au14 Au2 60.29(3)
Au50 Au14 Au7 58.86(2)
Au50 Au14 Au13 57.56(3)
Au50 Au14 Au25 57.06(3)
Au50 Au14 Au42 56.85(3)
P5 Au14 Au2 118.76(11)
P5 Au14 Au7 123.23(12)
P5 Au14 Au13 119.74(12)
P5 Au14 Au25 125.25(12)
P5 Au14 Au42 122.51(11)
P5 Au14 Au50 177.30(12)
P5 Au14 Pd50 177.30(12)
Pd50 Au14 Au2 60.29(3)
Pd50 Au14 Au7 58.86(2)
Pd50 Au14 Au13 57.56(3)
Pd50 Au14 Au25 57.06(3)
Pd50 Au14 Au42 56.85(3)
Au12 Au15 Au22 60.18(2)
Au12 Au15 Au38 107.41(3)
Au12 Au15 Au39 60.63(2)
Au12 Au15 Au44 107.10(3)
Au22 Au15 Au39 108.36(3)
Au22 Au15 Au44 107.60(3)
Au38 Au15 Au22 58.96(2)
Au38 Au15 Au39 107.83(3)
Au38 Au15 Au44 61.03(2)
Au39 Au15 Au44 58.49(2)
Au48 Au15 Au12 59.40(3)
Au48 Au15 Au22 59.20(3)
Au48 Au15 Au38 57.60(3)
Au48 Au15 Au39 57.91(3)
Au48 Au15 Au44 56.33(3)
P10 Au15 Au12 122.27(13)
P10 Au15 Au22 121.94(13)
P10 Au15 Au38 121.47(13)
P10 Au15 Au39 121.95(13)
P10 Au15 Au44 121.94(13)
P10 Au15 Au48 178.20(13)
P10 Au15 Pd48 178.20(13)
Pd48 Au15 Au12 59.40(3)
Pd48 Au15 Au22 59.20(3)
Pd48 Au15 Au38 57.60(3)
Pd48 Au15 Au39 57.91(3)
Pd48 Au15 Au44 56.33(3)
Au1 Au16 Au5 60.99(2)
Au1 Au16 Au10 59.25(2)
Au1 Au16 Au17 108.68(3)
Au1 Au16 Au26 59.48(2)
Au5 Au16 Au10 91.96(3)
Au5 Au16 Au17 59.26(2)
Au5 Au16 Au26 108.20(3)
Au17 Au16 Au10 149.08(3)
Au26 Au16 Au10 89.68(3)
Au26 Au16 Au17 108.92(3)
Au41 Au16 Au1 109.17(3)
Au41 Au16 Au5 109.03(3)
Au41 Au16 Au10 147.47(3)
Au41 Au16 Au17 61.30(2)
Au41 Au16 Au26 60.67(2)
Au49 Au16 Au1 60.28(3)
Au49 Au16 Au5 58.88(2)
Au49 Au16 Au10 119.53(3)
Au49 Au16 Au17 57.51(3)
Au49 Au16 Au26 58.84(3)
Au49 Au16 Au41 58.31(3)
S7 Au16 Au1 110.45(10)
S7 Au16 Au5 122.94(11)
S7 Au16 Au10 51.44(10)
S7 Au16 Au17 133.10(11)
S7 Au16 Au26 112.69(11)
S7 Au16 Au41 125.08(11)
S7 Au16 Au49 169.33(11)
S7 Au16 Pd49 169.33(11)
Pd49 Au16 Au1 60.28(3)
Pd49 Au16 Au5 58.88(2)
Pd49 Au16 Au10 119.53(3)
Pd49 Au16 Au17 57.51(3)
Pd49 Au16 Au26 58.84(3)
Pd49 Au16 Au41 58.31(3)
Au5 Au17 Au4 60.65(2)
Au5 Au17 Au16 59.86(2)
Au5 Au17 Au40 109.05(3)
Au5 Au17 Au41 107.03(3)
Au16 Au17 Au4 107.59(3)
Au16 Au17 Au40 106.99(3)
Au16 Au17 Au41 58.21(2)
Au40 Au17 Au4 60.49(2)
Au40 Au17 Au41 60.18(2)
Au41 Au17 Au4 107.82(3)
Au49 Au17 Au4 57.33(2)
Au49 Au17 Au5 59.58(3)
Au49 Au17 Au16 58.97(3)
Au49 Au17 Au40 57.05(3)
Au49 Au17 Au41 57.67(3)
P3 Au17 Au4 122.38(12)
P3 Au17 Au5 120.67(13)
P3 Au17 Au16 121.48(13)
P3 Au17 Au40 122.52(13)
P3 Au17 Au41 122.37(12)
P3 Au17 Au49 179.54(14)
P3 Au17 Pd49 179.54(14)
Pd49 Au17 Au4 57.33(2)
Pd49 Au17 Au5 59.58(3)
Pd49 Au17 Au16 58.97(3)
Pd49 Au17 Au40 57.05(3)
Pd49 Au17 Au41 57.67(3)
Au8 Au18 Au20 107.16(3)
Au8 Au18 Au23 61.48(2)
Au8 Au18 Au32 59.64(2)
Au8 Au18 Au37 110.07(3)
Au20 Au18 Au32 57.42(2)
Au23 Au18 Au20 109.09(3)
Au23 Au18 Au32 107.86(3)
Au23 Au18 Au37 61.24(2)
Au37 Au18 Au20 60.55(2)
Au37 Au18 Au32 106.38(3)
Au47 Au18 Au8 60.15(3)
Au47 Au18 Au20 58.03(2)
Au47 Au18 Au23 58.05(3)
Au47 Au18 Au32 58.52(3)
Au47 Au18 Au37 57.15(3)
P9 Au18 Au8 118.95(13)
P9 Au18 Au20 123.84(13)
P9 Au18 Au23 119.92(13)
P9 Au18 Au32 122.93(13)
P9 Au18 Au37 122.56(13)
P9 Au18 Au47 177.94(13)
P9 Au18 Pd47 177.94(13)
Pd47 Au18 Au8 60.15(3)
Pd47 Au18 Au20 58.03(2)
Pd47 Au18 Au23 58.05(3)
Pd47 Au18 Au32 58.52(3)
Pd47 Au18 Au37 57.15(3)
Au6 Au19 Au12 57.11(2)
Au6 Au19 Au20 106.51(3)
Au6 Au19 Au32 58.88(2)
Au20 Au19 Au12 145.10(3)
Au24 Au19 Au6 60.47(2)
Au24 Au19 Au12 89.16(3)
Au24 Au19 Au20 109.95(3)
Au24 Au19 Au32 107.71(3)
Au32 Au19 Au12 88.76(2)
Au32 Au19 Au20 58.12(2)
Au36 Au19 Au6 109.76(3)
Au36 Au19 Au12 149.56(3)
Au36 Au19 Au20 61.52(2)
Au36 Au19 Au24 61.93(2)
Au36 Au19 Au32 108.10(3)
Au47 Au19 Au6 59.83(3)
Au47 Au19 Au12 116.94(3)
Au47 Au19 Au20 57.54(2)
Au47 Au19 Au24 58.87(3)
Au47 Au19 Au32 58.82(3)
Au47 Au19 Au36 57.73(2)
S3 Au19 Au6 106.74(10)
S3 Au19 Au12 49.68(10)
S3 Au19 Au20 134.29(11)
S3 Au19 Au24 113.43(11)
S3 Au19 Au32 118.41(11)
S3 Au19 Au36 131.04(10)
S3 Au19 Au47 166.27(10)
S3 Au19 Pd47 166.27(10)
Pd47 Au19 Au6 59.83(3)
Pd47 Au19 Au12 116.94(3)
Pd47 Au19 Au20 57.54(2)
Pd47 Au19 Au24 58.87(3)
Pd47 Au19 Au32 58.82(3)
Pd47 Au19 Au36 57.73(2)
Au18 Au20 Au36 105.87(3)
Au18 Au20 Au37 59.47(2)
Au19 Au20 Au18 107.97(3)
Au19 Au20 Au36 57.89(2)
Au19 Au20 Au37 105.53(3)
Au32 Au20 Au18 61.91(2)
Au32 Au20 Au19 60.41(2)
Au32 Au20 Au36 107.01(3)
Au32 Au20 Au37 109.09(3)
Au37 Au20 Au36 58.51(2)
Au47 Au20 Au18 57.24(2)
Au47 Au20 Au19 58.39(3)
Au47 Au20 Au32 59.94(3)
Au47 Au20 Au36 56.70(3)
Au47 Au20 Au37 56.53(3)
P7 Au20 Au18 118.82(13)
P7 Au20 Au19 123.32(12)
P7 Au20 Au32 116.53(13)
P7 Au20 Au36 127.93(14)
P7 Au20 Au37 124.58(12)
P7 Au20 Au47 175.36(14)
P7 Au20 Pd47 175.36(14)
Pd47 Au20 Au18 57.24(2)
Pd47 Au20 Au19 58.39(3)
Pd47 Au20 Au32 59.94(3)
Pd47 Au20 Au36 56.70(3)
Pd47 Au20 Au37 56.53(3)
Au6 Au21 Au32 57.01(2)
Au9 Au21 Au6 59.94(2)
Au9 Au21 Au32 87.84(2)
Au12 Au21 Au6 59.20(2)
Au12 Au21 Au9 107.85(3)
Au12 Au21 Au30 110.56(3)
Au12 Au21 Au32 89.41(2)
Au30 Au21 Au6 107.94(3)
Au30 Au21 Au9 58.95(2)
Au30 Au21 Au32 144.77(3)
Au39 Au21 Au6 108.57(3)
Au39 Au21 Au9 109.52(3)
Au39 Au21 Au12 60.81(2)
Au39 Au21 Au30 63.00(2)
Au39 Au21 Au32 148.60(3)
Au48 Au21 Au6 59.81(3)
Au48 Au21 Au9 59.06(3)
Au48 Au21 Au12 59.04(3)
Au48 Au21 Au30 58.18(3)
Au48 Au21 Au32 116.81(3)
Au48 Au21 Au39 58.09(3)
S1 Au21 Au6 106.91(11)
S1 Au21 Au9 118.01(11)
S1 Au21 Au12 113.54(11)
S1 Au21 Au30 133.39(11)
S1 Au21 Au32 50.05(10)
S1 Au21 Au39 130.34(11)
S1 Au21 Au48 166.53(11)
S1 Au21 Pd48 166.53(11)
Pd48 Au21 Au6 59.81(3)
Pd48 Au21 Au9 59.06(3)
Pd48 Au21 Au12 59.04(3)
Pd48 Au21 Au30 58.18(3)
Pd48 Au21 Au32 116.81(3)
Pd48 Au21 Au39 58.09(3)
Au6 Au22 Au12 59.57(2)
Au6 Au22 Au15 107.96(3)
Au6 Au22 Au24 58.87(2)
Au6 Au22 Au27 60.39(2)
Au12 Au22 Au15 59.38(2)
Au12 Au22 Au24 89.51(3)
Au12 Au22 Au27 107.65(3)
Au15 Au22 Au24 146.44(3)
Au15 Au22 Au27 108.76(3)
Au27 Au22 Au24 91.58(3)
Au38 Au22 Au6 109.36(3)
Au38 Au22 Au12 107.95(3)
Au38 Au22 Au15 60.43(2)
Au38 Au22 Au24 150.55(3)
Au38 Au22 Au27 60.94(2)
Au48 Au22 Au6 60.02(3)
Au48 Au22 Au12 58.62(3)
Au48 Au22 Au15 57.65(3)
Au48 Au22 Au24 118.89(3)
Au48 Au22 Au27 58.53(2)
Au48 Au22 Au38 57.63(3)
S10 Au22 Au6 108.84(13)
S10 Au22 Au12 112.15(17)
S10 Au22 Au15 126.84(16)
S10 Au22 Au24 50.18(12)
S10 Au22 Au27 122.43(18)
S10 Au22 Au38 134.55(14)
S10 Au22 Au48 167.66(14)
S10 Au22 Pd48 167.66(14)
Pd48 Au22 Au6 60.02(3)
Pd48 Au22 Au12 58.62(3)
Pd48 Au22 Au15 57.65(3)
Pd48 Au22 Au24 118.89(3)
Pd48 Au22 Au27 58.53(2)
Pd48 Au22 Au38 57.63(3)
Au8 Au23 Au37 106.29(3)
Au11 Au23 Au8 59.92(2)
Au11 Au23 Au18 107.24(3)
Au11 Au23 Au28 60.60(2)
Au11 Au23 Au37 108.84(3)
Au18 Au23 Au8 58.20(2)
Au18 Au23 Au28 109.08(3)
Au18 Au23 Au37 59.75(2)
Au28 Au23 Au8 108.19(3)
Au28 Au23 Au37 61.42(2)
Au47 Au23 Au8 58.89(2)
Au47 Au23 Au11 59.60(3)
Au47 Au23 Au18 57.90(3)
Au47 Au23 Au28 58.33(3)
Au47 Au23 Au37 56.57(3)
P1 Au23 Au8 123.72(12)
P1 Au23 Au11 124.30(12)
P1 Au23 Au18 119.94(12)
P1 Au23 Au28 121.37(12)
P1 Au23 Au37 119.34(12)
P1 Au23 Au47 175.81(12)
P1 Au23 Pd47 175.81(12)
Pd47 Au23 Au8 58.89(2)
Pd47 Au23 Au11 59.60(3)
Pd47 Au23 Au18 57.90(3)
Pd47 Au23 Au28 58.33(3)
Pd47 Au23 Au37 56.57(3)
Au6 Au24 Au22 57.50(2)
Au6 Au24 Au36 106.82(3)
Au11 Au24 Au6 59.83(2)
Au11 Au24 Au19 108.18(3)
Au11 Au24 Au22 87.71(3)
Au11 Au24 Au36 108.46(3)
Au19 Au24 Au6 60.13(2)
Au19 Au24 Au22 91.04(3)
Au19 Au24 Au36 58.56(2)
Au28 Au24 Au6 109.51(3)
Au28 Au24 Au11 61.39(2)
Au28 Au24 Au19 108.92(3)
Au28 Au24 Au22 146.87(3)
Au28 Au24 Au36 60.95(2)
Au36 Au24 Au22 148.46(3)
Au47 Au24 Au6 59.66(3)
Au47 Au24 Au11 59.03(2)
Au47 Au24 Au19 58.72(3)
Au47 Au24 Au22 117.13(3)
Au47 Au24 Au28 58.63(3)
Au47 Au24 Au36 56.54(2)
S10 Au24 Au6 107.43(13)
S10 Au24 Au11 118.44(17)
S10 Au24 Au19 114.00(18)
S10 Au24 Au22 50.15(13)
S10 Au24 Au28 133.18(16)
S10 Au24 Au36 131.27(15)
S10 Au24 Au47 166.84(14)
S10 Au24 Pd47 166.84(14)
Pd47 Au24 Au6 59.66(3)
Pd47 Au24 Au11 59.03(2)
Pd47 Au24 Au19 58.72(3)
Pd47 Au24 Au22 117.13(3)
Pd47 Au24 Au28 58.63(3)
Pd47 Au24 Au36 56.54(2)
Au7 Au25 Au10 60.50(2)
Au7 Au25 Au14 60.66(2)
Au7 Au25 Au42 109.32(3)
Au7 Au25 Au43 107.97(3)
Au10 Au25 Au14 107.61(3)
Au42 Au25 Au10 107.06(3)
Au42 Au25 Au14 60.15(2)
Au43 Au25 Au10 58.22(2)
Au43 Au25 Au14 107.89(3)
Au43 Au25 Au42 60.46(2)
Au50 Au25 Au7 60.07(3)
Au50 Au25 Au10 58.79(3)
Au50 Au25 Au14 57.31(2)
Au50 Au25 Au42 57.25(3)
Au50 Au25 Au43 57.96(3)
P8 Au25 Au7 118.59(13)
P8 Au25 Au10 121.55(12)
P8 Au25 Au14 121.50(13)
P8 Au25 Au42 123.37(12)
P8 Au25 Au43 123.59(13)
P8 Au25 Au50 178.44(13)
P8 Au25 Pd50 178.44(13)
Pd50 Au25 Au7 60.07(3)
Pd50 Au25 Au10 58.79(3)
Pd50 Au25 Au14 57.31(2)
Pd50 Au25 Au42 57.25(3)
Pd50 Au25 Au43 57.96(3)
Au1 Au26 Au16 59.62(2)
Au1 Au26 Au31 59.32(2)
Au1 Au26 Au33 60.02(2)
Au1 Au26 Au41 107.58(3)
Au16 Au26 Au31 89.66(3)
Au33 Au26 Au16 107.29(3)
Au33 Au26 Au31 91.91(3)
Au33 Au26 Au41 109.18(3)
Au41 Au26 Au16 58.58(2)
Au41 Au26 Au31 145.50(3)
Au45 Au26 Au1 109.87(3)
Au45 Au26 Au16 107.85(3)
Au45 Au26 Au31 151.41(3)
Au45 Au26 Au33 61.73(2)
Au45 Au26 Au41 60.84(3)
Au49 Au26 Au1 60.19(3)
Au49 Au26 Au16 58.43(3)
Au49 Au26 Au31 119.50(3)
Au49 Au26 Au33 58.57(3)
Au49 Au26 Au41 57.46(3)
Au49 Au26 Au45 57.89(3)
S6 Au26 Au1 110.04(12)
S6 Au26 Au16 119.68(13)
S6 Au26 Au31 50.83(11)
S6 Au26 Au33 116.06(11)
S6 Au26 Au41 131.21(11)
S6 Au26 Au45 128.68(13)
S6 Au26 Au49 170.06(11)
S6 Au26 Pd49 170.06(11)
Pd49 Au26 Au1 60.19(3)
Pd49 Au26 Au16 58.43(3)
Pd49 Au26 Au31 119.50(3)
Pd49 Au26 Au33 58.57(3)
Pd49 Au26 Au41 57.46(3)
Pd49 Au26 Au45 57.89(3)
Au6 Au27 Au11 58.19(2)
Au6 Au27 Au38 106.66(3)
Au9 Au27 Au6 60.45(2)
Au9 Au27 Au11 91.54(3)
Au9 Au27 Au22 108.20(3)
Au9 Au27 Au35 61.94(2)
Au9 Au27 Au38 109.20(3)
Au22 Au27 Au6 59.27(2)
Au22 Au27 Au11 87.60(3)
Au22 Au27 Au38 58.70(2)
Au35 Au27 Au6 109.63(3)
Au35 Au27 Au11 152.04(3)
Au35 Au27 Au22 108.14(3)
Au35 Au27 Au38 60.46(2)
Au38 Au27 Au11 144.20(3)
Au48 Au27 Au6 59.70(3)
Au48 Au27 Au9 59.26(3)
Au48 Au27 Au11 117.84(3)
Au48 Au27 Au22 58.78(3)
Au48 Au27 Au35 57.91(3)
Au48 Au27 Au38 56.94(3)
S5 Au27 Au6 108.96(11)
S5 Au27 Au9 114.72(11)
S5 Au27 Au11 50.97(11)
S5 Au27 Au22 118.69(11)
S5 Au27 Au35 129.85(11)
S5 Au27 Au38 132.94(11)
S5 Au27 Au48 168.49(11)
S5 Au27 Pd48 168.49(11)
Pd48 Au27 Au6 59.70(3)
Pd48 Au27 Au9 59.26(3)
Pd48 Au27 Au11 117.84(3)
Pd48 Au27 Au22 58.78(3)
Pd48 Au27 Au35 57.91(3)
Pd48 Au27 Au38 56.94(3)
Au11 Au28 Au36 107.42(3)
Au11 Au28 Au37 106.45(3)
Au23 Au28 Au11 58.82(2)
Au23 Au28 Au36 106.73(3)
Au23 Au28 Au37 60.15(2)
Au24 Au28 Au11 59.62(2)
Au24 Au28 Au23 107.35(3)
Au24 Au28 Au36 61.36(2)
Au24 Au28 Au37 107.61(3)
Au36 Au28 Au37 58.22(2)
Au47 Au28 Au11 58.73(2)
Au47 Au28 Au23 57.62(3)
Au47 Au28 Au24 59.62(3)
Au47 Au28 Au36 56.95(2)
Au47 Au28 Au37 55.93(3)
P11 Au28 Au11 122.49(13)
P11 Au28 Au23 123.56(13)
P11 Au28 Au24 119.98(13)
P11 Au28 Au36 121.58(13)
P11 Au28 Au37 123.56(13)
P11 Au28 Au47 178.53(13)
P11 Au28 Pd47 178.53(13)
Pd47 Au28 Au11 58.73(2)
Pd47 Au28 Au23 57.62(3)
Pd47 Au28 Au24 59.62(3)
Pd47 Au28 Au36 56.95(2)
Pd47 Au28 Au37 55.93(3)
Au3 Au29 Au40 106.55(3)
Au4 Au29 Au3 58.59(2)
Au4 Au29 Au40 60.11(2)
Au4 Au29 Au45 107.72(3)
Au33 Au29 Au3 59.53(2)
Au33 Au29 Au4 107.31(3)
Au33 Au29 Au40 108.47(3)
Au33 Au29 Au45 61.26(2)
Au45 Au29 Au3 107.64(3)
Au45 Au29 Au40 59.57(2)
Au49 Au29 Au3 58.67(3)
Au49 Au29 Au4 57.71(3)
Au49 Au29 Au33 59.76(3)
Au49 Au29 Au40 56.41(3)
Au49 Au29 Au45 57.57(3)
P2 Au29 Au3 123.29(12)
P2 Au29 Au4 119.30(12)
P2 Au29 Au33 124.56(13)
P2 Au29 Au40 119.64(13)
P2 Au29 Au45 122.95(12)
P2 Au29 Au49 175.64(13)
P2 Au29 Pd49 175.64(13)
Pd49 Au29 Au3 58.67(3)
Pd49 Au29 Au4 57.71(3)
Pd49 Au29 Au33 59.76(3)
Pd49 Au29 Au40 56.41(3)
Pd49 Au29 Au45 57.57(3)
Au9 Au30 Au21 60.74(2)
Au9 Au30 Au35 61.76(2)
Au9 Au30 Au39 107.31(3)
Au9 Au30 Au44 109.15(3)
Au21 Au30 Au35 108.77(3)
Au21 Au30 Au39 58.44(2)
Au21 Au30 Au44 105.55(3)
Au35 Au30 Au39 106.20(3)
Au35 Au30 Au44 60.27(3)
Au44 Au30 Au39 57.60(2)
Au48 Au30 Au9 59.87(3)
Au48 Au30 Au21 58.70(3)
Au48 Au30 Au35 57.92(3)
Au48 Au30 Au39 56.63(2)
Au48 Au30 Au44 56.55(3)
P13 Au30 Au9 117.63(14)
P13 Au30 Au21 122.17(14)
P13 Au30 Au35 119.66(14)
P13 Au30 Au39 126.42(14)
P13 Au30 Au44 124.52(14)
P13 Au30 Au48 176.95(14)
P13 Au30 Pd48 176.95(14)
Pd48 Au30 Au9 59.87(3)
Pd48 Au30 Au21 58.70(3)
Pd48 Au30 Au35 57.92(3)
Pd48 Au30 Au39 56.63(2)
Pd48 Au30 Au44 56.55(3)
Au1 Au31 Au26 57.55(2)
Au1 Au31 Au43 107.07(3)
Au10 Au31 Au1 60.22(2)
Au10 Au31 Au26 89.86(3)
Au10 Au31 Au43 58.45(2)
Au34 Au31 Au1 59.93(2)
Au34 Au31 Au10 108.54(3)
Au34 Au31 Au26 88.82(3)
Au34 Au31 Au43 109.23(3)
Au43 Au31 Au26 146.83(3)
Au46 Au31 Au1 109.93(3)
Au46 Au31 Au10 108.20(3)
Au46 Au31 Au26 149.46(3)
Au46 Au31 Au34 62.45(2)
Au46 Au31 Au43 60.24(3)
Au50 Au31 Au1 59.84(3)
Au50 Au31 Au10 59.04(3)
Au50 Au31 Au26 117.38(3)
Au50 Au31 Au34 59.22(3)
Au50 Au31 Au43 56.96(3)
Au50 Au31 Au46 58.19(3)
S6 Au31 Au1 108.40(11)
S6 Au31 Au10 120.00(12)
S6 Au31 Au26 50.97(11)
S6 Au31 Au34 112.93(12)
S6 Au31 Au43 134.42(12)
S6 Au31 Au46 128.72(11)
S6 Au31 Au50 167.70(12)
S6 Au31 Pd50 167.70(12)
Pd50 Au31 Au1 59.84(3)
Pd50 Au31 Au10 59.04(3)
Pd50 Au31 Au26 117.38(3)
Pd50 Au31 Au34 59.22(3)
Pd50 Au31 Au43 56.96(3)
Pd50 Au31 Au46 58.19(3)
Au6 Au32 Au8 60.22(2)
Au6 Au32 Au18 106.75(3)
Au6 Au32 Au19 60.54(2)
Au6 Au32 Au21 58.82(2)
Au8 Au32 Au18 57.85(2)
Au8 Au32 Au19 107.99(3)
Au8 Au32 Au21 91.04(3)
Au18 Au32 Au21 147.08(3)
Au19 Au32 Au18 107.85(3)
Au19 Au32 Au21 90.85(3)
Au20 Au32 Au6 110.57(3)
Au20 Au32 Au8 108.38(3)
Au20 Au32 Au18 60.68(2)
Au20 Au32 Au19 61.47(2)
Au20 Au32 Au21 149.68(3)
Au47 Au32 Au6 60.27(3)
Au47 Au32 Au8 58.78(2)
Au47 Au32 Au18 56.44(2)
Au47 Au32 Au19 58.35(3)
Au47 Au32 Au20 58.56(3)
Au47 Au32 Au21 119.09(3)
S1 Au32 Au6 108.72(11)
S1 Au32 Au8 121.25(11)
S1 Au32 Au18 134.84(11)
S1 Au32 Au19 113.53(11)
S1 Au32 Au20 127.26(11)
S1 Au32 Au21 50.05(11)
S1 Au32 Au47 168.16(11)
S1 Au32 Pd47 168.16(11)
Pd47 Au32 Au6 60.27(3)
Pd47 Au32 Au8 58.78(2)
Pd47 Au32 Au18 56.44(2)
Pd47 Au32 Au19 58.35(3)
Pd47 Au32 Au20 58.56(3)
Pd47 Au32 Au21 119.09(3)
Au1 Au33 Au3 60.67(2)
Au1 Au33 Au26 59.36(2)
Au1 Au33 Au34 58.05(2)
Au1 Au33 Au45 106.60(3)
Au3 Au33 Au26 108.06(3)
Au3 Au33 Au34 92.18(3)
Au3 Au33 Au45 108.89(3)
Au26 Au33 Au34 87.49(3)
Au26 Au33 Au45 58.32(2)
Au29 Au33 Au1 110.03(3)
Au29 Au33 Au3 61.82(2)
Au29 Au33 Au26 108.09(3)
Au29 Au33 Au34 152.51(3)
Au29 Au33 Au45 60.59(2)
Au45 Au33 Au34 143.67(3)
Au49 Au33 Au1 60.04(3)
Au49 Au33 Au3 58.92(3)
Au49 Au33 Au26 58.84(3)
Au49 Au33 Au29 57.89(3)
Au49 Au33 Au34 118.05(3)
Au49 Au33 Au45 56.81(3)
S8 Au33 Au1 107.88(12)
S8 Au33 Au3 116.42(11)
S8 Au33 Au26 116.68(12)
S8 Au33 Au29 131.63(12)
S8 Au33 Au34 49.90(12)
S8 Au33 Au45 132.29(11)
S8 Au33 Au49 167.92(12)
S8 Au33 Pd49 167.92(12)
Pd49 Au33 Au1 60.04(3)
Pd49 Au33 Au3 58.92(3)
Pd49 Au33 Au26 58.84(3)
Pd49 Au33 Au29 57.89(3)
Pd49 Au33 Au34 118.05(3)
Pd49 Au33 Au45 56.81(3)
Au1 Au34 Au33 57.81(2)
Au1 Au34 Au46 107.57(3)
Au2 Au34 Au1 59.34(2)
Au2 Au34 Au33 87.63(3)
Au2 Au34 Au46 108.89(3)
Au13 Au34 Au1 109.26(3)
Au13 Au34 Au2 61.92(2)
Au13 Au34 Au31 108.00(3)
Au13 Au34 Au33 147.40(3)
Au13 Au34 Au46 60.23(2)
Au31 Au34 Au1 60.90(2)
Au31 Au34 Au2 108.36(3)
Au31 Au34 Au33 91.74(3)
Au31 Au34 Au46 58.50(2)
Au46 Au34 Au33 148.94(3)
Au50 Au34 Au1 60.05(3)
Au50 Au34 Au2 59.22(3)
Au50 Au34 Au13 57.91(3)
Au50 Au34 Au31 58.79(3)
Au50 Au34 Au33 117.83(3)
Au50 Au34 Au46 56.72(3)
S8 Au34 Au1 108.07(12)
S8 Au34 Au2 112.15(11)
S8 Au34 Au13 128.35(11)
S8 Au34 Au31 120.98(11)
S8 Au34 Au33 50.34(11)
S8 Au34 Au46 135.27(12)
S8 Au34 Au50 167.38(12)
S8 Au34 Pd50 167.38(12)
Pd50 Au34 Au1 60.05(3)
Pd50 Au34 Au2 59.22(3)
Pd50 Au34 Au13 57.91(3)
Pd50 Au34 Au31 58.79(3)
Pd50 Au34 Au33 117.83(3)
Pd50 Au34 Au46 56.72(3)
Au27 Au35 Au9 58.82(2)
Au27 Au35 Au30 106.69(3)
Au27 Au35 Au38 60.50(2)
Au27 Au35 Au44 108.96(3)
Au30 Au35 Au9 58.12(2)
Au30 Au35 Au38 108.85(3)
Au30 Au35 Au44 60.57(2)
Au38 Au35 Au9 106.79(3)
Au38 Au35 Au44 61.13(2)
Au44 Au35 Au9 106.53(3)
Au48 Au35 Au9 58.61(3)
Au48 Au35 Au27 59.41(3)
Au48 Au35 Au30 58.16(3)
Au48 Au35 Au38 57.39(3)
Au48 Au35 Au44 56.72(3)
P16 Au35 Au9 122.86(13)
P16 Au35 Au27 125.04(14)
P16 Au35 Au30 118.44(15)
P16 Au35 Au38 123.80(15)
P16 Au35 Au44 119.50(13)
P16 Au35 Au48 175.55(14)
P16 Au35 Pd48 175.55(14)
Pd48 Au35 Au9 58.61(3)
Pd48 Au35 Au27 59.41(3)
Pd48 Au35 Au30 58.16(3)
Pd48 Au35 Au38 57.39(3)
Pd48 Au35 Au44 56.72(3)
Au19 Au36 Au20 60.59(2)
Au19 Au36 Au24 59.51(2)
Au19 Au36 Au28 107.02(3)
Au19 Au36 Au37 109.38(3)
Au24 Au36 Au20 107.36(3)
Au28 Au36 Au20 109.17(3)
Au28 Au36 Au24 57.69(2)
Au37 Au36 Au20 60.58(2)
Au37 Au36 Au24 107.67(3)
Au37 Au36 Au28 61.94(2)
Au47 Au36 Au19 59.77(3)
Au47 Au36 Au20 57.79(3)
Au47 Au36 Au24 58.62(3)
Au47 Au36 Au28 58.10(3)
Au47 Au36 Au37 57.62(3)
P12 Au36 Au19 123.95(14)
P12 Au36 Au20 122.74(14)
P12 Au36 Au24 123.07(14)
P12 Au36 Au28 119.37(14)
P12 Au36 Au37 118.99(13)
P12 Au36 Au47 176.24(13)
P12 Au36 Pd47 176.24(13)
Pd47 Au36 Au19 59.77(3)
Pd47 Au36 Au20 57.79(3)
Pd47 Au36 Au24 58.62(3)
Pd47 Au36 Au28 58.10(3)
Pd47 Au36 Au37 57.62(3)
Au18 Au37 Au20 59.98(2)
Au18 Au37 Au23 59.01(2)
Au18 Au37 Au28 106.09(3)
Au20 Au37 Au23 106.88(3)
Au20 Au37 Au28 107.80(3)
Au23 Au37 Au28 58.43(2)
Au36 Au37 Au18 108.16(3)
Au36 Au37 Au20 60.91(2)
Au36 Au37 Au23 106.66(3)
Au36 Au37 Au28 59.85(2)
Au47 Au37 Au18 57.88(3)
Au47 Au37 Au20 58.03(3)
Au47 Au37 Au23 57.44(2)
Au47 Au37 Au28 57.45(3)
Au47 Au37 Au36 58.04(2)
Cl1 Au37 Au18 124.02(12)
Cl1 Au37 Au20 121.84(12)
Cl1 Au37 Au23 123.84(11)
Cl1 Au37 Au28 121.47(12)
Cl1 Au37 Au36 119.98(11)
Cl1 Au37 Au47 177.97(12)
Cl1 Au37 Pd47 177.97(12)
Pd47 Au37 Au18 57.88(3)
Pd47 Au37 Au20 58.03(3)
Pd47 Au37 Au23 57.44(2)
Pd47 Au37 Au28 57.45(3)
Pd47 Au37 Au36 58.04(2)
Au15 Au38 Au27 108.44(3)
Au15 Au38 Au35 108.94(3)
Au15 Au38 Au44 60.67(2)
Au22 Au38 Au15 60.61(2)
Au22 Au38 Au27 60.36(2)
Au22 Au38 Au35 108.33(3)
Au22 Au38 Au44 108.61(3)
Au27 Au38 Au44 106.75(3)
Au35 Au38 Au27 59.03(2)
Au35 Au38 Au44 59.79(2)
Au48 Au38 Au15 58.44(3)
Au48 Au38 Au22 60.08(3)
Au48 Au38 Au27 59.07(3)
Au48 Au38 Au35 58.06(3)
Au48 Au38 Au44 56.43(3)
P14 Au38 Au15 120.42(12)
P14 Au38 Au22 122.27(14)
P14 Au38 Au27 123.49(13)
P14 Au38 Au35 121.22(13)
P14 Au38 Au44 120.53(13)
P14 Au38 Au48 176.95(14)
P14 Au38 Pd48 176.95(14)
Pd48 Au38 Au15 58.44(3)
Pd48 Au38 Au22 60.08(3)
Pd48 Au38 Au27 59.07(3)
Pd48 Au38 Au35 58.06(3)
Pd48 Au38 Au44 56.43(3)
Au12 Au39 Au30 106.16(3)
Au15 Au39 Au12 58.99(2)
Au15 Au39 Au30 108.10(3)
Au21 Au39 Au12 59.64(2)
Au21 Au39 Au15 107.15(3)
Au21 Au39 Au30 58.56(2)
Au44 Au39 Au12 108.37(3)
Au44 Au39 Au15 61.73(3)
Au44 Au39 Au21 107.64(3)
Au44 Au39 Au30 60.04(2)
Au48 Au39 Au12 58.84(3)
Au48 Au39 Au15 58.03(3)
Au48 Au39 Au21 58.80(3)
Au48 Au39 Au30 56.81(3)
Au48 Au39 Au44 57.51(3)
P15 Au39 Au12 122.02(13)
P15 Au39 Au15 117.89(14)
P15 Au39 Au21 125.90(15)
P15 Au39 Au30 125.20(13)
P15 Au39 Au44 118.99(15)
P15 Au39 Au48 175.26(15)
P15 Au39 Pd48 175.26(15)
Pd48 Au39 Au12 58.84(3)
Pd48 Au39 Au15 58.03(3)
Pd48 Au39 Au21 58.80(3)
Pd48 Au39 Au30 56.81(3)
Pd48 Au39 Au44 57.51(3)
Au4 Au40 Au29 58.86(2)
Au17 Au40 Au4 60.06(2)
Au17 Au40 Au29 106.90(3)
Au17 Au40 Au41 60.08(2)
Au17 Au40 Au45 107.45(3)
Au41 Au40 Au4 107.40(3)
Au41 Au40 Au29 106.70(3)
Au41 Au40 Au45 59.51(3)
Au45 Au40 Au4 106.60(3)
Au45 Au40 Au29 59.42(2)
Au49 Au40 Au4 57.48(2)
Au49 Au40 Au17 58.10(3)
Au49 Au40 Au29 57.22(3)
Au49 Au40 Au41 57.95(3)
Au49 Au40 Au45 57.76(3)
Cl1A Au40 Au4 123.98(12)
Cl1A Au40 Au17 121.35(14)
Cl1A Au40 Au29 124.21(13)
Cl1A Au40 Au41 120.26(12)
Cl1A Au40 Au45 121.65(13)
Cl1A Au40 Au49 178.22(13)
Cl1A Au40 Pd49 178.22(13)
Pd49 Au40 Au4 57.48(2)
Pd49 Au40 Au17 58.10(3)
Pd49 Au40 Au29 57.22(3)
Pd49 Au40 Au41 57.95(3)
Pd49 Au40 Au45 57.76(3)
Au16 Au41 Au17 60.49(2)
Au16 Au41 Au26 60.75(2)
Au16 Au41 Au40 108.47(3)
Au16 Au41 Au45 107.90(3)
Au17 Au41 Au40 59.75(2)
Au26 Au41 Au17 108.36(3)
Au26 Au41 Au40 107.46(3)
Au26 Au41 Au45 58.73(2)
Au45 Au41 Au17 107.80(3)
Au45 Au41 Au40 60.29(2)
Au49 Au41 Au16 59.81(3)
Au49 Au41 Au17 57.66(3)
Au49 Au41 Au26 59.33(2)
Au49 Au41 Au40 56.90(3)
Au49 Au41 Au45 57.73(3)
P17 Au41 Au16 121.81(14)
P17 Au41 Au17 121.38(14)
P17 Au41 Au26 122.60(13)
P17 Au41 Au40 120.90(13)
P17 Au41 Au45 121.88(15)
P17 Au41 Au49 177.78(13)
P17 Au41 Pd49 177.78(13)
Pd49 Au41 Au16 59.81(3)
Pd49 Au41 Au17 57.66(3)
Pd49 Au41 Au26 59.33(2)
Pd49 Au41 Au40 56.90(3)
Pd49 Au41 Au45 57.73(3)
Au14 Au42 Au13 59.14(2)
Au14 Au42 Au46 106.42(3)
Au25 Au42 Au13 107.06(3)
Au25 Au42 Au14 60.58(2)
Au25 Au42 Au43 59.65(2)
Au25 Au42 Au46 106.73(3)
Au43 Au42 Au13 106.25(3)
Au43 Au42 Au14 107.59(3)
Au43 Au42 Au46 59.22(3)
Au46 Au42 Au13 58.92(2)
Au50 Au42 Au13 57.20(3)
Au50 Au42 Au14 57.62(3)
Au50 Au42 Au25 57.78(3)
Au50 Au42 Au43 57.82(3)
Au50 Au42 Au46 57.53(3)
Cl0A Au42 Au13 123.37(12)
Cl0A Au42 Au14 122.14(12)
Cl0A Au42 Au25 121.50(13)
Cl0A Au42 Au43 121.99(11)
Cl0A Au42 Au46 123.07(13)
Cl0A Au42 Au50 179.28(14)
Cl0A Au42 Pd50 179.28(14)
Pd50 Au42 Au13 57.20(3)
Pd50 Au42 Au14 57.62(3)
Pd50 Au42 Au25 57.78(3)
Pd50 Au42 Au43 57.82(3)
Pd50 Au42 Au46 57.53(3)
Au10 Au43 Au25 61.21(2)
Au10 Au43 Au31 59.28(3)
Au10 Au43 Au42 108.98(3)
Au10 Au43 Au46 107.15(3)
Au25 Au43 Au31 107.22(3)
Au25 Au43 Au42 59.89(2)
Au25 Au43 Au46 108.17(3)
Au42 Au43 Au31 106.71(3)
Au46 Au43 Au31 58.14(3)
Au46 Au43 Au42 60.79(3)
Au50 Au43 Au10 59.79(3)
Au50 Au43 Au25 57.60(3)
Au50 Au43 Au31 58.29(3)
Au50 Au43 Au42 56.94(3)
Au50 Au43 Au46 57.85(3)
P19 Au43 Au10 121.15(14)
P19 Au43 Au25 122.44(18)
P19 Au43 Au31 122.26(16)
P19 Au43 Au42 122.14(13)
P19 Au43 Au46 121.58(16)
P19 Au43 Au50 179.03(14)
P19 Au43 Pd50 179.03(14)
Pd50 Au43 Au10 59.79(3)
Pd50 Au43 Au25 57.60(3)
Pd50 Au43 Au31 58.29(3)
Pd50 Au43 Au42 56.94(3)
Pd50 Au43 Au46 57.85(3)
Au15 Au44 Au38 58.30(2)
Au30 Au44 Au15 108.37(3)
Au30 Au44 Au38 106.13(3)
Au35 Au44 Au15 106.45(3)
Au35 Au44 Au30 59.16(2)
Au35 Au44 Au38 59.08(2)
Au39 Au44 Au15 59.78(2)
Au39 Au44 Au30 62.35(3)
Au39 Au44 Au35 109.09(3)
Au39 Au44 Au38 106.66(3)
Au48 Au44 Au15 57.71(3)
Au48 Au44 Au30 58.01(3)
Au48 Au44 Au35 57.96(3)
Au48 Au44 Au38 56.99(3)
Au48 Au44 Au39 58.84(3)
Cl2 Au44 Au15 121.49(13)
Cl2 Au44 Au30 120.61(14)
Cl2 Au44 Au35 124.73(12)
Cl2 Au44 Au38 126.05(14)
Cl2 Au44 Au39 117.60(13)
Cl2 Au44 Au48 176.42(14)
Cl2 Au44 Pd48 176.42(14)
Pd48 Au44 Au15 57.71(3)
Pd48 Au44 Au30 58.01(3)
Pd48 Au44 Au35 57.96(3)
Pd48 Au44 Au38 56.99(3)
Pd48 Au44 Au39 58.84(3)
Au26 Au45 Au29 107.41(3)
Au26 Au45 Au33 59.94(2)
Au26 Au45 Au40 108.74(3)
Au26 Au45 Au41 60.43(2)
Au29 Au45 Au33 58.14(2)
Au29 Au45 Au40 61.01(2)
Au40 Au45 Au33 107.15(3)
Au41 Au45 Au29 108.50(3)
Au41 Au45 Au33 107.48(3)
Au41 Au45 Au40 60.20(3)
Au49 Au45 Au26 60.03(3)
Au49 Au45 Au29 57.56(3)
Au49 Au45 Au33 58.59(3)
Au49 Au45 Au40 56.93(3)
Au49 Au45 Au41 57.96(3)
P18 Au45 Au26 119.32(14)
P18 Au45 Au29 123.62(14)
P18 Au45 Au33 122.23(15)
P18 Au45 Au40 122.96(15)
P18 Au45 Au41 120.81(15)
P18 Au45 Au49 178.74(15)
P18 Au45 Pd49 178.74(15)
Pd49 Au45 Au26 60.03(3)
Pd49 Au45 Au29 57.56(3)
Pd49 Au45 Au33 58.59(3)
Pd49 Au45 Au40 56.93(3)
Pd49 Au45 Au41 57.96(3)
Au13 Au46 Au34 57.74(2)
Au13 Au46 Au42 60.60(2)
Au31 Au46 Au13 106.40(3)
Au31 Au46 Au34 59.04(2)
Au31 Au46 Au42 108.82(3)
Au31 Au46 Au43 61.63(3)
Au42 Au46 Au34 106.41(3)
Au43 Au46 Au13 108.20(3)
Au43 Au46 Au34 107.66(3)
Au43 Au46 Au42 59.99(3)
Au50 Au46 Au13 57.56(2)
Au50 Au46 Au31 59.57(3)
Au50 Au46 Au34 58.43(3)
Au50 Au46 Au42 56.65(3)
Au50 Au46 Au43 57.84(3)
P20 Au46 Au13 120.63(14)
P20 Au46 Au31 123.46(17)
P20 Au46 Au34 123.34(18)
P20 Au46 Au42 120.36(19)
P20 Au46 Au43 122.17(15)
P20 Au46 Au50 176.85(19)
P20 Au46 Pd50 176.85(19)
Pd50 Au46 Au13 57.56(2)
Pd50 Au46 Au31 59.57(3)
Pd50 Au46 Au34 58.43(3)
Pd50 Au46 Au42 56.65(3)
Pd50 Au46 Au43 57.84(3)
Au8 Au47 Au6 61.61(3)
Au8 Au47 Au32 62.31(3)
Au11 Au47 Au6 61.67(3)
Au11 Au47 Au8 62.53(3)
Au11 Au47 Au24 61.87(3)
Au11 Au47 Au32 113.37(3)
Au18 Au47 Au6 114.27(3)
Au18 Au47 Au8 61.78(3)
Au18 Au47 Au11 114.47(3)
Au18 Au47 Au19 119.06(4)
Au18 Au47 Au20 64.73(3)
Au18 Au47 Au23 64.06(3)
Au18 Au47 Au24 175.76(4)
Au18 Au47 Au28 119.22(4)
Au18 Au47 Au32 65.05(3)
Au19 Au47 Au6 62.26(2)
Au19 Au47 Au8 114.60(3)
Au19 Au47 Au11 113.53(3)
Au19 Au47 Au24 62.41(3)
Au19 Au47 Au32 62.83(3)
Au20 Au47 Au6 113.64(3)
Au20 Au47 Au8 113.76(4)
Au20 Au47 Au11 174.82(4)
Au20 Au47 Au19 64.07(3)
Au20 Au47 Au24 118.70(3)
Au20 Au47 Au28 121.62(4)
Au20 Au47 Au32 61.51(3)
Au23 Au47 Au6 114.45(3)
Au23 Au47 Au8 64.07(3)
Au23 Au47 Au11 62.43(3)
Au23 Au47 Au19 175.96(4)
Au23 Au47 Au20 119.96(4)
Au23 Au47 Au24 114.28(4)
Au23 Au47 Au28 64.05(3)
Au23 Au47 Au32 118.20(3)
Au24 Au47 Au6 62.44(3)
Au24 Au47 Au8 113.99(3)
Au24 Au47 Au32 113.84(3)
Au28 Au47 Au6 114.43(4)
Au28 Au47 Au8 117.12(3)
Au28 Au47 Au11 63.44(3)
Au28 Au47 Au19 114.62(3)
Au28 Au47 Au24 61.74(3)
Au28 Au47 Au32 175.25(4)
Au32 Au47 Au6 60.94(3)
Au36 Au47 Au6 115.87(3)
Au36 Au47 Au8 177.09(4)
Au36 Au47 Au11 118.00(4)
Au36 Au47 Au18 119.40(4)
Au36 Au47 Au19 62.50(3)
Au36 Au47 Au20 65.50(3)
Au36 Au47 Au23 118.81(4)
Au36 Au47 Au24 64.84(3)
Au36 Au47 Au28 64.94(3)
Au36 Au47 Au32 115.44(3)
Au37 Au47 Au6 178.95(4)
Au37 Au47 Au8 118.15(3)
Au37 Au47 Au11 119.23(4)
Au37 Au47 Au18 64.97(3)
Au37 Au47 Au19 117.34(3)
Au37 Au47 Au20 65.44(3)
Au37 Au47 Au23 65.99(3)
Au37 Au47 Au24 118.36(4)
Au37 Au47 Au28 66.62(3)
Au37 Au47 Au32 118.01(4)
Au37 Au47 Au36 64.34(3)
Au9 Au48 Au6 62.11(2)
Au12 Au48 Au6 61.28(3)
Au12 Au48 Au9 113.82(3)
Au12 Au48 Au22 62.49(3)
Au12 Au48 Au27 114.23(4)
Au15 Au48 Au6 113.56(3)
Au15 Au48 Au9 175.66(4)
Au15 Au48 Au12 62.51(3)
Au15 Au48 Au21 115.54(4)
Au15 Au48 Au22 63.15(3)
Au15 Au48 Au27 117.00(4)
Au15 Au48 Au30 121.58(4)
Au21 Au48 Au6 62.70(3)
Au21 Au48 Au9 62.86(3)
Au21 Au48 Au12 62.64(3)
Au21 Au48 Au22 114.58(4)
Au21 Au48 Au27 114.47(3)
Au22 Au48 Au6 61.35(3)
Au22 Au48 Au9 113.42(3)
Au27 Au48 Au6 62.22(3)
Au27 Au48 Au9 61.74(3)
Au27 Au48 Au22 62.69(3)
Au30 Au48 Au6 114.28(4)
Au30 Au48 Au9 61.79(3)
Au30 Au48 Au12 117.98(4)
Au30 Au48 Au21 63.13(3)
Au30 Au48 Au22 175.15(4)
Au30 Au48 Au27 113.85(4)
Au35 Au48 Au6 115.79(3)
Au35 Au48 Au9 64.47(3)
Au35 Au48 Au12 176.84(4)
Au35 Au48 Au15 119.08(4)
Au35 Au48 Au21 117.56(4)
Au35 Au48 Au22 115.39(4)
Au35 Au48 Au27 62.68(3)
Au35 Au48 Au30 63.91(3)
Au35 Au48 Au39 119.34(4)
Au38 Au48 Au6 114.40(4)
Au38 Au48 Au9 117.39(4)
Au38 Au48 Au12 115.11(4)
Au38 Au48 Au15 63.95(3)
Au38 Au48 Au21 176.82(4)
Au38 Au48 Au22 62.29(3)
Au38 Au48 Au27 63.99(3)
Au38 Au48 Au30 119.95(4)
Au38 Au48 Au35 64.55(3)
Au38 Au48 Au39 118.36(4)
Au39 Au48 Au6 115.05(4)
Au39 Au48 Au9 117.01(4)
Au39 Au48 Au12 63.72(3)
Au39 Au48 Au15 64.05(3)
Au39 Au48 Au21 63.11(3)
Au39 Au48 Au22 116.71(3)
Au39 Au48 Au27 177.25(4)
Au39 Au48 Au30 66.56(3)
Au44 Au48 Au6 178.70(4)
Au44 Au48 Au9 118.37(4)
Au44 Au48 Au12 117.63(4)
Au44 Au48 Au15 65.96(3)
Au44 Au48 Au21 116.30(4)
Au44 Au48 Au22 118.98(4)
Au44 Au48 Au27 119.08(4)
Au44 Au48 Au30 65.44(3)
Au44 Au48 Au35 65.32(3)
Au44 Au48 Au38 66.58(3)
Au44 Au48 Au39 63.65(3)
Au3 Au49 Au1 62.31(2)
Au3 Au49 Au26 113.87(3)
Au4 Au49 Au1 115.75(3)
Au4 Au49 Au3 62.62(3)
Au4 Au49 Au5 64.17(3)
Au4 Au49 Au16 117.68(4)
Au4 Au49 Au17 65.00(3)
Au4 Au49 Au26 176.46(4)
Au4 Au49 Au29 64.47(3)
Au4 Au49 Au33 114.85(3)
Au4 Au49 Au41 120.25(4)
Au4 Au49 Au45 119.56(4)
Au5 Au49 Au1 62.46(3)
Au5 Au49 Au3 62.00(3)
Au5 Au49 Au26 114.16(4)
Au5 Au49 Au33 113.69(3)
Au16 Au49 Au1 61.32(3)
Au16 Au49 Au3 113.34(3)
Au16 Au49 Au5 62.26(3)
Au16 Au49 Au26 62.73(3)
Au16 Au49 Au33 114.07(4)
Au17 Au49 Au1 114.51(4)
Au17 Au49 Au3 115.14(3)
Au17 Au49 Au5 62.37(3)
Au17 Au49 Au16 63.53(3)
Au17 Au49 Au26 117.36(3)
Au17 Au49 Au33 175.91(4)
Au17 Au49 Au41 64.66(3)
Au26 Au49 Au1 61.08(3)
Au29 Au49 Au1 115.17(3)
Au29 Au49 Au3 64.55(3)
Au29 Au49 Au5 117.73(3)
Au29 Au49 Au16 176.30(4)
Au29 Au49 Au17 119.99(4)
Au29 Au49 Au26 114.92(4)
Au29 Au49 Au33 62.35(3)
Au29 Au49 Au41 120.14(4)
Au29 Au49 Au45 64.86(3)
Au33 Au49 Au1 61.64(3)
Au33 Au49 Au3 62.28(3)
Au33 Au49 Au26 62.58(3)
Au40 Au49 Au1 178.12(4)
Au40 Au49 Au3 119.56(3)
Au40 Au49 Au4 65.75(3)
Au40 Au49 Au5 118.02(4)
Au40 Au49 Au16 117.10(4)
Au40 Au49 Au17 64.84(3)
Au40 Au49 Au26 117.46(4)
Au40 Au49 Au29 66.38(3)
Au40 Au49 Au33 119.05(4)
Au40 Au49 Au41 65.15(3)
Au40 Au49 Au45 65.31(3)
Au41 Au49 Au1 112.97(3)
Au41 Au49 Au3 175.01(4)
Au41 Au49 Au5 114.90(4)
Au41 Au49 Au16 61.88(3)
Au41 Au49 Au26 63.21(3)
Au41 Au49 Au33 117.60(4)
Au45 Au49 Au1 114.15(4)
Au45 Au49 Au3 118.50(4)
Au45 Au49 Au5 176.21(4)
Au45 Au49 Au16 114.95(3)
Au45 Au49 Au17 119.24(4)
Au45 Au49 Au26 62.08(3)
Au45 Au49 Au33 64.61(3)
Au45 Au49 Au41 64.31(3)
Au2 Au50 Au1 60.73(3)
Au7 Au50 Au1 61.11(3)
Au7 Au50 Au2 62.54(3)
Au7 Au50 Au34 113.59(4)
Au10 Au50 Au1 62.11(3)
Au10 Au50 Au2 114.09(3)
Au10 Au50 Au7 62.96(3)
Au10 Au50 Au34 113.33(4)
Au13 Au50 Au1 114.01(4)
Au13 Au50 Au2 64.26(3)
Au13 Au50 Au7 118.25(3)
Au13 Au50 Au10 175.26(4)
Au13 Au50 Au14 64.58(3)
Au13 Au50 Au25 120.44(4)
Au13 Au50 Au31 114.02(4)
Au13 Au50 Au34 61.93(3)
Au13 Au50 Au43 119.57(4)
Au13 Au50 Au46 64.47(3)
Au14 Au50 Au1 113.09(3)
Au14 Au50 Au2 61.69(3)
Au14 Au50 Au7 64.09(3)
Au14 Au50 Au10 119.00(4)
Au14 Au50 Au31 174.83(4)
Au14 Au50 Au34 113.92(3)
Au14 Au50 Au43 120.38(4)
Au14 Au50 Au46 119.67(4)
Au25 Au50 Au1 114.08(3)
Au25 Au50 Au2 115.11(4)
Au25 Au50 Au7 62.02(3)
Au25 Au50 Au10 64.29(3)
Au25 Au50 Au14 65.63(3)
Au25 Au50 Au31 118.18(4)
Au25 Au50 Au34 175.50(4)
Au25 Au50 Au43 64.44(3)
Au25 Au50 Au46 119.46(4)
Au31 Au50 Au1 62.52(3)
Au31 Au50 Au2 113.15(4)
Au31 Au50 Au7 113.96(3)
Au31 Au50 Au10 62.11(3)
Au31 Au50 Au34 61.99(3)
Au34 Au50 Au1 61.71(3)
Au34 Au50 Au2 61.87(3)
Au42 Au50 Au1 178.51(4)
Au42 Au50 Au2 118.42(3)
Au42 Au50 Au7 117.46(4)
Au42 Au50 Au10 117.87(4)
Au42 Au50 Au13 66.08(3)
Au42 Au50 Au14 65.53(3)
Au42 Au50 Au25 64.97(3)
Au42 Au50 Au31 118.89(4)
Au42 Au50 Au34 119.19(4)
Au42 Au50 Au43 65.24(3)
Au42 Au50 Au46 65.83(3)
Au43 Au50 Au1 115.56(3)
Au43 Au50 Au2 176.02(4)
Au43 Au50 Au7 114.78(4)
Au43 Au50 Au10 62.00(3)
Au43 Au50 Au31 64.75(3)
Au43 Au50 Au34 118.30(4)
Au43 Au50 Au46 64.31(3)
Au46 Au50 Au1 115.62(4)
Au46 Au50 Au2 118.14(4)
Au46 Au50 Au7 176.19(4)
Au46 Au50 Au10 114.11(3)
Au46 Au50 Au31 62.24(3)
Au46 Au50 Au34 64.85(3)
Au21 S1 Au32 79.89(14)
C239 S1 Au21 102.8(7)
C239 S1 Au32 104.1(7)
Au2 S2 Au3 79.50(12)
C235 S2 Au2 100.5(6)
C235 S2 Au3 104.4(6)
Au12 S3 Au19 80.21(12)
C237 S3 Au12 103.0(7)
C237 S3 Au19 106.0(7)
Au8 S4 Au9 77.86(12)
C346 S4 Au8 101.2(9)
C346 S4 Au9 104.5(11)
Au11 S5 Au27 77.99(13)
C236 S5 Au11 99.9(7)
C236 S5 Au27 106.8(7)
Au31 S6 Au26 78.20(13)
C378 S6 Au26 104.2(9)
C378 S6 Au31 103.7(9)
Au16 S7 Au10 77.42(13)
C234 S7 Au10 105.4(7)
C234 S7 Au16 100.6(6)
Au34 S8 Au33 79.75(15)
C417 S8 Au33 105.0(9)
C417 S8 Au34 100.8(8)
Au7 S9 Au5 78.87(13)
C240 S9 Au5 103.4(6)
C240 S9 Au7 102.2(6)
C18 P1 Au23 114.1(4)
C18 P1 C78 102.7(6)
C30 P1 Au23 112.7(4)
C30 P1 C18 103.7(6)
C30 P1 C78 108.1(6)
C78 P1 Au23 114.6(4)
C36 P2 Au29 112.9(4)
C42 P2 Au29 112.5(5)
C42 P2 C36 108.7(6)
C156 P2 Au29 113.8(4)
C156 P2 C36 103.1(6)
C156 P2 C42 105.2(6)
C48 P3 Au17 114.0(5)
C48 P3 C261 103.4(6)
C150 P3 Au17 113.1(4)
C150 P3 C48 103.9(7)
C150 P3 C261 108.0(6)
C261 P3 Au17 113.5(5)
C24 P4 Au4 112.1(4)
C66 P4 Au4 113.7(4)
C66 P4 C24 108.8(6)
C138 P4 Au4 115.7(4)
C138 P4 C24 102.2(6)
C138 P4 C66 103.3(6)
C7 P5 Au14 114.0(6)
C7 P5 C84 107.3(7)
C7 P5 C180 101.3(7)
C84 P5 Au14 111.9(4)
C180 P5 Au14 117.0(4)
C180 P5 C84 104.2(6)
C1 P6 Au13 112.5(4)
C60 P6 Au13 113.7(4)
C60 P6 C1 106.6(6)
C90 P6 Au13 114.8(4)
C90 P6 C1 105.5(6)
C90 P6 C60 102.8(6)
C54 P7 Au20 114.1(5)
C54 P7 C174 104.3(7)
C54 P7 C254 107.7(7)
C174 P7 Au20 113.8(6)
C254 P7 Au20 113.5(5)
C254 P7 C174 102.4(7)
C12 P8 Au25 114.2(4)
C12 P8 C96 101.7(7)
C12 P8 C381 108.8(8)
C96 P8 Au25 112.5(5)
C96 P8 C381 104.9(8)
C381 P8 Au25 113.8(6)
C120 P9 Au18 113.7(5)
C120 P9 C331 104.9(7)
C268 P9 Au18 111.3(5)
C268 P9 C120 107.3(7)
C268 P9 C331 102.4(7)
C331 P9 Au18 116.4(6)
C114 P10 Au15 114.2(5)
C114 P10 C126 104.8(6)
C114 P10 C287 107.2(7)
C126 P10 Au15 114.4(4)
C126 P10 C287 100.9(7)
C287 P10 Au15 114.1(5)
C72 P11 Au28 113.9(5)
C72 P11 C192 106.5(6)
C192 P11 Au28 113.5(5)
C198 P11 Au28 113.9(5)
C198 P11 C72 107.5(7)
C198 P11 C192 100.5(7)
C168 P12 Au36 112.6(5)
C222 P12 Au36 114.6(5)
C222 P12 C168 106.9(7)
C222 P12 C301 105.0(8)
C301 P12 Au36 111.7(6)
C301 P12 C168 105.4(7)
C275 P13 Au30 116.3(5)
C281 P13 Au30 113.8(5)
C281 P13 C275 100.3(7)
C319 P13 Au30 114.4(6)
C319 P13 C275 104.8(7)
C319 P13 C281 105.8(8)
C186 P14 Au38 112.3(5)
C186 P14 C325 106.8(12)
C216 P14 Au38 115.0(6)
C216 P14 C186 106.5(7)
C216 P14 C325 103.7(13)
C325 P14 Au38 111.9(11)
C464 P14 Au38 114.3(19)
C464 P14 C186 109(2)
C464 P14 C216 98(2)
C132 P15 Au39 111.8(5)
C132 P15 C144 107.0(7)
C144 P15 Au39 115.9(5)
C404 P15 Au39 114.4(6)
C404 P15 C132 104.3(7)
C404 P15 C144 102.3(7)
C108 P16 Au35 113.6(4)
C204 P16 Au35 113.4(5)
C204 P16 C108 108.3(7)
C307 P16 Au35 114.9(6)
C307 P16 C108 103.3(7)
C307 P16 C204 102.1(8)
Au22 S10 Au24 79.66(16)
C418 S10 Au22 119.6(10)
C418 S10 Au24 123.3(10)
C210 P17 Au41 115.4(4)
C210 P17 C352 104.0(9)
C267 P17 Au41 115.5(7)
C267 P17 C210 100.7(8)
C267 P17 C352 109.6(11)
C352 P17 Au41 110.7(7)
C453 P17 Au41 114.5(12)
C453 P17 C210 109.5(13)
C453 P17 C267 99.3(14)
C102 P18 Au45 112.7(5)
C102 P18 C313 100.7(7)
C313 P18 Au45 115.4(6)
C391 P18 Au45 108(2)
C391 P18 C102 118(2)
C391 P18 C313 102(3)
C465 P18 Au45 114.9(9)
C465 P18 C102 105.5(10)
C465 P18 C313 106.2(11)
C162 P19 Au43 112.9(5)
C162 P19 C365 112.8(9)
C162 P19 C372 103.8(7)
C162 P19 C433 99.1(12)
C365 P19 Au43 115.8(8)
C365 P19 C372 94.0(11)
C372 P19 Au43 115.7(5)
C372 P19 C433 115.4(14)
C433 P19 Au43 108.6(11)
C367 P20 Au46 111.6(7)
C367 P20 C397 108.7(9)
C367 P20 C420 113.0(12)
C367 P20 C439 89.2(16)
C397 P20 Au46 113.8(7)
C397 P20 C420 96.5(11)
C397 P20 C439 113.0(14)
C420 P20 Au46 112.4(9)
C439 P20 Au46 117.7(12)
C2 C1 P6 118.6(6)
C2 C1 C6 120.0
C6 C1 P6 121.3(6)
C1 C2 C3 120.0
C2 C3 C4 120.0
C3 C4 C5 120.0
C6 C5 C4 120.0
C5 C6 C1 120.0
C8 C7 P5 123.3(14)
C8 C7 C11 117.6(16)
C11 C7 P5 119.0(13)
C9 C8 C7 120.7(18)
C8 C9 C432 121.6(18)
C11 C10 C432 120.7(19)
C10 C11 C7 120.6(17)
C13 C12 P8 118.6(7)
C13 C12 C17 120.0
C17 C12 P8 121.3(7)
C12 C13 C14 120.0
C15 C14 C13 120.0
C14 C15 C16 120.0
C17 C16 C15 120.0
C16 C17 C12 120.0
C19 C18 P1 118.9(7)
C19 C18 C23 120.0
C23 C18 P1 121.1(7)
C18 C19 C20 120.0
C19 C20 C21 120.0
C22 C21 C20 120.0
C21 C22 C23 120.0
C22 C23 C18 120.0
C25 C24 P4 121.4(6)
C25 C24 C29 120.0
C29 C24 P4 118.6(6)
C26 C25 C24 120.0
C25 C26 C27 120.0
C28 C27 C26 120.0
C29 C28 C27 120.0
C28 C29 C24 120.0
C31 C30 P1 116.2(6)
C31 C30 C35 120.0
C35 C30 P1 123.3(6)
C30 C31 C32 120.0
C33 C32 C31 120.0
C32 C33 C34 120.0
C35 C34 C33 120.0
C34 C35 C30 120.0
C37 C36 P2 117.5(7)
C37 C36 C41 120.0
C41 C36 P2 122.4(7)
C38 C37 C36 120.0
C37 C38 C39 120.0
C38 C39 C40 120.0
C39 C40 C41 120.0
C40 C41 C36 120.0
C43 C42 P2 125.4(7)
C43 C42 C47 120.0
C47 C42 P2 114.4(7)
C42 C43 C44 120.0
C45 C44 C43 120.0
C46 C45 C44 120.0
C45 C46 C47 120.0
C46 C47 C42 120.0
C49 C48 P3 117.9(7)
C49 C48 C53 120.0
C53 C48 P3 122.0(7)
C48 C49 C50 120.0
C49 C50 C51 120.0
C52 C51 C50 120.0
C53 C52 C51 120.0
C52 C53 C48 120.0
C55 C54 P7 118.6(8)
C55 C54 C59 120.0
C59 C54 P7 121.3(8)
C54 C55 C56 120.0
C55 C56 C57 120.0
C58 C57 C56 120.0
C57 C58 C59 120.0
C58 C59 C54 120.0
C61 C60 P6 118.5(7)
C61 C60 C65 120.0
C65 C60 P6 121.5(7)
C62 C61 C60 120.0
C63 C62 C61 120.0
C62 C63 C64 120.0
C65 C64 C63 120.0
C64 C65 C60 120.0
C67 C66 P4 123.5(7)
C67 C66 C71 120.0
C71 C66 P4 116.3(7)
C68 C67 C66 120.0
C69 C68 C67 120.0
C68 C69 C70 120.0
C69 C70 C71 120.0
C70 C71 C66 120.0
C73 C72 P11 116.3(7)
C73 C72 C77 120.0
C77 C72 P11 123.6(7)
C74 C73 C72 120.0
C73 C74 C75 120.0
C76 C75 C74 120.0
C75 C76 C77 120.0
C76 C77 C72 120.0
C79 C78 P1 118.5(7)
C79 C78 C83 120.0
C83 C78 P1 121.5(7)
C80 C79 C78 120.0
C79 C80 C81 120.0
C82 C81 C80 120.0
C83 C82 C81 120.0
C82 C83 C78 120.0
C85 C84 P5 118.4(6)
C85 C84 C89 120.0
C89 C84 P5 121.4(6)
C84 C85 C86 120.0
C85 C86 C87 120.0
C88 C87 C86 120.0
C87 C88 C89 120.0
C88 C89 C84 120.0
C91 C90 P6 116.9(7)
C91 C90 C95 120.0
C95 C90 P6 123.0(7)
C92 C91 C90 120.0
C93 C92 C91 120.0
C94 C93 C92 120.0
C93 C94 C95 120.0
C94 C95 C90 120.0
C97 C96 P8 119.1(8)
C97 C96 C101 120.0
C101 C96 P8 120.9(8)
C98 C97 C96 120.0
C99 C98 C97 120.0
C100 C99 C98 120.0
C101 C100 C99 120.0
C100 C101 C96 120.0
C103 C102 P18 118.1(8)
C103 C102 C107 120.0
C107 C102 P18 121.9(8)
C102 C103 C104 120.0
C105 C104 C103 120.0
C106 C105 C104 120.0
C105 C106 C107 120.0
C106 C107 C102 120.0
C109 C108 P16 117.5(6)
C109 C108 C113 120.0
C113 C108 P16 122.5(6)
C110 C109 C108 120.0
C109 C110 C111 120.0
C112 C111 C110 120.0
C113 C112 C111 120.0
C112 C113 C108 120.0
C115 C114 P10 118.0(7)
C115 C114 C119 120.0
C119 C114 P10 121.7(7)
C116 C115 C114 120.0
C117 C116 C115 120.0
C116 C117 C118 120.0
C119 C118 C117 120.0
C118 C119 C114 120.0
C121 C120 P9 118.5(8)
C121 C120 C125 120.0
C125 C120 P9 121.4(8)
C120 C121 C122 120.0
C123 C122 C121 120.0
C122 C123 C124 120.0
C125 C124 C123 120.0
C124 C125 C120 120.0
C127 C126 P10 118.5(7)
C127 C126 C131 120.0
C131 C126 P10 121.5(7)
C128 C127 C126 120.0
C127 C128 C129 120.0
C128 C129 C130 120.0
C131 C130 C129 120.0
C130 C131 C126 120.0
C133 C132 P15 119.2(7)
C133 C132 C137 120.0
C137 C132 P15 120.6(7)
C134 C133 C132 120.0
C133 C134 C135 120.0
C136 C135 C134 120.0
C137 C136 C135 120.0
C136 C137 C132 120.0
C139 C138 P4 117.3(7)
C139 C138 C143 120.0
C143 C138 P4 122.6(7)
C138 C139 C140 120.0
C139 C140 C141 120.0
C142 C141 C140 120.0
C141 C142 C143 120.0
C142 C143 C138 120.0
C145 C144 P15 117.4(8)
C145 C144 C149 120.0
C149 C144 P15 121.8(8)
C146 C145 C144 120.0
C145 C146 C147 120.0
C146 C147 C148 120.0
C149 C148 C147 120.0
C148 C149 C144 120.0
C151 C150 P3 121.3(7)
C151 C150 C155 120.0
C155 C150 P3 118.6(7)
C152 C151 C150 120.0
C151 C152 C153 120.0
C152 C153 C154 120.0
C155 C154 C153 120.0
C154 C155 C150 120.0
C157 C156 P2 118.8(7)
C157 C156 C161 120.0
C161 C156 P2 121.2(7)
C158 C157 C156 120.0
C157 C158 C159 120.0
C160 C159 C158 120.0
C161 C160 C159 120.0
C160 C161 C156 120.0
C163 C162 P19 117.1(7)
C163 C162 C167 120.0
C167 C162 P19 122.9(7)
C162 C163 C164 120.0
C165 C164 C163 120.0
C164 C165 C166 120.0
C167 C166 C165 120.0
C166 C167 C162 120.0
C169 C168 P12 116.9(8)
C169 C168 C173 120.0
C173 C168 P12 123.1(8)
C170 C169 C168 120.0
C169 C170 C171 120.0
C172 C171 C170 120.0
C173 C172 C171 120.0
C172 C173 C168 120.0
C175 C174 P7 119.6(8)
C175 C174 C179 120.0
C179 C174 P7 120.3(8)
C174 C175 C176 120.0
C177 C176 C175 120.0
C178 C177 C176 120.0
C177 C178 C179 120.0
C178 C179 C174 120.0
C181 C180 P5 122.0(6)
C181 C180 C185 120.0
C185 C180 P5 117.9(6)
C182 C181 C180 120.0
C181 C182 C183 120.0
C182 C183 C184 120.0
C183 C184 C185 120.0
C184 C185 C180 120.0
C187 C186 P14 117.7(8)
C187 C186 C191 120.0
C191 C186 P14 122.2(8)
C186 C187 C188 120.0
C187 C188 C189 120.0
C190 C189 C188 120.0
C191 C190 C189 120.0
C190 C191 C186 120.0
C193 C192 P11 117.3(8)
C193 C192 C197 120.0
C197 C192 P11 122.6(7)
C192 C193 C194 120.0
C195 C194 C193 120.0
C194 C195 C196 120.0
C195 C196 C197 120.0
C196 C197 C192 120.0
C199 C198 P11 116.0(8)
C199 C198 C203 120.0
C203 C198 P11 124.0(8)
C198 C199 C200 120.0
C201 C200 C199 120.0
C202 C201 C200 120.0
C201 C202 C203 120.0
C202 C203 C198 120.0
C205 C204 P16 125.1(8)
C205 C204 C209 120.0
C209 C204 P16 114.8(8)
C206 C205 C204 120.0
C207 C206 C205 120.0
C206 C207 C208 120.0
C207 C208 C209 120.0
C208 C209 C204 120.0
C211 C210 P17 122.3(7)
C211 C210 C215 120.0
C215 C210 P17 117.7(7)
C210 C211 C212 120.0
C213 C212 C211 120.0
C212 C213 C214 120.0
C213 C214 C215 120.0
C214 C215 C210 120.0
C217 C216 P14 124.5(9)
C217 C216 C221 120.0
C221 C216 P14 115.5(9)
C218 C217 C216 120.0
C217 C218 C219 120.0
C220 C219 C218 120.0
C219 C220 C221 120.0
C220 C221 C216 120.0
C223 C222 P12 123.5(8)
C223 C222 C227 120.0
C227 C222 P12 116.3(8)
C222 C223 C224 120.0
C225 C224 C223 120.0
C226 C225 C224 120.0
C225 C226 C227 120.0
C226 C227 C222 120.0
C229 C228 C233 120.0
C229 C228 C274 119.2(12)
C233 C228 C274 120.8(12)
C228 C229 C230 120.0
C231 C230 C229 120.0
C230 C231 C232 120.0
C233 C232 C231 120.0
C232 C233 C228 120.0
C260 C234 S7 111.5(14)
C274 C235 S2 113.0(14)
C253 C236 S5 111.2(15)
C403 C237 S3 112.2(16)
C416 C238 C337 120(2)
C338 C239 S1 110.6(14)
C299 C240 S9 112.3(14)
C242 C241 C246 120.0
C242 C241 C260 120.3(12)
C246 C241 C260 119.7(12)
C243 C242 C241 120.0
C242 C243 C244 120.0
C245 C244 C243 120.0
C244 C245 C246 120.0
C245 C246 C241 120.0
C248 C247 C252 120.0
C248 C247 C253 119.5(13)
C252 C247 C253 120.3(13)
C247 C248 C249 120.0
C250 C249 C248 120.0
C249 C250 C251 120.0
C250 C251 C252 120.0
C251 C252 C247 120.0
C247 C253 C236 116.0(18)
C255 C254 P7 118.1(8)
C255 C254 C259 120.0
C259 C254 P7 121.7(8)
C254 C255 C256 120.0
C255 C256 C257 120.0
C258 C257 C256 120.0
C259 C258 C257 120.0
C258 C259 C254 120.0
C241 C260 C234 112.4(16)
C262 C261 P3 121.6(8)
C262 C261 C266 120.0
C266 C261 P3 118.0(8)
C261 C262 C263 120.0
C264 C263 C262 120.0
C263 C264 C265 120.0
C266 C265 C264 120.0
C265 C266 C261 120.0
C300 C267 P17 120.2(17)
C300 C267 C337 116(2)
C337 C267 P17 124.3(18)
C269 C268 P9 118.3(8)
C269 C268 C273 120.0
C273 C268 P9 121.6(8)
C268 C269 C270 120.0
C271 C270 C269 120.0
C272 C271 C270 120.0
C271 C272 C273 120.0
C272 C273 C268 120.0
C228 C274 C235 115.5(16)
C276 C275 P13 117.7(8)
C276 C275 C280 120.0
C280 C275 P13 121.6(8)
C275 C276 C277 120.0
C278 C277 C276 120.0
C277 C278 C279 120.0
C280 C279 C278 120.0
C279 C280 C275 120.0
C282 C281 P13 118.2(8)
C282 C281 C286 120.0
C286 C281 P13 121.8(8)
C283 C282 C281 120.0
C284 C283 C282 120.0
C283 C284 C285 120.0
C284 C285 C286 120.0
C285 C286 C281 120.0
C288 C287 P10 121.9(8)
C288 C287 C292 120.0
C292 C287 P10 118.0(7)
C289 C288 C287 120.0
C290 C289 C288 120.0
C289 C290 C291 120.0
C292 C291 C290 120.0
C291 C292 C287 120.0
C294 C293 C298 120.0
C294 C293 C299 120.1(13)
C298 C293 C299 119.7(13)
C293 C294 C295 120.0
C296 C295 C294 120.0
C295 C296 C297 120.0
C298 C297 C296 120.0
C297 C298 C293 120.0
C293 C299 C240 115.1(16)
C339 C300 C267 124(2)
C302 C301 P12 117.1(9)
C302 C301 C306 120.0
C306 C301 P12 122.9(9)
C303 C302 C301 120.0
C302 C303 C304 120.0
C305 C304 C303 120.0
C304 C305 C306 120.0
C305 C306 C301 120.0
C308 C307 P16 117.3(11)
C308 C307 C312 120.0
C312 C307 P16 122.6(11)
C309 C308 C307 120.0
C308 C309 C310 120.0
C309 C310 C311 120.0
C312 C311 C310 120.0
C311 C312 C307 120.0
C314 C313 P18 117.4(9)
C314 C313 C318 120.0
C318 C313 P18 122.2(9)
C313 C314 C315 120.0
C316 C315 C314 120.0
C315 C316 C317 120.0
C318 C317 C316 120.0
C317 C318 C313 120.0
C320 C319 P13 116.9(9)
C320 C319 C324 120.0
C324 C319 P13 123.0(9)
C319 C320 C321 120.0
C322 C321 C320 120.0
C321 C322 C323 120.0
C324 C323 C322 120.0
C323 C324 C319 120.0
C326 C325 P14 115.7(18)
C326 C325 C330 120.0
C330 C325 P14 123.7(18)
C325 C326 C327 120.0
C328 C327 C326 120.0
C327 C328 C329 120.0
C330 C329 C328 120.0
C329 C330 C325 120.0
C332 C331 P9 116.6(9)
C332 C331 C336 120.0
C336 C331 P9 122.9(9)
C333 C332 C331 120.0
C332 C333 C334 120.0
C333 C334 C335 120.0
C336 C335 C334 120.0
C335 C336 C331 120.0
C238 C337 C267 120(2)
C354 C338 C239 117.9(18)
C300 C339 C416 119(2)
C341 C340 C345 120.0
C341 C340 C403 119.1(13)
C345 C340 C403 120.9(13)
C340 C341 C342 120.0
C341 C342 C343 120.0
C342 C343 C344 120.0
C345 C344 C343 120.0
C344 C345 C340 120.0
C477 C346 S4 114(2)
C348 C347 C352 120.0
C347 C348 C349 120.0
C350 C349 C348 120.0
C349 C350 C351 120.0
C350 C351 C352 120.0
C347 C352 P17 119.8(13)
C351 C352 P17 119.7(13)
C351 C352 C347 120.0
C418 C353 C427 104(2)
C355 C354 C338 117.6(13)
C355 C354 C359 120.0
C359 C354 C338 122.2(13)
C354 C355 C356 120.0
C357 C356 C355 120.0
C356 C357 C358 120.0
C359 C358 C357 120.0
C358 C359 C354 120.0
C361 C360 C365 120.0
C362 C361 C360 120.0
C361 C362 C363 120.0
C362 C363 C364 120.0
C365 C364 C363 120.0
C360 C365 P19 122.1(12)
C364 C365 P19 117.5(12)
C364 C365 C360 120.0
C367 C366 C371 120.0
C366 C367 P20 120.8(11)
C366 C367 C368 120.0
C368 C367 P20 119.2(11)
C369 C368 C367 120.0
C368 C369 C370 120.0
C371 C370 C369 120.0
C370 C371 C366 120.0
C373 C372 P19 116.2(9)
C373 C372 C377 120.0
C377 C372 P19 123.8(9)
C372 C373 C374 120.0
C373 C374 C375 120.0
C376 C375 C374 120.0
C375 C376 C377 120.0
C376 C377 C372 120.0
C451 C378 S6 113(3)
C452 C378 S6 117(3)
C380 C379 C384 120.0
C379 C380 C381 120.0
C380 C381 P8 119.6(9)
C382 C381 P8 120.4(9)
C382 C381 C380 120.0
C381 C382 C383 120.0
C384 C383 C382 120.0
C383 C384 C379 120.0
C386 C385 C390 120.0
C386 C385 C419 112.1(17)
C390 C385 C419 127.9(17)
C385 C386 C387 120.0
C388 C387 C386 120.0
C387 C388 C389 120.0
C388 C389 C390 120.0
C389 C390 C385 120.0
C392 C391 P18 118(4)
C392 C391 C396 120.0
C396 C391 P18 122(4)
C393 C392 C391 120.0
C392 C393 C394 120.0
C395 C394 C393 120.00(6)
C396 C395 C394 120.0
C395 C396 C391 120.0
C398 C397 P20 115.3(11)
C398 C397 C402 120.0
C402 C397 P20 124.2(11)
C397 C398 C399 120.0
C400 C399 C398 120.0
C401 C400 C399 120.0
C400 C401 C402 120.0
C401 C402 C397 120.0
C237 C403 C340 116.0(18)
C405 C404 P15 117.2(9)
C405 C404 C409 120.0
C409 C404 P15 122.8(9)
C406 C405 C404 120.0
C405 C406 C407 120.0
C406 C407 C408 120.0
C409 C408 C407 120.0
C408 C409 C404 120.0
C411 C410 C415 120.0
C411 C410 C451 118(3)
C415 C410 C451 122(3)
C412 C411 C410 120.0
C413 C412 C411 120.0
C412 C413 C414 120.0
C415 C414 C413 120.0
C414 C415 C410 120.0
C238 C416 C339 121(2)
C419 C417 S8 118.8(19)
C353 C418 S10 107.4(18)
C417 C419 C385 120(2)
C421 C420 P20 114.8(17)
C421 C420 C425 120.0
C425 C420 P20 125.0(17)
C420 C421 C422 120.0
C423 C422 C421 120.0
C424 C423 C422 120.0
C423 C424 C425 120.0
C424 C425 C420 120.0
C427 C426 C431 120.0
C426 C427 C353 115.9(19)
C426 C427 C428 120.0
C428 C427 C353 122.9(19)
C429 C428 C427 120.0
C428 C429 C430 120.0
C429 C430 C431 120.0
C430 C431 C426 120.0
C9 C432 C10 118.7(18)
Au8 Pd47 Au6 61.61(3)
Au8 Pd47 Au32 62.31(3)
Au11 Pd47 Au6 61.67(3)
Au11 Pd47 Au8 62.53(3)
Au11 Pd47 Au24 61.87(3)
Au11 Pd47 Au32 113.37(3)
Au18 Pd47 Au6 114.27(3)
Au18 Pd47 Au8 61.78(3)
Au18 Pd47 Au11 114.47(3)
Au18 Pd47 Au19 119.06(4)
Au18 Pd47 Au20 64.73(3)
Au18 Pd47 Au23 64.06(3)
Au18 Pd47 Au24 175.76(4)
Au18 Pd47 Au28 119.22(4)
Au18 Pd47 Au32 65.05(3)
Au19 Pd47 Au6 62.26(2)
Au19 Pd47 Au8 114.60(3)
Au19 Pd47 Au11 113.53(3)
Au19 Pd47 Au24 62.41(3)
Au19 Pd47 Au32 62.83(3)
Au20 Pd47 Au6 113.64(3)
Au20 Pd47 Au8 113.76(4)
Au20 Pd47 Au11 174.82(4)
Au20 Pd47 Au19 64.07(3)
Au20 Pd47 Au24 118.70(3)
Au20 Pd47 Au28 121.62(4)
Au20 Pd47 Au32 61.51(3)
Au23 Pd47 Au6 114.45(3)
Au23 Pd47 Au8 64.07(3)
Au23 Pd47 Au11 62.43(3)
Au23 Pd47 Au19 175.96(4)
Au23 Pd47 Au20 119.96(4)
Au23 Pd47 Au24 114.28(4)
Au23 Pd47 Au28 64.05(3)
Au23 Pd47 Au32 118.20(3)
Au24 Pd47 Au6 62.44(3)
Au24 Pd47 Au8 113.99(3)
Au24 Pd47 Au32 113.84(3)
Au28 Pd47 Au6 114.43(4)
Au28 Pd47 Au8 117.12(3)
Au28 Pd47 Au11 63.44(3)
Au28 Pd47 Au19 114.62(3)
Au28 Pd47 Au24 61.74(3)
Au28 Pd47 Au32 175.25(4)
Au32 Pd47 Au6 60.94(3)
Au36 Pd47 Au6 115.87(3)
Au36 Pd47 Au8 177.09(4)
Au36 Pd47 Au11 118.00(4)
Au36 Pd47 Au18 119.40(4)
Au36 Pd47 Au19 62.50(3)
Au36 Pd47 Au20 65.50(3)
Au36 Pd47 Au23 118.81(4)
Au36 Pd47 Au24 64.84(3)
Au36 Pd47 Au28 64.94(3)
Au36 Pd47 Au32 115.44(3)
Au37 Pd47 Au6 178.95(4)
Au37 Pd47 Au8 118.15(3)
Au37 Pd47 Au11 119.23(4)
Au37 Pd47 Au18 64.97(3)
Au37 Pd47 Au19 117.34(3)
Au37 Pd47 Au20 65.44(3)
Au37 Pd47 Au23 65.99(3)
Au37 Pd47 Au24 118.36(4)
Au37 Pd47 Au28 66.62(3)
Au37 Pd47 Au32 118.01(4)
Au37 Pd47 Au36 64.34(3)
Au9 Pd48 Au6 62.11(2)
Au12 Pd48 Au6 61.28(3)
Au12 Pd48 Au9 113.82(3)
Au12 Pd48 Au22 62.49(3)
Au12 Pd48 Au27 114.23(4)
Au15 Pd48 Au6 113.56(3)
Au15 Pd48 Au9 175.66(4)
Au15 Pd48 Au12 62.51(3)
Au15 Pd48 Au21 115.54(4)
Au15 Pd48 Au22 63.15(3)
Au15 Pd48 Au27 117.00(4)
Au15 Pd48 Au30 121.58(4)
Au21 Pd48 Au6 62.70(3)
Au21 Pd48 Au9 62.86(3)
Au21 Pd48 Au12 62.64(3)
Au21 Pd48 Au22 114.58(4)
Au21 Pd48 Au27 114.47(3)
Au22 Pd48 Au6 61.35(3)
Au22 Pd48 Au9 113.42(3)
Au27 Pd48 Au6 62.22(3)
Au27 Pd48 Au9 61.74(3)
Au27 Pd48 Au22 62.69(3)
Au30 Pd48 Au6 114.28(4)
Au30 Pd48 Au9 61.79(3)
Au30 Pd48 Au12 117.98(4)
Au30 Pd48 Au21 63.13(3)
Au30 Pd48 Au22 175.15(4)
Au30 Pd48 Au27 113.85(4)
Au35 Pd48 Au6 115.79(3)
Au35 Pd48 Au9 64.47(3)
Au35 Pd48 Au12 176.84(4)
Au35 Pd48 Au15 119.08(4)
Au35 Pd48 Au21 117.56(4)
Au35 Pd48 Au22 115.39(4)
Au35 Pd48 Au27 62.68(3)
Au35 Pd48 Au30 63.91(3)
Au35 Pd48 Au39 119.34(4)
Au38 Pd48 Au6 114.40(4)
Au38 Pd48 Au9 117.39(4)
Au38 Pd48 Au12 115.11(4)
Au38 Pd48 Au15 63.95(3)
Au38 Pd48 Au21 176.82(4)
Au38 Pd48 Au22 62.29(3)
Au38 Pd48 Au27 63.99(3)
Au38 Pd48 Au30 119.95(4)
Au38 Pd48 Au35 64.55(3)
Au38 Pd48 Au39 118.36(4)
Au39 Pd48 Au6 115.05(4)
Au39 Pd48 Au9 117.01(4)
Au39 Pd48 Au12 63.72(3)
Au39 Pd48 Au15 64.05(3)
Au39 Pd48 Au21 63.11(3)
Au39 Pd48 Au22 116.71(3)
Au39 Pd48 Au27 177.25(4)
Au39 Pd48 Au30 66.56(3)
Au44 Pd48 Au6 178.70(4)
Au44 Pd48 Au9 118.37(4)
Au44 Pd48 Au12 117.63(4)
Au44 Pd48 Au15 65.96(3)
Au44 Pd48 Au21 116.30(4)
Au44 Pd48 Au22 118.98(4)
Au44 Pd48 Au27 119.08(4)
Au44 Pd48 Au30 65.44(3)
Au44 Pd48 Au35 65.32(3)
Au44 Pd48 Au38 66.58(3)
Au44 Pd48 Au39 63.65(3)
Au3 Pd49 Au1 62.31(2)
Au3 Pd49 Au26 113.87(3)
Au4 Pd49 Au1 115.75(3)
Au4 Pd49 Au3 62.62(3)
Au4 Pd49 Au5 64.17(3)
Au4 Pd49 Au16 117.68(4)
Au4 Pd49 Au17 65.00(3)
Au4 Pd49 Au26 176.46(4)
Au4 Pd49 Au29 64.47(3)
Au4 Pd49 Au33 114.85(3)
Au4 Pd49 Au41 120.25(4)
Au4 Pd49 Au45 119.56(4)
Au5 Pd49 Au1 62.46(3)
Au5 Pd49 Au3 62.00(3)
Au5 Pd49 Au26 114.16(4)
Au5 Pd49 Au33 113.69(3)
Au16 Pd49 Au1 61.32(3)
Au16 Pd49 Au3 113.34(3)
Au16 Pd49 Au5 62.26(3)
Au16 Pd49 Au26 62.73(3)
Au16 Pd49 Au33 114.07(4)
Au17 Pd49 Au1 114.51(4)
Au17 Pd49 Au3 115.14(3)
Au17 Pd49 Au5 62.37(3)
Au17 Pd49 Au16 63.53(3)
Au17 Pd49 Au26 117.36(3)
Au17 Pd49 Au33 175.91(4)
Au17 Pd49 Au41 64.66(3)
Au26 Pd49 Au1 61.08(3)
Au29 Pd49 Au1 115.17(3)
Au29 Pd49 Au3 64.55(3)
Au29 Pd49 Au5 117.73(3)
Au29 Pd49 Au16 176.30(4)
Au29 Pd49 Au17 119.99(4)
Au29 Pd49 Au26 114.92(4)
Au29 Pd49 Au33 62.35(3)
Au29 Pd49 Au41 120.14(4)
Au29 Pd49 Au45 64.86(3)
Au33 Pd49 Au1 61.64(3)
Au33 Pd49 Au3 62.28(3)
Au33 Pd49 Au26 62.58(3)
Au40 Pd49 Au1 178.12(4)
Au40 Pd49 Au3 119.56(3)
Au40 Pd49 Au4 65.75(3)
Au40 Pd49 Au5 118.02(4)
Au40 Pd49 Au16 117.10(4)
Au40 Pd49 Au17 64.84(3)
Au40 Pd49 Au26 117.46(4)
Au40 Pd49 Au29 66.38(3)
Au40 Pd49 Au33 119.05(4)
Au40 Pd49 Au41 65.15(3)
Au40 Pd49 Au45 65.31(3)
Au41 Pd49 Au1 112.97(3)
Au41 Pd49 Au3 175.01(4)
Au41 Pd49 Au5 114.90(4)
Au41 Pd49 Au16 61.88(3)
Au41 Pd49 Au26 63.21(3)
Au41 Pd49 Au33 117.60(4)
Au45 Pd49 Au1 114.15(4)
Au45 Pd49 Au3 118.50(4)
Au45 Pd49 Au5 176.21(4)
Au45 Pd49 Au16 114.95(3)
Au45 Pd49 Au17 119.24(4)
Au45 Pd49 Au26 62.08(3)
Au45 Pd49 Au33 64.61(3)
Au45 Pd49 Au41 64.31(3)
Au2 Pd50 Au1 60.73(3)
Au7 Pd50 Au1 61.11(3)
Au7 Pd50 Au2 62.54(3)
Au7 Pd50 Au34 113.59(4)
Au10 Pd50 Au1 62.11(3)
Au10 Pd50 Au2 114.09(3)
Au10 Pd50 Au7 62.96(3)
Au10 Pd50 Au34 113.33(4)
Au13 Pd50 Au1 114.01(4)
Au13 Pd50 Au2 64.26(3)
Au13 Pd50 Au7 118.25(3)
Au13 Pd50 Au10 175.26(4)
Au13 Pd50 Au14 64.58(3)
Au13 Pd50 Au25 120.44(4)
Au13 Pd50 Au31 114.02(4)
Au13 Pd50 Au34 61.93(3)
Au13 Pd50 Au43 119.57(4)
Au13 Pd50 Au46 64.47(3)
Au14 Pd50 Au1 113.09(3)
Au14 Pd50 Au2 61.69(3)
Au14 Pd50 Au7 64.09(3)
Au14 Pd50 Au10 119.00(4)
Au14 Pd50 Au31 174.83(4)
Au14 Pd50 Au34 113.92(3)
Au14 Pd50 Au43 120.38(4)
Au14 Pd50 Au46 119.67(4)
Au25 Pd50 Au1 114.08(3)
Au25 Pd50 Au2 115.11(4)
Au25 Pd50 Au7 62.02(3)
Au25 Pd50 Au10 64.29(3)
Au25 Pd50 Au14 65.63(3)
Au25 Pd50 Au31 118.18(4)
Au25 Pd50 Au34 175.50(4)
Au25 Pd50 Au43 64.44(3)
Au25 Pd50 Au46 119.46(4)
Au31 Pd50 Au1 62.52(3)
Au31 Pd50 Au2 113.15(4)
Au31 Pd50 Au7 113.96(3)
Au31 Pd50 Au10 62.11(3)
Au31 Pd50 Au34 61.99(3)
Au34 Pd50 Au1 61.71(3)
Au34 Pd50 Au2 61.87(3)
Au42 Pd50 Au1 178.51(4)
Au42 Pd50 Au2 118.42(3)
Au42 Pd50 Au7 117.46(4)
Au42 Pd50 Au10 117.87(4)
Au42 Pd50 Au13 66.08(3)
Au42 Pd50 Au14 65.53(3)
Au42 Pd50 Au25 64.97(3)
Au42 Pd50 Au31 118.89(4)
Au42 Pd50 Au34 119.19(4)
Au42 Pd50 Au43 65.24(3)
Au42 Pd50 Au46 65.83(3)
Au43 Pd50 Au1 115.56(3)
Au43 Pd50 Au2 176.02(4)
Au43 Pd50 Au7 114.78(4)
Au43 Pd50 Au10 62.00(3)
Au43 Pd50 Au31 64.75(3)
Au43 Pd50 Au34 118.30(4)
Au43 Pd50 Au46 64.31(3)
Au46 Pd50 Au1 115.62(4)
Au46 Pd50 Au2 118.14(4)
Au46 Pd50 Au7 176.19(4)
Au46 Pd50 Au10 114.11(3)
Au46 Pd50 Au31 62.24(3)
Au46 Pd50 Au34 64.85(3)
C434 C433 P19 126.7(19)
C434 C433 C438 120.0
C438 C433 P19 112.6(19)
C435 C434 C433 120.0
C434 C435 C436 120.0
C437 C436 C435 120.0
C436 C437 C438 120.0
C437 C438 C433 120.0
C440 C439 P20 121(2)
C440 C439 C444 120.0
C444 C439 P20 119(2)
C439 C440 C441 120.0
C442 C441 C440 120.0
C443 C442 C441 120.0
C444 C443 C442 120.0
C443 C444 C439 120.0
C446 C445 C450 120.0
C445 C446 C447 120.0
C446 C447 C448 120.0
C449 C448 C447 120.0
C448 C449 C450 120.0
C445 C450 C452 127(4)
C449 C450 C445 120.0
C449 C450 C452 113(4)
C378 C451 C410 117(5)
C378 C452 C450 112(5)
C454 C453 P17 116(2)
C454 C453 C458 120.0
C458 C453 P17 124(2)
C455 C454 C453 120.0
C454 C455 C456 120.0
C457 C456 C455 120.0
C456 C457 C458 120.0
C457 C458 C453 120.0
C460 C459 C464 123(5)
C459 C460 C461 122(5)
C460 C461 C462 112(4)
C463 C462 C461 113(4)
C462 C463 C464 125(5)
C459 C464 P14 117(4)
C463 C464 P14 126(4)
C463 C464 C459 116(4)
C466 C465 P18 124.6(13)
C466 C465 C470 120.0
C470 C465 P18 114.8(13)
C467 C466 C465 120.0
C468 C467 C466 120.0
C469 C468 C467 120.0
C468 C469 C470 120.0
C469 C470 C465 120.0
C472 C471 C476 120.0
C472 C471 C477 120(2)
C476 C471 C477 120(2)
C471 C472 C473 120.0
C472 C473 C474 120.0
C473 C474 C475 120.0
C476 C475 C474 120.0
C475 C476 C471 120.0
C471 C477 C346 117(2)

loop_
_geom_bond_atom_site_label_1
_geom_bond_atom_site_label_2
_geom_bond_distance
Au1 Au2 2.8435(9)
Au1 Au3 2.9025(9)
Au1 Au7 2.8544(9)
Au1 Au10 2.8935(9)
Au1 Au16 2.8570(9)
Au1 Au26 2.8530(9)
Au1 Au33 2.8724(10)
Au1 Au34 2.8802(9)
Au1 Au49 2.8282(11)
Au1 Au50 2.8339(11)
Au1 Pd49 2.8282(11)
Au1 Pd50 2.8339(11)
Au2 Au3 3.0468(9)
Au2 Au7 2.8912(10)
Au2 Au13 2.9292(9)
Au2 Au14 2.8284(9)
Au2 Au34 2.8641(9)
Au2 Au50 2.7902(10)
Au2 S2 2.381(4)
Au2 Pd50 2.7902(10)
Au3 Au4 2.8593(9)
Au3 Au5 2.8616(9)
Au3 Au29 2.9400(9)
Au3 Au33 2.8749(9)
Au3 Au49 2.7812(10)
Au3 S2 2.384(4)
Au3 Pd49 2.7812(10)
Au4 Au5 2.9188(9)
Au4 Au17 2.9285(10)
Au4 Au29 2.9035(10)
Au4 Au40 2.9412(9)
Au4 Au49 2.7201(10)
Au4 P4 2.300(4)
Au4 Pd49 2.7201(10)
Au5 Au7 3.0327(9)
Au5 Au16 2.8685(9)
Au5 Au17 2.8508(9)
Au5 Au49 2.7745(11)
Au5 S9 2.388(4)
Au5 Pd49 2.7745(11)
Au6 Au8 2.8726(9)
Au6 Au9 2.8933(9)
Au6 Au11 2.8711(9)
Au6 Au12 2.8543(9)
Au6 Au19 2.8947(9)
Au6 Au22 2.8614(10)
Au6 Au27 2.8941(9)
Au6 Au32 2.8462(10)
Au6 Au47 2.8274(11)
Au6 Au48 2.8242(11)
Au6 Pd47 2.8274(11)
Au6 Pd48 2.8242(11)
Au7 Au10 2.8999(9)
Au7 Au14 2.9212(9)
Au7 Au25 2.8325(9)
Au7 Au50 2.7798(11)
Au7 S9 2.386(4)
Au7 Pd50 2.7798(11)
Au8 Au9 2.9982(9)
Au8 Au11 2.8828(10)
Au8 Au18 2.8255(9)
Au8 Au23 2.9213(9)
Au8 Au32 2.8797(10)
Au8 Au47 2.7813(10)
Au8 S4 2.378(4)
Au8 Pd47 2.7813(10)
Au9 Au21 2.8886(10)
Au9 Au27 2.8533(11)
Au9 Au30 2.8368(9)
Au9 Au35 2.9430(10)
Au9 Au48 2.7843(11)
Au9 S4 2.394(4)
Au9 Pd48 2.7843(11)
Au10 Au16 2.9919(10)
Au10 Au25 2.9219(10)
Au10 Au31 2.8591(11)
Au10 Au43 2.8342(10)
Au10 Au50 2.7739(10)
Au10 S7 2.397(4)
Au10 Pd50 2.7739(10)
Au11 Au23 2.8501(9)
Au11 Au24 2.8522(9)
Au11 Au27 3.0071(10)
Au11 Au28 2.9023(9)
Au11 Au47 2.7732(11)
Au11 S5 2.388(4)
Au11 Pd47 2.7732(11)
Au12 Au15 2.8610(9)
Au12 Au19 3.0680(10)
Au12 Au21 2.8754(9)
Au12 Au22 2.8842(10)
Au12 Au39 2.9091(10)
Au12 Au48 2.7762(11)
Au12 S3 2.374(4)
Au12 Pd48 2.7762(11)
Au13 Au14 2.9070(10)
Au13 Au34 2.8291(9)
Au13 Au42 2.9540(10)
Au13 Au46 2.9041(10)
Au13 Au50 2.7164(11)
Au13 P6 2.295(4)
Au13 Pd50 2.7164(11)
Au14 Au25 2.9493(9)
Au14 Au42 2.9369(9)
Au14 Au50 2.7252(11)
Au14 P5 2.296(4)
Au14 Pd50 2.7252(11)
Au15 Au22 2.8918(9)
Au15 Au38 2.8868(10)
Au15 Au39 2.9021(10)
Au15 Au44 2.9580(10)
Au15 Au48 2.7379(10)
Au15 P10 2.295(4)
Au15 Pd48 2.7379(10)
Au16 Au17 2.8974(9)
Au16 Au26 2.8936(10)
Au16 Au41 2.8300(10)
Au16 Au49 2.7736(11)
Au16 S7 2.387(4)
Au16 Pd49 2.7736(11)
Au17 Au40 2.9105(10)
Au17 Au41 2.9204(10)
Au17 Au49 2.7301(11)
Au17 P3 2.301(5)
Au17 Pd49 2.7301(11)
Au18 Au20 2.9262(9)
Au18 Au23 2.8887(10)
Au18 Au32 2.9607(9)
Au18 Au37 2.9110(10)
Au18 Au47 2.7212(11)
Au18 P9 2.285(5)
Au18 Pd47 2.7212(11)
Au19 Au20 2.9260(10)
Au19 Au24 2.8734(10)
Au19 Au32 2.8958(10)
Au19 Au36 2.8448(10)
Au19 Au47 2.7710(10)
Au19 S3 2.389(4)
Au19 Pd47 2.7710(10)
Au20 Au32 2.8278(10)
Au20 Au36 2.9523(11)
Au20 Au37 2.9430(10)
Au20 Au47 2.7451(11)
Au20 P7 2.310(5)
Au20 Pd47 2.7451(11)
Au21 Au30 2.8764(9)
Au21 Au32 3.0540(10)
Au21 Au39 2.8728(9)
Au21 Au48 2.7552(11)
Au21 S1 2.378(4)
Au21 Pd48 2.7552(11)
Au22 Au24 3.0398(10)
Au22 Au27 2.8927(10)
Au22 Au38 2.8435(10)
Au22 Au48 2.7839(11)
Au22 S10 2.372(5)
Au22 Pd48 2.7839(11)
Au23 Au28 2.9019(9)
Au23 Au37 2.9542(9)
Au23 Au47 2.7256(10)
Au23 P1 2.292(4)
Au23 Pd47 2.7256(10)
Au24 Au28 2.8334(9)
Au24 Au36 2.9422(10)
Au24 Au47 2.7752(11)
Au24 S10 2.373(5)
Au24 Pd47 2.7752(11)
Au25 Au42 2.9106(10)
Au25 Au43 2.9036(11)
Au25 Au50 2.7174(12)
Au25 P8 2.294(5)
Au25 Pd50 2.7174(12)
Au26 Au31 3.0161(10)
Au26 Au33 2.8897(10)
Au26 Au41 2.8912(10)
Au26 Au45 2.8413(10)
Au26 Au49 2.7858(10)
Au26 S6 2.393(4)
Au26 Pd49 2.7858(10)
Au27 Au35 2.8658(10)
Au27 Au38 2.9091(9)
Au27 Au48 2.7768(11)
Au27 S5 2.391(4)
Au27 Pd48 2.7768(11)
Au28 Au36 2.9307(10)
Au28 Au37 2.9909(10)
Au28 Au47 2.7467(11)
Au28 P11 2.306(5)
Au28 Pd47 2.7467(11)
Au29 Au33 2.8483(10)
Au29 Au40 2.9681(10)
Au29 Au45 2.9214(10)
Au29 Au49 2.7236(11)
Au29 P2 2.308(5)
Au29 Pd49 2.7236(11)
Au30 Au35 2.8967(11)
Au30 Au39 3.0040(10)
Au30 Au44 2.9382(10)
Au30 Au48 2.7400(11)
Au30 P13 2.298(5)
Au30 Pd48 2.7400(11)
Au31 Au34 2.8576(10)
Au31 Au43 2.9435(11)
Au31 Au46 2.8413(10)
Au31 Au50 2.7685(11)
Au31 S6 2.389(5)
Au31 Pd50 2.7685(11)
Au32 Au47 2.7848(11)
Au32 S1 2.378(4)
Au32 Pd47 2.7848(11)
Au33 Au34 3.0545(10)
Au33 Au45 2.9404(10)
Au33 Au49 2.7779(11)
Au33 S8 2.390(5)
Au33 Pd49 2.7779(11)
Au34 Au46 2.9545(10)
Au34 Au50 2.7809(12)
Au34 S8 2.374(5)
Au34 Pd50 2.7809(12)
Au35 Au38 2.9080(10)
Au35 Au44 2.9295(10)
Au35 Au48 2.7329(11)
Au35 P16 2.299(5)
Au35 Pd48 2.7329(11)
Au36 Au37 2.8811(9)
Au36 Au47 2.7117(10)
Au36 P12 2.295(5)
Au36 Pd47 2.7117(10)
Au37 Au47 2.6991(11)
Au37 Cl1 2.387(4)
Au37 Pd47 2.6991(11)
Au38 Au44 2.9685(11)
Au38 Au48 2.7129(11)
Au38 P14 2.286(5)
Au38 Pd48 2.7129(11)
Au39 Au44 2.8634(10)
Au39 Au48 2.7345(11)
Au39 P15 2.295(5)
Au39 Pd48 2.7345(11)
Au40 Au41 2.9232(10)
Au40 Au45 2.9257(11)
Au40 Au49 2.6985(11)
Au40 Cl1A 2.395(4)
Au40 Pd49 2.6985(11)
Au41 Au45 2.9028(11)
Au41 Au49 2.7304(10)
Au41 P17 2.284(5)
Au41 Pd49 2.7304(10)
Au42 Au43 2.9272(10)
Au42 Au46 2.9507(11)
Au42 Au50 2.7016(11)
Au42 Cl0A 2.399(4)
Au42 Pd50 2.7016(11)
Au43 Au46 2.9042(11)
Au43 Au50 2.7282(11)
Au43 P19 2.301(5)
Au43 Pd50 2.7282(11)
Au44 Au48 2.6954(11)
Au44 Cl2 2.391(4)
Au44 Pd48 2.6954(11)
Au45 Au49 2.7238(11)
Au45 P18 2.290(5)
Au45 Pd49 2.7238(11)
Au46 Au50 2.7285(11)
Au46 P20 2.295(5)
Au46 Pd50 2.7285(11)
S1 C239 1.846(19)
S2 C235 1.83(2)
S3 C237 1.85(2)
S4 C346 1.80(3)
S5 C236 1.82(2)
S6 C378 1.87(2)
S7 C234 1.821(19)
S8 C417 1.79(3)
S9 C240 1.849(19)
P1 C18 1.817(10)
P1 C30 1.813(9)
P1 C78 1.822(9)
P2 C36 1.846(10)
P2 C42 1.836(10)
P2 C156 1.802(9)
P3 C48 1.825(10)
P3 C150 1.809(10)
P3 C261 1.849(10)
P4 C24 1.839(9)
P4 C66 1.830(9)
P4 C138 1.830(9)
P5 C7 1.812(18)
P5 C84 1.833(9)
P5 C180 1.822(9)
P6 C1 1.830(9)
P6 C60 1.817(10)
P6 C90 1.816(10)
P7 C54 1.806(10)
P7 C174 1.857(12)
P7 C254 1.822(10)
P8 C12 1.815(10)
P8 C96 1.818(11)
P8 C381 1.844(11)
P9 C120 1.832(10)
P9 C268 1.827(11)
P9 C331 1.833(11)
P10 C114 1.804(10)
P10 C126 1.811(10)
P10 C287 1.832(11)
P11 C72 1.828(10)
P11 C192 1.849(10)
P11 C198 1.828(10)
P12 C168 1.825(11)
P12 C222 1.806(11)
P12 C301 1.811(12)
P13 C275 1.835(11)
P13 C281 1.830(12)
P13 C319 1.808(12)
P14 C186 1.835(11)
P14 C216 1.820(11)
P14 C325 1.88(2)
P14 C464 1.72(5)
P15 C132 1.816(10)
P15 C144 1.857(11)
P15 C404 1.808(11)
P16 C108 1.835(9)
P16 C204 1.833(11)
P16 C307 1.793(12)
S10 C418 1.76(3)
P17 C210 1.826(10)
P17 C267 1.78(2)
P17 C352 1.926(19)
P17 C453 1.71(3)
P18 C102 1.824(12)
P18 C313 1.831(11)
P18 C391 1.80(5)
P18 C465 1.817(18)
P19 C162 1.816(11)
P19 C365 1.828(16)
P19 C372 1.835(13)
P19 C433 1.92(3)
P20 C367 1.783(15)
P20 C397 1.803(14)
P20 C420 1.88(2)
P20 C439 1.85(3)
C1 C2 1.3900
C1 C6 1.3900
C2 C3 1.3900
C3 C4 1.3900
C4 C5 1.3900
C5 C6 1.3900
C7 C8 1.40(2)
C7 C11 1.42(2)
C8 C9 1.36(2)
C9 C432 1.38(3)
C10 C11 1.37(3)
C10 C432 1.39(3)
C12 C13 1.3900
C12 C17 1.3900
C13 C14 1.3900
C14 C15 1.3900
C15 C16 1.3900
C16 C17 1.3900
C18 C19 1.3900
C18 C23 1.3900
C19 C20 1.3900
C20 C21 1.3900
C21 C22 1.3900
C22 C23 1.3900
C24 C25 1.3900
C24 C29 1.3900
C25 C26 1.3900
C26 C27 1.3900
C27 C28 1.3900
C28 C29 1.3900
C30 C31 1.3900
C30 C35 1.3900
C31 C32 1.3900
C32 C33 1.3900
C33 C34 1.3900
C34 C35 1.3900
C36 C37 1.3900
C36 C41 1.3900
C37 C38 1.3900
C38 C39 1.3900
C39 C40 1.3900
C40 C41 1.3900
C42 C43 1.3900
C42 C47 1.3900
C43 C44 1.3900
C44 C45 1.3900
C45 C46 1.3900
C46 C47 1.3900
C48 C49 1.3900
C48 C53 1.3900
C49 C50 1.3900
C50 C51 1.3900
C51 C52 1.3900
C52 C53 1.3900
C54 C55 1.3900
C54 C59 1.3900
C55 C56 1.3900
C56 C57 1.3900
C57 C58 1.3900
C58 C59 1.3900
C60 C61 1.3900
C60 C65 1.3900
C61 C62 1.3900
C62 C63 1.3900
C63 C64 1.3900
C64 C65 1.3900
C66 C67 1.3900
C66 C71 1.3900
C67 C68 1.3900
C68 C69 1.3900
C69 C70 1.3900
C70 C71 1.3900
C72 C73 1.3900
C72 C77 1.3900
C73 C74 1.3900
C74 C75 1.3900
C75 C76 1.3900
C76 C77 1.3900
C78 C79 1.3900
C78 C83 1.3900
C79 C80 1.3900
C80 C81 1.3900
C81 C82 1.3900
C82 C83 1.3900
C84 C85 1.3900
C84 C89 1.3900
C85 C86 1.3900
C86 C87 1.3900
C87 C88 1.3900
C88 C89 1.3900
C90 C91 1.3900
C90 C95 1.3900
C91 C92 1.3900
C92 C93 1.3900
C93 C94 1.3900
C94 C95 1.3900
C96 C97 1.3900
C96 C101 1.3900
C97 C98 1.3900
C98 C99 1.3900
C99 C100 1.3900
C100 C101 1.3900
C102 C103 1.3900
C102 C107 1.3900
C103 C104 1.3900
C104 C105 1.3900
C105 C106 1.3900
C106 C107 1.3900
C108 C109 1.3900
C108 C113 1.3900
C109 C110 1.3900
C110 C111 1.3900
C111 C112 1.3900
C112 C113 1.3900
C114 C115 1.3900
C114 C119 1.3900
C115 C116 1.3900
C116 C117 1.3900
C117 C118 1.3900
C118 C119 1.3900
C120 C121 1.3900
C120 C125 1.3900
C121 C122 1.3900
C122 C123 1.3900
C123 C124 1.3900
C124 C125 1.3900
C126 C127 1.3900
C126 C131 1.3900
C127 C128 1.3900
C128 C129 1.3900
C129 C130 1.3900
C130 C131 1.3900
C132 C133 1.3900
C132 C137 1.3900
C133 C134 1.3900
C134 C135 1.3900
C135 C136 1.3900
C136 C137 1.3900
C138 C139 1.3900
C138 C143 1.3900
C139 C140 1.3900
C140 C141 1.3900
C141 C142 1.3900
C142 C143 1.3900
C144 C145 1.3900
C144 C149 1.3900
C145 C146 1.3900
C146 C147 1.3900
C147 C148 1.3900
C148 C149 1.3900
C150 C151 1.3900
C150 C155 1.3900
C151 C152 1.3900
C152 C153 1.3900
C153 C154 1.3900
C154 C155 1.3900
C156 C157 1.3900
C156 C161 1.3900
C157 C158 1.3900
C158 C159 1.3900
C159 C160 1.3900
C160 C161 1.3900
C162 C163 1.3900
C162 C167 1.3900
C163 C164 1.3900
C164 C165 1.3900
C165 C166 1.3900
C166 C167 1.3900
C168 C169 1.3900
C168 C173 1.3900
C169 C170 1.3900
C170 C171 1.3900
C171 C172 1.3900
C172 C173 1.3900
C174 C175 1.3900
C174 C179 1.3900
C175 C176 1.3900
C176 C177 1.3900
C177 C178 1.3900
C178 C179 1.3900
C180 C181 1.3900
C180 C185 1.3900
C181 C182 1.3900
C182 C183 1.3900
C183 C184 1.3900
C184 C185 1.3900
C186 C187 1.3900
C186 C191 1.3900
C187 C188 1.3900
C188 C189 1.3900
C189 C190 1.3900
C190 C191 1.3900
C192 C193 1.3900
C192 C197 1.3900
C193 C194 1.3900
C194 C195 1.3900
C195 C196 1.3900
C196 C197 1.3900
C198 C199 1.3900
C198 C203 1.3900
C199 C200 1.3900
C200 C201 1.3900
C201 C202 1.3900
C202 C203 1.3900
C204 C205 1.3900
C204 C209 1.3900
C205 C206 1.3900
C206 C207 1.3900
C207 C208 1.3900
C208 C209 1.3900
C210 C211 1.3900
C210 C215 1.3900
C211 C212 1.3900
C212 C213 1.3900
C213 C214 1.3900
C214 C215 1.3900
C216 C217 1.3900
C216 C221 1.3900
C217 C218 1.3900
C218 C219 1.3900
C219 C220 1.3900
C220 C221 1.3900
C222 C223 1.3900
C222 C227 1.3900
C223 C224 1.3900
C224 C225 1.3900
C225 C226 1.3900
C226 C227 1.3900
C228 C229 1.3900
C228 C233 1.3900
C228 C274 1.49(2)
C229 C230 1.3900
C230 C231 1.3900
C231 C232 1.3900
C232 C233 1.3900
C234 C260 1.54(2)
C235 C274 1.52(3)
C236 C253 1.52(3)
C237 C403 1.50(3)
C238 C337 1.40(3)
C238 C416 1.37(3)
C239 C338 1.52(3)
C240 C299 1.51(3)
C241 C242 1.3900
C241 C246 1.3900
C241 C260 1.51(2)
C242 C243 1.3900
C243 C244 1.3900
C244 C245 1.3900
C245 C246 1.3900
C247 C248 1.3900
C247 C252 1.3900
C247 C253 1.51(2)
C248 C249 1.3900
C249 C250 1.3900
C250 C251 1.3900
C251 C252 1.3900
C254 C255 1.3900
C254 C259 1.3900
C255 C256 1.3900
C256 C257 1.3900
C257 C258 1.3900
C258 C259 1.3900
C261 C262 1.3900
C261 C266 1.3900
C262 C263 1.3900
C263 C264 1.3900
C264 C265 1.3900
C265 C266 1.3900
C267 C300 1.39(3)
C267 C337 1.45(3)
C268 C269 1.3900
C268 C273 1.3900
C269 C270 1.3900
C270 C271 1.3900
C271 C272 1.3900
C272 C273 1.3900
C275 C276 1.3900
C275 C280 1.3900
C276 C277 1.3900
C277 C278 1.3900
C278 C279 1.3900
C279 C280 1.3900
C281 C282 1.3900
C281 C286 1.3900
C282 C283 1.3900
C283 C284 1.3900
C284 C285 1.3900
C285 C286 1.3900
C287 C288 1.3900
C287 C292 1.3900
C288 C289 1.3900
C289 C290 1.3900
C290 C291 1.3900
C291 C292 1.3900
C293 C294 1.3900
C293 C298 1.3900
C293 C299 1.50(2)
C294 C295 1.3900
C295 C296 1.3900
C296 C297 1.3900
C297 C298 1.3900
C300 C339 1.37(3)
C301 C302 1.3900
C301 C306 1.3900
C302 C303 1.3900
C303 C304 1.3900
C304 C305 1.3900
C305 C306 1.3900
C307 C308 1.3900
C307 C312 1.3900
C308 C309 1.3900
C309 C310 1.3900
C310 C311 1.3900
C311 C312 1.3900
C313 C314 1.3900
C313 C318 1.3900
C314 C315 1.3900
C315 C316 1.3900
C316 C317 1.3900
C317 C318 1.3900
C319 C320 1.3900
C319 C324 1.3900
C320 C321 1.3900
C321 C322 1.3900
C322 C323 1.3900
C323 C324 1.3900
C325 C326 1.3900
C325 C330 1.3900
C326 C327 1.3900
C327 C328 1.3900
C328 C329 1.3900
C329 C330 1.3900
C331 C332 1.3900
C331 C336 1.3900
C332 C333 1.3900
C333 C334 1.3900
C334 C335 1.3900
C335 C336 1.3900
C338 C354 1.51(2)
C339 C416 1.38(3)
C340 C341 1.3900
C340 C345 1.3900
C340 C403 1.52(2)
C341 C342 1.3900
C342 C343 1.3900
C343 C344 1.3900
C344 C345 1.3900
C346 C477 1.515(18)
C347 C348 1.3900
C347 C352 1.3900
C348 C349 1.3900
C349 C350 1.3900
C350 C351 1.3900
C351 C352 1.3900
C353 C418 1.517(18)
C353 C427 1.569(17)
C354 C355 1.3900
C354 C359 1.3900
C355 C356 1.3900
C356 C357 1.3900
C357 C358 1.3900
C358 C359 1.3900
C360 C361 1.3900
C360 C365 1.3900
C361 C362 1.3900
C362 C363 1.3900
C363 C364 1.3900
C364 C365 1.3900
C366 C367 1.3900
C366 C371 1.3900
C367 C368 1.3900
C368 C369 1.3900
C369 C370 1.3900
C370 C371 1.3900
C372 C373 1.3900
C372 C377 1.3900
C373 C374 1.3900
C374 C375 1.3900
C375 C376 1.3900
C376 C377 1.3900
C378 C451 1.39(5)
C378 C452 1.44(6)
C379 C380 1.3900
C379 C384 1.3900
C380 C381 1.3900
C381 C382 1.3900
C382 C383 1.3900
C383 C384 1.3900
C385 C386 1.3900
C385 C390 1.3900
C385 C419 1.505(17)
C386 C387 1.3900
C387 C388 1.3900
C388 C389 1.3900
C389 C390 1.3900
C391 C392 1.3900
C391 C396 1.3900
C392 C393 1.3900
C393 C394 1.3900
C394 C395 1.3900
C395 C396 1.3900
C397 C398 1.3900
C397 C402 1.3900
C398 C399 1.3900
C399 C400 1.3900
C400 C401 1.3900
C401 C402 1.3900
C404 C405 1.3900
C404 C409 1.3900
C405 C406 1.3900
C406 C407 1.3900
C407 C408 1.3900
C408 C409 1.3900
C410 C411 1.3900
C410 C415 1.3900
C410 C451 1.55(6)
C411 C412 1.3900
C412 C413 1.3900
C413 C414 1.3900
C414 C415 1.3900
C417 C419 1.468(17)
C420 C421 1.3900
C420 C425 1.3900
C421 C422 1.3900
C422 C423 1.3900
C423 C424 1.3900
C424 C425 1.3900
C426 C427 1.3900
C426 C431 1.3900
C427 C428 1.3900
C428 C429 1.3900
C429 C430 1.3900
C430 C431 1.3900
C433 C434 1.3900
C433 C438 1.3900
C434 C435 1.3900
C435 C436 1.3900
C436 C437 1.3900
C437 C438 1.3900
C439 C440 1.3900
C439 C444 1.3900
C440 C441 1.3900
C441 C442 1.3900
C442 C443 1.3900
C443 C444 1.3900
C445 C446 1.3900
C445 C450 1.3900
C446 C447 1.3900
C447 C448 1.3900
C448 C449 1.3900
C449 C450 1.3900
C450 C452 1.54(6)
C453 C454 1.3900
C453 C458 1.3900
C454 C455 1.3900
C455 C456 1.3900
C456 C457 1.3900
C457 C458 1.3900
C459 C460 1.37(6)
C459 C464 1.48(7)
C460 C461 1.38(6)
C461 C462 1.73(7)
C462 C463 1.39(6)
C463 C464 1.43(6)
C465 C466 1.3900
C465 C470 1.3900
C466 C467 1.3900
C467 C468 1.3900
C468 C469 1.3900
C469 C470 1.3900
C471 C472 1.3900
C471 C476 1.3900
C471 C477 1.506(18)
C472 C473 1.3900
C473 C474 1.3900
C474 C475 1.3900
C475 C476 1.3900
